data_4124903
loop_
_publ_author_name
'Jansze, Suzanne M.'
'Cecot, Giacomo'
'Wise, Matthew D.'
'Zhurov, Konstantin O.'
'Ronson, Tanya K.'
'Castilla, Ana M.'
'Finelli, Alba'
'Pattison, Philip'
'Solari, Euro'
'Scopelliti, Rosario'
'Zelinskii, Genrikh E.'
'Vologzhanina, Anna V.'
'Voloshin, Yan Z.'
'Nitschke, Jonathan R.'
'Severin, Kay'

_publ_section_title
;
 Ligand Aspect Ratio as a Decisive Factor for the Self-Assembly of
 Coordination Cages.
;
_journal_issue 6
_journal_name_full 'Journal of the American Chemical Society'
_journal_page_first 2046
_journal_page_last 2054
_journal_paper_doi 10.1021/jacs.5b13190
_journal_volume 138
_journal_year 2016
_chemical_formula_moiety 'C336 H456 B24 Fe12 N96 O72 Pd6, 8(B F4), 8(C2 H3 N)'
_chemical_formula_sum 'C352 H480 B32 F32 Fe12 N104 O72 Pd6'
_chemical_formula_weight 9582.89
_space_group_crystal_system monoclinic
_space_group_IT_number 15
_space_group_name_Hall '-C 2yc'
_space_group_name_H-M_alt 'C 1 2/c 1'
_symmetry_space_group_name_Hall '-C 2yc'
_symmetry_space_group_name_H-M 'C 1 2/c 1'
_atom_sites_solution_hydrogens geom
_atom_sites_solution_primary direct
_atom_sites_solution_secondary difmap
_audit_creation_method SHELXL-2014/7
_audit_update_record
;
2015-07-17 # Formatted by publCIF

;
_cell_angle_alpha 90
_cell_angle_beta 112.142(3)
_cell_angle_gamma 90
_cell_formula_units_Z 4
_cell_length_a 40.4082(7)
_cell_length_b 31.9967(4)
_cell_length_c 48.1377(10)
_cell_measurement_reflns_used 34800
_cell_measurement_temperature 100(2)
_cell_measurement_theta_max 26.8270
_cell_measurement_theta_min 1.6430
_cell_volume 57649(2)
_computing_cell_refinement
;
CrysAlisPro, Agilent Technologies,
Version 1.171.37.35 (release 13-08-2014 CrysAlis171 .NET)
(compiled Aug 13 2014,18:06:01)
;
_computing_data_collection
;
CrysAlisPro, Agilent Technologies,
Version 1.171.37.35 (release 13-08-2014 CrysAlis171 .NET)
(compiled Aug 13 2014,18:06:01)
;
_computing_data_reduction
;
CrysAlisPro, Agilent Technologies,
Version 1.171.37.35 (release 13-08-2014 CrysAlis171 .NET)
(compiled Aug 13 2014,18:06:01)
;
_computing_structure_refinement 'SHELXL-2014/7 (Sheldrick, 2014)'
_computing_structure_solution 'SHELXT (Sheldrick, 2008)'
_diffrn_ambient_temperature 100(2)
_diffrn_measured_fraction_theta_full 0.948
_diffrn_measured_fraction_theta_max 0.775
_diffrn_measurement_device_type 'Pilatus 2M'
_diffrn_measurement_method '\p scans'
_diffrn_radiation_type synchrotron
_diffrn_radiation_wavelength 0.69561
_diffrn_reflns_av_R_equivalents 0.0264
_diffrn_reflns_av_unetI/netI 0.0199
_diffrn_reflns_laue_measured_fraction_full 0.948
_diffrn_reflns_laue_measured_fraction_max 0.775
_diffrn_reflns_limit_h_max 52
_diffrn_reflns_limit_h_min -52
_diffrn_reflns_limit_k_max 39
_diffrn_reflns_limit_k_min -40
_diffrn_reflns_limit_l_max 56
_diffrn_reflns_limit_l_min -35
_diffrn_reflns_number 356749
_diffrn_reflns_point_group_measured_fraction_full 0.948
_diffrn_reflns_point_group_measured_fraction_max 0.775
_diffrn_reflns_theta_full 24.668
_diffrn_reflns_theta_max 27.936
_diffrn_reflns_theta_min 1.590
_diffrn_source synchrotron
_exptl_absorpt_coefficient_mu 0.546
_exptl_absorpt_correction_T_max 1.00000
_exptl_absorpt_correction_T_min 0.53565
_exptl_absorpt_correction_type multi-scan
_exptl_absorpt_process_details
;
CrysAlisPro, Agilent Technologies,
Version 1.171.37.35 (release 13-08-2014 CrysAlis171 .NET)
(compiled Aug 13 2014,18:06:01)
Empirical absorption correction using spherical harmonics,
 implemented in SCALE3 ABSPACK scaling algorithm.
;
_exptl_crystal_colour red
_exptl_crystal_density_diffrn 1.104
_exptl_crystal_description prism
_exptl_crystal_F_000 19728
_exptl_crystal_size_max 0.500
_exptl_crystal_size_mid 0.200
_exptl_crystal_size_min 0.150
_refine_diff_density_max 1.796
_refine_diff_density_min -1.070
_refine_diff_density_rms 0.094
_refine_ls_extinction_method none
_refine_ls_goodness_of_fit_ref 1.049
_refine_ls_hydrogen_treatment constr
_refine_ls_matrix_type full
_refine_ls_number_parameters 2751
_refine_ls_number_reflns 57189
_refine_ls_number_restraints 282
_refine_ls_restrained_S_all 1.084
_refine_ls_R_factor_all 0.0928
_refine_ls_R_factor_gt 0.0808
_refine_ls_shift/su_max 1.504
_refine_ls_shift/su_mean 0.006
_refine_ls_structure_factor_coef Fsqd
_refine_ls_weighting_details 'w=1/[\s^2^(Fo^2^)+(0.1274P)^2^+197.3787P] where P=(Fo^2^+2Fc^2^)/3'
_refine_ls_weighting_scheme calc
_refine_ls_wR_factor_gt 0.2266
_refine_ls_wR_factor_ref 0.2411
_reflns_Friedel_coverage 0.000
_reflns_number_gt 47641
_reflns_number_total 57189
_reflns_threshold_expression 'I > 2\s(I)'
_cod_data_source_file ja5b13190_si_009.cif
_cod_data_source_block shelx
_cod_depositor_comments 'Adding full bibliography for 4124901--4124909.cif.'
_cod_database_code 4124903
_publcif_datablock.id {41029640-71e2-4dd8-8fa5-7c10579b94ef}

_shelx_shelxl_version_number 2014/7
_shelx_space_group_comment
;
The symmetry employed for this shelxl refinement is uniquely defined
by the following loop, which should always be used as a source of
symmetry information in preference to the above space-group names.
They are only intended as comments.
;
_shelx_estimated_absorpt_t_min 0.772
_shelx_estimated_absorpt_t_max 0.923
_publcif_info_exptl_table_max_cols 4
_publcif_info_exptl_table_use_headnotes n

loop_
_space_group_symop_operation_xyz
'x, y, z'
'-x, y, -z+1/2'
'x+1/2, y+1/2, z'
'-x+1/2, y+1/2, -z+1/2'
'-x, -y, -z'
'x, -y, z-1/2'
'-x+1/2, -y+1/2, -z'
'x+1/2, -y+1/2, z-1/2'

loop_
_atom_site_label
_atom_site_type_symbol
_atom_site_fract_x
_atom_site_fract_y
_atom_site_fract_z
_atom_site_U_iso_or_equiv
_atom_site_adp_type
_atom_site_occupancy
_atom_site_site_symmetry_order
_atom_site_calc_flag
_atom_site_refinement_flags_posn
_atom_site_refinement_flags_adp
_atom_site_refinement_flags_occupancy
Pd1 Pd 0.64114(2) 0.38108(2) 0.60141(2) 0.04975(9) Uani 1 1 d . . .
Pd2 Pd 0.30623(2) 0.63020(2) 0.60575(2) 0.05142(9) Uani 1 1 d . . .
Pd3 Pd 0.30327(2) 0.13094(2) 0.60786(2) 0.05322(10) Uani 1 1 d . . .
Fe1 Fe 0.46737(2) 0.54138(2) 0.56428(2) 0.04963(14) Uani 1 1 d . . .
Fe2 Fe 0.25445(2) 0.38189(2) 0.56699(2) 0.05768(17) Uani 1 1 d . . .
Fe3 Fe 0.46490(2) 0.22507(2) 0.56939(2) 0.05664(16) Uani 1 1 d . . .
Fe4 Fe 0.28567(2) 0.22629(2) 0.75258(2) 0.06140(18) Uani 1 1 d . . .
Fe5 Fe 0.70602(2) 0.53708(3) 0.74298(2) 0.06706(19) Uani 1 1 d . . .
Fe6 Fe 0.5000 0.69863(3) 0.7500 0.0527(2) Uani 1 2 d S T P
Fe7 Fe 0.5000 0.06296(3) 0.7500 0.0542(2) Uani 1 2 d S T P
O1 O 0.47567(7) 0.47004(10) 0.53176(7) 0.0578(7) Uani 1 1 d . . .
O2 O 0.40310(7) 0.59526(9) 0.54229(6) 0.0517(7) Uani 1 1 d . . .
O3 O 0.41970(8) 0.56442(11) 0.59137(7) 0.0609(8) Uani 1 1 d . . .
O4 O 0.52120(8) 0.47444(10) 0.58476(7) 0.0588(7) Uani 1 1 d . . .
O5 O 0.52596(7) 0.52222(10) 0.54785(7) 0.0536(7) Uani 1 1 d . . .
O6 O 0.45699(9) 0.62151(10) 0.58670(8) 0.0615(8) Uani 1 1 d . . .
O7 O 0.20861(13) 0.30981(18) 0.55914(19) 0.175(4) Uani 1 1 d . . .
O8 O 0.22677(12) 0.46079(14) 0.5382(2) 0.168(4) Uani 1 1 d . . .
O9 O 0.2736(4) 0.4672(2) 0.58646(12) 0.271(7) Uani 1 1 d . . .
O10 O 0.26130(19) 0.31370(14) 0.60650(9) 0.124(2) Uani 1 1 d . . .
O11 O 0.26807(19) 0.29415(14) 0.56316(15) 0.132(2) Uani 1 1 d . . .
O12 O 0.2870(2) 0.44829(15) 0.5478(2) 0.169(3) Uani 1 1 d . . .
O13 O 0.54318(8) 0.20815(11) 0.59138(8) 0.0676(9) Uani 1 1 d . . .
O14 O 0.40788(8) 0.16224(11) 0.55268(7) 0.0614(8) Uani 1 1 d . . .
O15 O 0.40936(8) 0.21209(11) 0.59065(7) 0.0643(8) Uani 1 1 d . . .
O16 O 0.52772(8) 0.28094(11) 0.59695(8) 0.0640(8) Uani 1 1 d . . .
O17 O 0.51562(8) 0.25405(12) 0.54707(8) 0.0690(9) Uani 1 1 d . . .
O18 O 0.38502(8) 0.23398(10) 0.53808(7) 0.0598(8) Uani 1 1 d . . .
O19 O 0.27989(8) 0.14122(11) 0.73261(7) 0.0617(8) Uani 1 1 d . . .
O20 O 0.30089(8) 0.25202(12) 0.81256(7) 0.0652(8) Uani 1 1 d . . .
O21 O 0.30495(10) 0.30751(12) 0.78052(8) 0.0740(10) Uani 1 1 d . . .
O22 O 0.32537(9) 0.18283(12) 0.72466(7) 0.0679(9) Uani 1 1 d . . .
O23 O 0.25962(9) 0.19421(11) 0.69240(7) 0.0656(8) Uani 1 1 d . . .
O24 O 0.24383(9) 0.28090(13) 0.77233(8) 0.0731(9) Uani 1 1 d . . .
O25 O 0.66546(11) 0.48699(14) 0.69052(8) 0.0853(12) Uani 1 1 d . . .
O26 O 0.68622(11) 0.54851(16) 0.79182(9) 0.0919(13) Uani 1 1 d . . .
O27 O 0.73082(11) 0.59915(14) 0.79065(8) 0.0820(11) Uani 1 1 d . . .
O28 O 0.67625(12) 0.55789(13) 0.67951(8) 0.0822(11) Uani 1 1 d . . .
O29 O 0.72750(10) 0.50792(13) 0.69771(7) 0.0761(10) Uani 1 1 d . . .
O30 O 0.75062(10) 0.52738(14) 0.80646(7) 0.0780(10) Uani 1 1 d . . .
O31 O 0.43821(9) 0.66590(14) 0.69752(9) 0.0851(12) Uani 1 1 d . . .
O32 O 0.43497(11) 0.74035(13) 0.70594(10) 0.0912(13) Uani 1 1 d . . .
O33 O 0.42325(9) 0.68967(14) 0.73683(8) 0.0799(11) Uani 1 1 d . . .
O34 O 0.47185(8) 0.07072(12) 0.68557(7) 0.0646(8) Uani 1 1 d . . .
O35 O 0.43049(9) 0.09654(12) 0.70591(7) 0.0654(8) Uani 1 1 d . . .
O36 O 0.43814(9) 0.02145(11) 0.70223(7) 0.0677(9) Uani 1 1 d . . .
N1 N 0.45223(9) 0.49996(11) 0.53349(8) 0.0504(8) Uani 1 1 d . . .
N2 N 0.42029(9) 0.56233(11) 0.53605(8) 0.0486(8) Uani 1 1 d . . .
N3 N 0.44458(10) 0.53528(13) 0.59039(8) 0.0583(9) Uani 1 1 d . . .
N4 N 0.49614(9) 0.49785(13) 0.59026(8) 0.0561(9) Uani 1 1 d . . .
N5 N 0.50880(9) 0.55259(12) 0.55684(8) 0.0513(8) Uani 1 1 d . . .
N6 N 0.47967(9) 0.59695(12) 0.57859(8) 0.0549(8) Uani 1 1 d . . .
N7 N 0.59418(9) 0.40075(12) 0.56621(7) 0.0486(8) Uani 1 1 d . . .
N8 N 0.34301(10) 0.65204(13) 0.59197(8) 0.0569(9) Uani 1 1 d . . .
N9 N 0.20979(13) 0.35141(17) 0.55255(14) 0.0973(18) Uani 1 1 d . . .
N10 N 0.21831(12) 0.42026(15) 0.54283(16) 0.102(2) Uani 1 1 d . . .
N11 N 0.2729(3) 0.4253(2) 0.59500(13) 0.173(5) Uani 1 1 d . . .
N12 N 0.26752(16) 0.35539(15) 0.60434(10) 0.0824(14) Uani 1 1 d . . .
N13 N 0.27572(16) 0.33495(15) 0.55790(12) 0.0849(14) Uani 1 1 d . . .
N14 N 0.28414(18) 0.40550(17) 0.55077(18) 0.115(2) Uani 1 1 d . . .
N15 N 0.26158(10) 0.17318(14) 0.59710(8) 0.0618(10) Uani 1 1 d . . .
N16 N 0.28561(9) 0.59059(13) 0.57007(8) 0.0541(8) Uani 1 1 d . . .
N17 N 0.50863(10) 0.19177(14) 0.58386(9) 0.0623(10) Uani 1 1 d . . .
N18 N 0.44490(10) 0.17021(12) 0.56145(9) 0.0584(9) Uani 1 1 d . . .
N19 N 0.44287(9) 0.23044(13) 0.59599(9) 0.0599(10) Uani 1 1 d . . .
N20 N 0.49476(9) 0.26771(13) 0.59639(9) 0.0584(9) Uani 1 1 d . . .
N21 N 0.47924(10) 0.24829(13) 0.54124(9) 0.0619(10) Uani 1 1 d . . .
N22 N 0.41869(9) 0.24420(12) 0.53863(9) 0.0578(9) Uani 1 1 d . . .
N23 N 0.62550(9) 0.32041(12) 0.59216(8) 0.0541(8) Uani 1 1 d . . .
N24 N 0.31097(9) 0.14965(13) 0.57255(8) 0.0567(9) Uani 1 1 d . . .
N25 N 0.28461(10) 0.16757(14) 0.75603(8) 0.0602(9) Uani 1 1 d . . .
N26 N 0.29948(10) 0.21914(15) 0.79417(9) 0.0628(10) Uani 1 1 d . . .
N27 N 0.31203(11) 0.27798(15) 0.76359(9) 0.0672(11) Uani 1 1 d . . .
N28 N 0.32443(11) 0.21728(15) 0.74139(9) 0.0677(11) Uani 1 1 d . . .
N29 N 0.25339(11) 0.22196(14) 0.71085(9) 0.0652(10) Uani 1 1 d . . .
N30 N 0.24381(11) 0.25760(15) 0.74911(9) 0.0667(11) Uani 1 1 d . . .
N31 N 0.29507(9) 0.11119(13) 0.64284(8) 0.0548(9) Uani 1 1 d . . .
N32 N 0.31125(9) 0.36312(14) 0.86337(9) 0.0592(9) Uani 1 1 d . . .
N33 N 0.66801(14) 0.50082(17) 0.71803(10) 0.0838(15) Uani 1 1 d . . .
N34 N 0.67545(13) 0.53316(19) 0.76314(10) 0.0841(14) Uani 1 1 d . . .
N35 N 0.71751(13) 0.59206(16) 0.76028(10) 0.0755(12) Uani 1 1 d . . .
N36 N 0.68817(13) 0.57283(16) 0.70860(9) 0.0750(12) Uani 1 1 d . . .
N37 N 0.73827(12) 0.51359(16) 0.72791(10) 0.0746(12) Uani 1 1 d . . .
N38 N 0.74593(12) 0.51676(15) 0.77835(9) 0.0673(11) Uani 1 1 d . . .
N39 N 0.65740(9) 0.44099(12) 0.61094(7) 0.0510(8) Uani 1 1 d . . .
N40 N 0.72928(10) 0.60660(13) 0.87989(8) 0.0565(9) Uani 1 1 d . . .
N41 N 0.47621(11) 0.66821(16) 0.71358(10) 0.0754(12) Uani 1 1 d . . .
N42 N 0.54041(11) 0.68421(16) 0.74259(9) 0.0733(12) Uani 1 1 d . . .
N43 N 0.47083(13) 0.74449(14) 0.72816(12) 0.0842(15) Uani 1 1 d . . .
N44 N 0.32555(9) 0.67161(12) 0.64033(8) 0.0543(8) Uani 1 1 d . . .
N45 N 0.50156(10) 0.07699(14) 0.71360(8) 0.0622(10) Uani 1 1 d . . .
N46 N 0.45539(10) 0.09452(14) 0.73598(8) 0.0621(10) Uani 1 1 d . . .
N47 N 0.46988(11) 0.01726(14) 0.72897(9) 0.0643(10) Uani 1 1 d . . .
N48 N 0.34464(9) 0.08879(13) 0.61869(8) 0.0556(9) Uani 1 1 d . . .
B1 B 0.51527(13) 0.47865(18) 0.55327(12) 0.0553(12) Uani 1 1 d . . .
B2 B 0.41938(15) 0.6034(2) 0.57558(13) 0.0609(13) Uani 1 1 d . . .
B3 B 0.24458(16) 0.2914(2) 0.57789(13) 0.0672(15) Uani 1 1 d . . .
B4 B 0.26445(16) 0.4726(2) 0.55634(13) 0.0638(14) Uani 1 1 d . . .
B5 B 0.54040(14) 0.25205(19) 0.58022(14) 0.0639(14) Uani 1 1 d . . .
B6 B 0.38886(14) 0.19890(19) 0.55885(12) 0.0599(13) Uani 1 1 d . . .
B7 B 0.28839(15) 0.1626(2) 0.71005(12) 0.0643(14) Uani 1 1 d . . .
B8 B 0.28233(15) 0.2903(2) 0.79519(13) 0.0691(15) Uani 1 1 d . . .
B9 B 0.68567(17) 0.5134(2) 0.67925(13) 0.0687(15) Uani 1 1 d . . .
B10 B 0.72532(19) 0.5603(3) 0.80656(14) 0.0802(18) Uani 1 1 d . . .
B11 B 0.41930(15) 0.69928(17) 0.70689(12) 0.0600(13) Uani 1 1 d . . .
B12 B 0.43701(14) 0.06233(19) 0.68802(12) 0.0608(13) Uani 1 1 d . . .
C1 C 0.41998(10) 0.50367(14) 0.50985(9) 0.0508(9) Uani 1 1 d . . .
C2 C 0.39944(10) 0.53840(13) 0.51350(9) 0.0486(9) Uani 1 1 d . . .
C3 C 0.40778(11) 0.47601(15) 0.48309(10) 0.0575(11) Uani 1 1 d . . .
H3A H 0.4280 0.4716 0.4766 0.069 Uiso 1 1 calc R U .
H3B H 0.3887 0.4907 0.4666 0.069 Uiso 1 1 calc R U .
C4 C 0.39355(15) 0.43324(18) 0.48742(14) 0.0772(15) Uani 1 1 d . . .
H4A H 0.3862 0.4175 0.4686 0.116 Uiso 1 1 calc R U .
H4B H 0.4124 0.4179 0.5032 0.116 Uiso 1 1 calc R U .
H4C H 0.3730 0.4370 0.4932 0.116 Uiso 1 1 calc R U .
C5 C 0.35852(11) 0.54519(15) 0.49546(10) 0.0544(10) Uani 1 1 d . . .
H5A H 0.3539 0.5751 0.4901 0.065 Uiso 1 1 calc R U .
H5B H 0.3509 0.5288 0.4766 0.065 Uiso 1 1 calc R U .
C6 C 0.33756(13) 0.53217(19) 0.51322(12) 0.0708(14) Uani 1 1 d . . .
H6A H 0.3121 0.5367 0.5015 0.106 Uiso 1 1 calc R U .
H6B H 0.3418 0.5025 0.5183 0.106 Uiso 1 1 calc R U .
H6C H 0.3448 0.5487 0.5317 0.106 Uiso 1 1 calc R U .
C7 C 0.45779(14) 0.5084(2) 0.61213(12) 0.0745(15) Uani 1 1 d . . .
C8 C 0.48650(13) 0.48257(19) 0.60971(13) 0.0734(14) Uani 1 1 d . . .
C9 C 0.44550(18) 0.5060(3) 0.63611(16) 0.110(3) Uani 1 1 d D . .
H9A H 0.4421 0.5346 0.6425 0.132 Uiso 1 1 calc R U .
H9B H 0.4636 0.4917 0.6534 0.132 Uiso 1 1 calc R U .
C10 C 0.4096(3) 0.4817(4) 0.6262(3) 0.178(5) Uani 1 1 d D . .
H10A H 0.4015 0.4804 0.6430 0.267 Uiso 1 1 calc R U .
H10B H 0.3916 0.4962 0.6092 0.267 Uiso 1 1 calc R U .
H10C H 0.4131 0.4534 0.6201 0.267 Uiso 1 1 calc R U .
C11 C 0.4998(2) 0.4407(3) 0.6240(2) 0.148(5) Uani 1 1 d D . .
H11A H 0.4962 0.4382 0.6432 0.178 Uiso 1 1 calc R U .
H11B H 0.5256 0.4377 0.6281 0.178 Uiso 1 1 calc R U .
C12 C 0.4773(3) 0.4055(3) 0.6008(4) 0.258(11) Uani 1 1 d D . .
H12A H 0.4853 0.3778 0.6094 0.387 Uiso 1 1 calc R U .
H12B H 0.4519 0.4089 0.5970 0.387 Uiso 1 1 calc R U .
H12C H 0.4811 0.4084 0.5820 0.387 Uiso 1 1 calc R U .
C13 C 0.50674(12) 0.61636(15) 0.57618(11) 0.0589(11) Uani 1 1 d . . .
C14 C 0.52590(11) 0.58822(15) 0.56509(10) 0.0551(10) Uani 1 1 d . . .
C15 C 0.51629(14) 0.66144(18) 0.58373(13) 0.0730(14) Uani 1 1 d . . .
H15A H 0.4942 0.6778 0.5798 0.088 Uiso 1 1 calc R U .
H15B H 0.5281 0.6724 0.5706 0.088 Uiso 1 1 calc R U .
C16 C 0.5411(2) 0.6673(3) 0.6164(2) 0.126(3) Uani 1 1 d . . .
H16A H 0.5466 0.6971 0.6203 0.190 Uiso 1 1 calc R U .
H16B H 0.5293 0.6570 0.6295 0.190 Uiso 1 1 calc R U .
H16C H 0.5632 0.6517 0.6203 0.190 Uiso 1 1 calc R U .
C17 C 0.56220(12) 0.59755(16) 0.56439(12) 0.0620(12) Uani 1 1 d . . .
H17A H 0.5654 0.6283 0.5649 0.074 Uiso 1 1 calc R U .
H17B H 0.5625 0.5874 0.5451 0.074 Uiso 1 1 calc R U .
C18 C 0.59514(14) 0.5778(2) 0.59063(15) 0.0862(17) Uani 1 1 d . . .
H18A H 0.6173 0.5857 0.5881 0.129 Uiso 1 1 calc R U .
H18B H 0.5957 0.5883 0.6099 0.129 Uiso 1 1 calc R U .
H18C H 0.5929 0.5473 0.5901 0.129 Uiso 1 1 calc R U .
C19 C 0.54057(11) 0.44555(14) 0.54681(10) 0.0519(9) Uani 1 1 d . . .
C20 C 0.57208(11) 0.42890(14) 0.57035(10) 0.0517(9) Uani 1 1 d . . .
H20 H 0.5774 0.4388 0.5902 0.062 Uiso 1 1 calc R U .
C21 C 0.58522(11) 0.38711(14) 0.53838(10) 0.0503(9) Uani 1 1 d . . .
H21 H 0.5997 0.3665 0.5344 0.060 Uiso 1 1 calc R U .
C22 C 0.55441(11) 0.40225(14) 0.51397(9) 0.0510(9) Uani 1 1 d . . .
H22 H 0.5493 0.3917 0.4944 0.061 Uiso 1 1 calc R U .
C23 C 0.53234(11) 0.43147(14) 0.51834(10) 0.0535(10) Uani 1 1 d . . .
H23 H 0.5120 0.4416 0.5022 0.064 Uiso 1 1 calc R U .
C24 C 0.39306(12) 0.63703(16) 0.57986(10) 0.0591(11) Uani 1 1 d . . .
C25 C 0.36732(12) 0.62529(15) 0.58961(10) 0.0530(10) Uani 1 1 d . . .
H25 H 0.3664 0.5969 0.5950 0.064 Uiso 1 1 calc R U .
C26 C 0.34366(15) 0.69234(18) 0.58483(14) 0.0742(14) Uani 1 1 d . . .
H26 H 0.3263 0.7109 0.5867 0.089 Uiso 1 1 calc R U .
C27 C 0.36854(18) 0.70699(19) 0.57503(17) 0.0883(18) Uani 1 1 d . . .
H27 H 0.3691 0.7356 0.5700 0.106 Uiso 1 1 calc R U .
C28 C 0.39313(16) 0.67932(19) 0.57247(15) 0.0802(15) Uani 1 1 d . . .
H28 H 0.4108 0.6892 0.5655 0.096 Uiso 1 1 calc R U .
C29 C 0.17830(14) 0.36805(18) 0.53606(13) 0.0682(13) Uani 1 1 d . . .
C30 C 0.18330(14) 0.41030(19) 0.52989(15) 0.0783(15) Uani 1 1 d . . .
C31 C 0.14187(14) 0.34580(19) 0.52556(14) 0.0755(14) Uani 1 1 d . . .
H31A H 0.1245 0.3605 0.5080 0.091 Uiso 1 1 calc R U .
H31B H 0.1443 0.3167 0.5196 0.091 Uiso 1 1 calc R U .
C32 C 0.1294(2) 0.3460(3) 0.5508(2) 0.132(3) Uani 1 1 d . . .
H32A H 0.1062 0.3320 0.5446 0.198 Uiso 1 1 calc R U .
H32B H 0.1467 0.3313 0.5680 0.198 Uiso 1 1 calc R U .
H32C H 0.1270 0.3750 0.5564 0.198 Uiso 1 1 calc R U .
C33 C 0.15320(15) 0.43952(19) 0.5083(2) 0.102(3) Uani 1 1 d . . .
H33A H 0.1299 0.4304 0.5085 0.122 Uiso 1 1 calc R U .
H33B H 0.1576 0.4684 0.5162 0.122 Uiso 1 1 calc R U .
C34 C 0.15084(19) 0.4398(2) 0.4768(2) 0.104(2) Uani 1 1 d . . .
H34A H 0.1316 0.4586 0.4649 0.155 Uiso 1 1 calc R U .
H34B H 0.1736 0.4496 0.4761 0.155 Uiso 1 1 calc R U .
H34C H 0.1458 0.4115 0.4685 0.155 Uiso 1 1 calc R U .
C35 C 0.2845(3) 0.4199(3) 0.62341(14) 0.153(5) Uani 1 1 d D . .
C36 C 0.2825(2) 0.3762(2) 0.62877(13) 0.098(2) Uani 1 1 d . . .
C37 C 0.2929(3) 0.4605(4) 0.64665(18) 0.172(6) Uani 1 1 d D . .
H37A H 0.2777 0.4851 0.6378 0.207 Uiso 1 1 calc R U .
H37B H 0.2918 0.4535 0.6663 0.207 Uiso 1 1 calc R U .
C38 C 0.3303(4) 0.4649(8) 0.6478(2) 0.295(13) Uani 1 1 d D . .
H38A H 0.3421 0.4883 0.6609 0.443 Uiso 1 1 calc R U .
H38B H 0.3436 0.4391 0.6557 0.443 Uiso 1 1 calc R U .
H38C H 0.3297 0.4702 0.6276 0.443 Uiso 1 1 calc R U .
C39 C 0.2952(3) 0.3561(3) 0.65984(16) 0.141(4) Uani 1 1 d D . .
H39A H 0.3167 0.3702 0.6741 0.169 Uiso 1 1 calc R U .
H39B H 0.3002 0.3259 0.6590 0.169 Uiso 1 1 calc R U .
C40 C 0.2626(5) 0.3632(5) 0.6682(4) 0.280(12) Uani 1 1 d D . .
H40A H 0.2673 0.3515 0.6881 0.420 Uiso 1 1 calc R U .
H40B H 0.2580 0.3932 0.6683 0.420 Uiso 1 1 calc R U .
H40C H 0.2417 0.3494 0.6534 0.420 Uiso 1 1 calc R U .
C41 C 0.29988(14) 0.33866(17) 0.54755(11) 0.0650(12) Uani 1 1 d . . .
C42 C 0.30450(16) 0.38247(18) 0.54299(15) 0.0772(16) Uani 1 1 d . . .
C43 C 0.31839(18) 0.30351(18) 0.54018(15) 0.0817(16) Uani 1 1 d . . .
H43A H 0.3202 0.2799 0.5540 0.098 Uiso 1 1 calc R U .
H43B H 0.3429 0.3120 0.5427 0.098 Uiso 1 1 calc R U .
C44 C 0.2974(2) 0.2893(2) 0.50706(17) 0.0935(19) Uani 1 1 d . . .
H44A H 0.3100 0.2658 0.5023 0.140 Uiso 1 1 calc R U .
H44B H 0.2733 0.2805 0.5047 0.140 Uiso 1 1 calc R U .
H44C H 0.2960 0.3126 0.4934 0.140 Uiso 1 1 calc R U .
C45 C 0.33023(17) 0.39999(19) 0.53159(16) 0.0851(18) Uani 1 1 d . . .
H45A H 0.3192 0.4244 0.5188 0.102 Uiso 1 1 calc R U .
H45B H 0.3354 0.3789 0.5187 0.102 Uiso 1 1 calc R U .
C46 C 0.3659(2) 0.4138(3) 0.55618(19) 0.117(3) Uani 1 1 d . . .
H46A H 0.3816 0.4252 0.5468 0.175 Uiso 1 1 calc R U .
H46B H 0.3612 0.4353 0.5687 0.175 Uiso 1 1 calc R U .
H46C H 0.3774 0.3897 0.5686 0.175 Uiso 1 1 calc R U .
C47 C 0.23847(13) 0.24369(18) 0.58427(11) 0.0668(13) Uani 1 1 d . . .
C48 C 0.26566(13) 0.21365(16) 0.59150(10) 0.0630(12) Uani 1 1 d . . .
H48 H 0.2885 0.2225 0.5925 0.076 Uiso 1 1 calc R U .
C49 C 0.22845(12) 0.16140(18) 0.59578(11) 0.0663(13) Uani 1 1 d . . .
H49 H 0.2246 0.1330 0.5994 0.080 Uiso 1 1 calc R U .
C50 C 0.20028(14) 0.18926(19) 0.58941(12) 0.0747(15) Uani 1 1 d . . .
H50 H 0.1779 0.1800 0.5892 0.090 Uiso 1 1 calc R U .
C51 C 0.20487(14) 0.2304(2) 0.58340(12) 0.0759(15) Uani 1 1 d . . .
H51 H 0.1856 0.2496 0.5787 0.091 Uiso 1 1 calc R U .
C52 C 0.26781(12) 0.52084(16) 0.55013(11) 0.0618(11) Uani 1 1 d . . .
C53 C 0.25352(13) 0.53778(18) 0.52142(11) 0.0668(13) Uani 1 1 d . . .
H53 H 0.2425 0.5201 0.5046 0.080 Uiso 1 1 calc R U .
C54 C 0.25540(14) 0.57994(19) 0.51757(12) 0.0710(13) Uani 1 1 d . . .
H54 H 0.2457 0.5917 0.4980 0.085 Uiso 1 1 calc R U .
C55 C 0.27152(13) 0.60570(17) 0.54238(11) 0.0619(11) Uani 1 1 d . . .
H55 H 0.2725 0.6350 0.5394 0.074 Uiso 1 1 calc R U .
C56 C 0.28436(12) 0.54945(16) 0.57398(11) 0.0594(11) Uani 1 1 d . . .
H56 H 0.2951 0.5387 0.5938 0.071 Uiso 1 1 calc R U .
C57 C 0.50576(13) 0.15122(17) 0.58120(12) 0.0658(12) Uani 1 1 d . . .
C58 C 0.46689(13) 0.13808(17) 0.56974(11) 0.0638(12) Uani 1 1 d . . .
C59 C 0.53777(15) 0.12247(18) 0.58813(15) 0.0762(15) Uani 1 1 d . . .
H59A H 0.5548 0.1352 0.5803 0.091 Uiso 1 1 calc R U .
H59B H 0.5297 0.0956 0.5775 0.091 Uiso 1 1 calc R U .
C60 C 0.5577(2) 0.1135(3) 0.6225(2) 0.131(3) Uani 1 1 d . . .
H60A H 0.5780 0.0948 0.6255 0.196 Uiso 1 1 calc R U .
H60B H 0.5664 0.1398 0.6331 0.196 Uiso 1 1 calc R U .
H60C H 0.5412 0.1002 0.6304 0.196 Uiso 1 1 calc R U .
C61 C 0.45466(14) 0.09394(17) 0.56993(14) 0.0736(14) Uani 1 1 d . . .
H61A H 0.4326 0.0891 0.5521 0.088 Uiso 1 1 calc R U .
H61B H 0.4732 0.0745 0.5689 0.088 Uiso 1 1 calc R U .
C62 C 0.4476(2) 0.0851(2) 0.59750(16) 0.102(2) Uani 1 1 d . . .
H62A H 0.4396 0.0561 0.5971 0.153 Uiso 1 1 calc R U .
H62B H 0.4695 0.0894 0.6152 0.153 Uiso 1 1 calc R U .
H62C H 0.4289 0.1040 0.5984 0.153 Uiso 1 1 calc R U .
C63 C 0.45441(12) 0.26008(17) 0.61651(11) 0.0623(12) Uani 1 1 d . . .
C64 C 0.48791(12) 0.27951(16) 0.61858(11) 0.0606(11) Uani 1 1 d . . .
C65 C 0.43379(15) 0.2741(2) 0.63342(12) 0.0797(17) Uani 1 1 d . . .
H65A H 0.4500 0.2870 0.6523 0.096 Uiso 1 1 calc R U .
H65B H 0.4222 0.2497 0.6387 0.096 Uiso 1 1 calc R U .
C66 C 0.4039(2) 0.3070(3) 0.6153(2) 0.135(3) Uani 1 1 d . . .
H66A H 0.3906 0.3157 0.6276 0.202 Uiso 1 1 calc R U .
H66B H 0.4153 0.3315 0.6104 0.202 Uiso 1 1 calc R U .
H66C H 0.3876 0.2941 0.5967 0.202 Uiso 1 1 calc R U .
C67 C 0.51177(14) 0.30742(18) 0.64402(12) 0.0698(13) Uani 1 1 d . . .
H67A H 0.5306 0.3198 0.6381 0.084 Uiso 1 1 calc R U .
H67B H 0.4972 0.3306 0.6469 0.084 Uiso 1 1 calc R U .
C68 C 0.52951(16) 0.2844(2) 0.67374(14) 0.094(2) Uani 1 1 d . . .
H68A H 0.5443 0.3040 0.6890 0.141 Uiso 1 1 calc R U .
H68B H 0.5111 0.2727 0.6801 0.141 Uiso 1 1 calc R U .
H68C H 0.5445 0.2618 0.6712 0.141 Uiso 1 1 calc R U .
C69 C 0.45443(12) 0.26757(16) 0.51730(11) 0.0625(12) Uani 1 1 d . . .
C70 C 0.41753(12) 0.26170(16) 0.51497(11) 0.0601(11) Uani 1 1 d . . .
C71 C 0.46393(16) 0.2943(2) 0.49714(14) 0.096(2) Uani 1 1 d D . .
H71A H 0.4424 0.2990 0.4788 0.115 Uiso 1 1 calc R U .
H71B H 0.4818 0.2797 0.4912 0.115 Uiso 1 1 calc R U .
C72 C 0.47938(19) 0.3372(2) 0.51117(19) 0.119(3) Uani 1 1 d D . .
H72A H 0.4853 0.3538 0.4965 0.178 Uiso 1 1 calc R U .
H72B H 0.4616 0.3521 0.5167 0.178 Uiso 1 1 calc R U .
H72C H 0.5010 0.3328 0.5291 0.178 Uiso 1 1 calc R U .
C73 C 0.38288(12) 0.27581(17) 0.48812(12) 0.0680(13) Uani 1 1 d . . .
H73A H 0.3860 0.2707 0.4690 0.082 Uiso 1 1 calc R U .
H73B H 0.3623 0.2589 0.4881 0.082 Uiso 1 1 calc R U .
C74 C 0.37507(15) 0.32175(19) 0.49044(15) 0.0835(17) Uani 1 1 d . . .
H74A H 0.3534 0.3296 0.4734 0.125 Uiso 1 1 calc R U .
H74B H 0.3716 0.3268 0.5092 0.125 Uiso 1 1 calc R U .
H74C H 0.3952 0.3385 0.4901 0.125 Uiso 1 1 calc R U .
C75 C 0.58115(12) 0.26570(18) 0.58460(12) 0.0652(12) Uani 1 1 d . . .
C76 C 0.59254(11) 0.30708(16) 0.58964(10) 0.0556(10) Uani 1 1 d . . .
H76 H 0.5762 0.3273 0.5914 0.067 Uiso 1 1 calc R U .
C77 C 0.64877(12) 0.29185(17) 0.58970(11) 0.0642(12) Uani 1 1 d . . .
H77 H 0.6719 0.3007 0.5913 0.077 Uiso 1 1 calc R U .
C78 C 0.63981(13) 0.25008(17) 0.58497(13) 0.0713(13) Uani 1 1 d . . .
H78 H 0.6566 0.2303 0.5836 0.086 Uiso 1 1 calc R U .
C79 C 0.60597(14) 0.23737(18) 0.58230(14) 0.0756(15) Uani 1 1 d . . .
H79 H 0.5996 0.2087 0.5788 0.091 Uiso 1 1 calc R U .
C80 C 0.34933(12) 0.18203(15) 0.55319(10) 0.0556(10) Uani 1 1 d . . .
C81 C 0.34287(11) 0.16755(15) 0.57655(10) 0.0545(10) Uani 1 1 d . . .
H81 H 0.3607 0.1698 0.5962 0.065 Uiso 1 1 calc R U .
C82 C 0.28368(13) 0.14482(18) 0.54436(10) 0.0661(13) Uani 1 1 d . . .
H82 H 0.2619 0.1316 0.5426 0.079 Uiso 1 1 calc R U .
C83 C 0.28807(14) 0.15852(19) 0.52015(11) 0.0731(15) Uani 1 1 d . . .
H83 H 0.2701 0.1554 0.5007 0.088 Uiso 1 1 calc R U .
C84 C 0.32044(13) 0.17766(18) 0.52466(11) 0.0651(12) Uani 1 1 d . . .
H84 H 0.3238 0.1887 0.5076 0.078 Uiso 1 1 calc R U .
C85 C 0.29734(12) 0.15018(17) 0.78275(10) 0.0612(11) Uani 1 1 d . . .
C86 C 0.30289(12) 0.18154(18) 0.80541(10) 0.0611(12) Uani 1 1 d . . .
C87 C 0.30736(15) 0.10539(19) 0.78933(12) 0.0726(13) Uani 1 1 d . . .
H87A H 0.2953 0.0885 0.7710 0.087 Uiso 1 1 calc R U .
H87B H 0.2990 0.0953 0.8050 0.087 Uiso 1 1 calc R U .
C88 C 0.34948(19) 0.0990(3) 0.8004(2) 0.109(2) Uani 1 1 d . . .
H88A H 0.3552 0.0694 0.8045 0.164 Uiso 1 1 calc R U .
H88B H 0.3577 0.1085 0.7847 0.164 Uiso 1 1 calc R U .
H88C H 0.3614 0.1153 0.8187 0.164 Uiso 1 1 calc R U .
C89 C 0.30967(14) 0.1735(2) 0.83721(11) 0.0713(14) Uani 1 1 d . . .
H89A H 0.3292 0.1918 0.8501 0.086 Uiso 1 1 calc R U .
H89B H 0.3169 0.1441 0.8423 0.086 Uiso 1 1 calc R U .
C90 C 0.27593(16) 0.1824(2) 0.84226(13) 0.0820(16) Uani 1 1 d . . .
H90A H 0.2799 0.1773 0.8633 0.123 Uiso 1 1 calc R U .
H90B H 0.2690 0.2117 0.8373 0.123 Uiso 1 1 calc R U .
H90C H 0.2568 0.1641 0.8295 0.123 Uiso 1 1 calc R U .
C91 C 0.34208(15) 0.2825(2) 0.76036(12) 0.0766(15) Uani 1 1 d . . .
C92 C 0.34785(14) 0.24730(19) 0.74465(12) 0.0732(14) Uani 1 1 d . . .
C93 C 0.36829(19) 0.3187(2) 0.77293(15) 0.096(2) Uani 1 1 d D . .
H93A H 0.3683 0.3271 0.7927 0.115 Uiso 1 1 calc R U .
H93B H 0.3927 0.3096 0.7757 0.115 Uiso 1 1 calc R U .
C94 C 0.3576(4) 0.3554(3) 0.7517(2) 0.219(8) Uani 1 1 d D . .
H94A H 0.3745 0.3784 0.7599 0.328 Uiso 1 1 calc R U .
H94B H 0.3579 0.3470 0.7322 0.328 Uiso 1 1 calc R U .
H94C H 0.3335 0.3646 0.7492 0.328 Uiso 1 1 calc R U .
C95 C 0.3769(2) 0.2464(2) 0.73344(16) 0.101(2) Uani 1 1 d . . .
H95A H 0.3843 0.2172 0.7320 0.121 Uiso 1 1 calc R U .
H95B H 0.3978 0.2621 0.7470 0.121 Uiso 1 1 calc R U .
C96 C 0.3622(5) 0.2665(6) 0.7028(4) 0.254(9) Uani 1 1 d . . .
H96A H 0.3806 0.2667 0.6942 0.381 Uiso 1 1 calc R U .
H96B H 0.3414 0.2506 0.6897 0.381 Uiso 1 1 calc R U .
H96C H 0.3549 0.2952 0.7046 0.381 Uiso 1 1 calc R U .
C97 C 0.22226(14) 0.24220(17) 0.69943(12) 0.0691(13) Uani 1 1 d . . .
C98 C 0.21737(14) 0.26608(18) 0.72214(12) 0.0740(14) Uani 1 1 d . . .
C99 C 0.19459(17) 0.2417(2) 0.66651(12) 0.0823(16) Uani 1 1 d . . .
H99A H 0.1959 0.2147 0.6569 0.099 Uiso 1 1 calc R U .
H99B H 0.1701 0.2449 0.6663 0.099 Uiso 1 1 calc R U .
C100 C 0.2024(2) 0.2763(2) 0.64967(15) 0.114(3) Uani 1 1 d . . .
H200 H 0.1851 0.2760 0.6289 0.171 Uiso 1 1 calc R U .
H201 H 0.2009 0.3030 0.6591 0.171 Uiso 1 1 calc R U .
H202 H 0.2266 0.2728 0.6498 0.171 Uiso 1 1 calc R U .
C101 C 0.18643(16) 0.2962(2) 0.71682(14) 0.0864(18) Uani 1 1 d . . .
H10D H 0.1673 0.2906 0.6970 0.104 Uiso 1 1 calc R U .
H10E H 0.1763 0.2924 0.7325 0.104 Uiso 1 1 calc R U .
C102 C 0.2000(4) 0.3405(4) 0.7178(3) 0.188(5) Uani 1 1 d . . .
H10F H 0.1803 0.3601 0.7144 0.282 Uiso 1 1 calc R U .
H10G H 0.2188 0.3458 0.7375 0.282 Uiso 1 1 calc R U .
H10H H 0.2098 0.3441 0.7022 0.282 Uiso 1 1 calc R U .
C103 C 0.28740(12) 0.12813(17) 0.68690(10) 0.0592(11) Uani 1 1 d . . .
C104 C 0.29678(11) 0.13863(16) 0.66406(9) 0.0554(10) Uani 1 1 d . . .
H104 H 0.3048 0.1662 0.6629 0.066 Uiso 1 1 calc R U .
C105 C 0.28429(12) 0.07175(16) 0.64361(10) 0.0582(11) Uani 1 1 d . . .
H105 H 0.2838 0.0528 0.6282 0.070 Uiso 1 1 calc R U .
C106 C 0.27438(13) 0.05877(17) 0.66538(10) 0.0635(12) Uani 1 1 d . . .
H106 H 0.2668 0.0308 0.6661 0.076 Uiso 1 1 calc R U .
C107 C 0.27561(13) 0.08734(17) 0.68675(10) 0.0635(12) Uani 1 1 d . . .
H107 H 0.2680 0.0789 0.7023 0.076 Uiso 1 1 calc R U .
C108 C 0.27961(13) 0.32305(19) 0.81823(12) 0.0705(13) Uani 1 1 d . . .
C109 C 0.31156(12) 0.33739(16) 0.84232(10) 0.0591(11) Uani 1 1 d . . .
H109 H 0.3340 0.3276 0.8429 0.071 Uiso 1 1 calc R U .
C110 C 0.27874(13) 0.37765(19) 0.86063(13) 0.0736(15) Uani 1 1 d . . .
H110 H 0.2775 0.3966 0.8754 0.088 Uiso 1 1 calc R U .
C111 C 0.24589(15) 0.3662(2) 0.83678(16) 0.096(2) Uani 1 1 d . . .
H111 H 0.2239 0.3782 0.8357 0.115 Uiso 1 1 calc R U .
C112 C 0.24640(14) 0.3383(2) 0.81598(14) 0.0877(18) Uani 1 1 d . . .
H112 H 0.2250 0.3294 0.8004 0.105 Uiso 1 1 calc R U .
C113 C 0.63839(16) 0.4959(2) 0.72171(12) 0.0772(15) Uani 1 1 d . . .
C114 C 0.64455(15) 0.51182(19) 0.75095(13) 0.0734(14) Uani 1 1 d . . .
C115 C 0.60188(18) 0.4796(2) 0.69780(14) 0.094(2) Uani 1 1 d . . .
H204 H 0.5861 0.4707 0.7083 0.113 Uiso 1 1 calc R U .
H205 H 0.6066 0.4549 0.6875 0.113 Uiso 1 1 calc R U .
C116 C 0.5820(2) 0.5140(3) 0.67373(17) 0.125(3) Uani 1 1 d . . .
H206 H 0.5596 0.5025 0.6594 0.187 Uiso 1 1 calc R U .
H207 H 0.5769 0.5383 0.6838 0.187 Uiso 1 1 calc R U .
H208 H 0.5973 0.5225 0.6630 0.187 Uiso 1 1 calc R U .
C117 C 0.61836(17) 0.5042(2) 0.76465(14) 0.0858(17) Uani 1 1 d . . .
H209 H 0.5942 0.5114 0.7502 0.103 Uiso 1 1 calc R U .
H210 H 0.6238 0.5222 0.7825 0.103 Uiso 1 1 calc R U .
C118 C 0.6191(2) 0.4588(3) 0.77370(15) 0.101(2) Uani 1 1 d . . .
H211 H 0.6015 0.4542 0.7828 0.152 Uiso 1 1 calc R U .
H212 H 0.6135 0.4410 0.7559 0.152 Uiso 1 1 calc R U .
H213 H 0.6430 0.4518 0.7882 0.152 Uiso 1 1 calc R U .
C119 C 0.70364(13) 0.62432(18) 0.74310(12) 0.0675(13) Uani 1 1 d . . .
C120 C 0.68986(14) 0.61290(18) 0.71214(12) 0.0698(14) Uani 1 1 d . . .
C121 C 0.70250(13) 0.66677(18) 0.75482(12) 0.0701(13) Uani 1 1 d . . .
H214 H 0.7044 0.6877 0.7403 0.084 Uiso 1 1 calc R U .
H215 H 0.7232 0.6706 0.7739 0.084 Uiso 1 1 calc R U .
C122 C 0.66885(17) 0.6738(3) 0.7600(2) 0.115(3) Uani 1 1 d . . .
H216 H 0.6689 0.7021 0.7677 0.173 Uiso 1 1 calc R U .
H217 H 0.6483 0.6705 0.7410 0.173 Uiso 1 1 calc R U .
H218 H 0.6672 0.6534 0.7746 0.173 Uiso 1 1 calc R U .
C123 C 0.67844(17) 0.6427(2) 0.68652(12) 0.0809(16) Uani 1 1 d . . .
H12I H 0.6877 0.6326 0.6714 0.097 Uiso 1 1 calc R U .
H12J H 0.6896 0.6702 0.6938 0.097 Uiso 1 1 calc R U .
C124 C 0.6368(2) 0.6491(3) 0.67062(16) 0.121(3) Uani 1 1 d . . .
H12K H 0.6318 0.6691 0.6541 0.181 Uiso 1 1 calc R U .
H12L H 0.6254 0.6223 0.6627 0.181 Uiso 1 1 calc R U .
H12M H 0.6273 0.6599 0.6852 0.181 Uiso 1 1 calc R U .
C125 C 0.76820(15) 0.4940(2) 0.74620(12) 0.0786(15) Uani 1 1 d . . .
C126 C 0.77402(17) 0.4982(2) 0.77685(12) 0.0820(16) Uani 1 1 d . . .
C127 C 0.79319(18) 0.4679(3) 0.73661(15) 0.098(2) Uani 1 1 d . . .
H219 H 0.8015 0.4436 0.7503 0.118 Uiso 1 1 calc R U .
H220 H 0.7800 0.4570 0.7161 0.118 Uiso 1 1 calc R U .
C128 C 0.8246(3) 0.4922(4) 0.7369(2) 0.142(3) Uani 1 1 d . . .
H221 H 0.8401 0.4742 0.7305 0.213 Uiso 1 1 calc R U .
H222 H 0.8165 0.5159 0.7231 0.213 Uiso 1 1 calc R U .
H223 H 0.8380 0.5026 0.7572 0.213 Uiso 1 1 calc R U .
C129 C 0.8094(2) 0.4866(3) 0.80422(13) 0.099(2) Uani 1 1 d . . .
H224 H 0.8291 0.4821 0.7971 0.119 Uiso 1 1 calc R U .
H225 H 0.8162 0.5098 0.8188 0.119 Uiso 1 1 calc R U .
C130 C 0.8037(3) 0.4483(3) 0.8189(2) 0.142(3) Uani 1 1 d . . .
H13A H 0.8257 0.4413 0.8358 0.212 Uiso 1 1 calc R U .
H13B H 0.7844 0.4530 0.8261 0.212 Uiso 1 1 calc R U .
H13C H 0.7973 0.4253 0.8044 0.212 Uiso 1 1 calc R U .
C131 C 0.67581(13) 0.49814(17) 0.64621(10) 0.0621(12) Uani 1 1 d . . .
C132 C 0.66316(11) 0.45852(16) 0.63737(10) 0.0582(11) Uani 1 1 d . . .
H132 H 0.6580 0.4419 0.6516 0.070 Uiso 1 1 calc R U .
C133 C 0.66397(12) 0.46505(17) 0.59158(10) 0.0594(11) Uani 1 1 d . . .
H133 H 0.6598 0.4542 0.5722 0.071 Uiso 1 1 calc R U .
C134 C 0.67664(13) 0.50507(18) 0.59804(11) 0.0666(13) Uani 1 1 d . . .
H134 H 0.6817 0.5209 0.5834 0.080 Uiso 1 1 calc R U .
C135 C 0.68202(13) 0.52236(18) 0.62518(11) 0.0684(13) Uani 1 1 d . . .
H135 H 0.6899 0.5505 0.6295 0.082 Uiso 1 1 calc R U .
C136 C 0.73929(14) 0.5746(2) 0.84068(11) 0.0726(14) Uani 1 1 d . . .
C137 C 0.77686(16) 0.5713(2) 0.86063(13) 0.092(2) Uani 1 1 d . . .
H137 H 0.7930 0.5582 0.8533 0.110 Uiso 1 1 calc R U .
C138 C 0.78998(15) 0.5867(2) 0.88984(12) 0.0881(19) Uani 1 1 d . . .
H138 H 0.8145 0.5848 0.9026 0.106 Uiso 1 1 calc R U .
C139 C 0.76541(13) 0.60436(18) 0.89849(11) 0.0648(12) Uani 1 1 d . . .
H139 H 0.7728 0.6159 0.9181 0.078 Uiso 1 1 calc R U .
C140 C 0.71635(13) 0.59168(16) 0.85137(10) 0.0602(11) Uani 1 1 d . . .
H140 H 0.6916 0.5934 0.8393 0.072 Uiso 1 1 calc R U .
C141 C 0.49566(15) 0.6568(2) 0.69963(13) 0.0776(15) Uani 1 1 d . . .
C142 C 0.53470(15) 0.6631(2) 0.71814(13) 0.0764(15) Uani 1 1 d . . .
C143 C 0.47851(17) 0.6425(3) 0.66691(14) 0.0912(19) Uani 1 1 d . . .
H14A H 0.4947 0.6235 0.6618 0.109 Uiso 1 1 calc R U .
H14B H 0.4557 0.6278 0.6633 0.109 Uiso 1 1 calc R U .
C144 C 0.4721(3) 0.6820(4) 0.64858(19) 0.139(3) Uani 1 1 d . . .
H14C H 0.4611 0.6751 0.6272 0.208 Uiso 1 1 calc R U .
H14D H 0.4562 0.7005 0.6541 0.208 Uiso 1 1 calc R U .
H14E H 0.4950 0.6962 0.6526 0.208 Uiso 1 1 calc R U .
C145 C 0.56556(16) 0.6473(2) 0.71156(14) 0.0904(19) Uani 1 1 d . . .
H14F H 0.5843 0.6691 0.7170 0.109 Uiso 1 1 calc R U .
H14G H 0.5578 0.6421 0.6897 0.109 Uiso 1 1 calc R U .
C146 C 0.5817(2) 0.6066(3) 0.7287(2) 0.113(2) Uani 1 1 d . . .
H14H H 0.6018 0.5976 0.7236 0.169 Uiso 1 1 calc R U .
H14I H 0.5900 0.6116 0.7503 0.169 Uiso 1 1 calc R U .
H14J H 0.5634 0.5846 0.7231 0.169 Uiso 1 1 calc R U .
C147 C 0.4817(2) 0.7823(2) 0.7374(2) 0.119(3) Uani 1 1 d . . .
C148 C 0.4579(3) 0.8209(2) 0.7234(3) 0.208(8) Uani 1 1 d D . .
H14K H 0.4655 0.8450 0.7372 0.249 Uiso 1 1 calc R U .
H14L H 0.4326 0.8146 0.7197 0.249 Uiso 1 1 calc R U .
C149 C 0.4621(6) 0.8315(5) 0.6929(3) 0.327(15) Uani 1 1 d D . .
H14M H 0.4473 0.8558 0.6837 0.491 Uiso 1 1 calc R U .
H14N H 0.4872 0.8378 0.6968 0.491 Uiso 1 1 calc R U .
H14O H 0.4544 0.8075 0.6794 0.491 Uiso 1 1 calc R U .
C150 C 0.37656(13) 0.70001(15) 0.68394(10) 0.0589(11) Uani 1 1 d . . .
C151 C 0.36145(12) 0.67206(15) 0.66025(10) 0.0593(11) Uani 1 1 d . . .
H151 H 0.3768 0.6515 0.6573 0.071 Uiso 1 1 calc R U .
C152 C 0.30295(13) 0.70046(16) 0.64302(11) 0.0642(12) Uani 1 1 d . . .
H152 H 0.2787 0.7007 0.6296 0.077 Uiso 1 1 calc R U .
C153 C 0.31526(14) 0.72953(18) 0.66536(12) 0.0712(14) Uani 1 1 d . . .
H153 H 0.2993 0.7500 0.6675 0.085 Uiso 1 1 calc R U .
C154 C 0.35256(14) 0.72951(17) 0.68601(12) 0.0695(13) Uani 1 1 d . . .
H154 H 0.3606 0.7502 0.7012 0.083 Uiso 1 1 calc R U .
C155 C 0.52896(13) 0.09893(19) 0.71433(11) 0.0690(13) Uani 1 1 d . . .
C156 C 0.55684(14) 0.10597(19) 0.74524(11) 0.0701(13) Uani 1 1 d . . .
C157 C 0.53129(16) 0.1152(2) 0.68689(12) 0.0798(17) Uani 1 1 d . . .
H15C H 0.5225 0.0936 0.6710 0.096 Uiso 1 1 calc R U .
H15D H 0.5567 0.1207 0.6905 0.096 Uiso 1 1 calc R U .
C158 C 0.50921(19) 0.1567(2) 0.67526(16) 0.101(2) Uani 1 1 d . . .
H15E H 0.5119 0.1659 0.6568 0.152 Uiso 1 1 calc R U .
H15F H 0.4839 0.1514 0.6712 0.152 Uiso 1 1 calc R U .
H15G H 0.5181 0.1785 0.6906 0.152 Uiso 1 1 calc R U .
C159 C 0.59540(16) 0.1214(2) 0.75430(14) 0.0863(18) Uani 1 1 d . . .
H15H H 0.5975 0.1386 0.7380 0.104 Uiso 1 1 calc R U .
H15I H 0.6019 0.1390 0.7725 0.104 Uiso 1 1 calc R U .
C160 C 0.62092(16) 0.0840(3) 0.76056(17) 0.115(3) Uani 1 1 d . . .
H16D H 0.6455 0.0940 0.7663 0.173 Uiso 1 1 calc R U .
H16E H 0.6189 0.0672 0.7769 0.173 Uiso 1 1 calc R U .
H16F H 0.6146 0.0668 0.7424 0.173 Uiso 1 1 calc R U .
C161 C 0.48228(17) -0.02051(19) 0.73660(14) 0.0832(16) Uani 1 1 d . . .
C162 C 0.4633(3) -0.0586(2) 0.7193(2) 0.129(4) Uani 1 1 d D . .
H16G H 0.4802 -0.0823 0.7229 0.155 Uiso 1 1 calc R U .
H16H H 0.4531 -0.0526 0.6976 0.155 Uiso 1 1 calc R U .
C163 C 0.4330(3) -0.0696(4) 0.7307(3) 0.210(7) Uani 1 1 d D . .
H16I H 0.4200 -0.0943 0.7200 0.314 Uiso 1 1 calc R U .
H16J H 0.4435 -0.0755 0.7522 0.314 Uiso 1 1 calc R U .
H16K H 0.4165 -0.0460 0.7270 0.314 Uiso 1 1 calc R U .
C164 C 0.40323(12) 0.06136(16) 0.65513(10) 0.0598(11) Uani 1 1 d . . .
C165 C 0.37403(12) 0.08921(16) 0.64605(10) 0.0580(11) Uani 1 1 d . . .
H165 H 0.3743 0.1105 0.6599 0.070 Uiso 1 1 calc R U .
C166 C 0.34288(14) 0.05880(18) 0.59923(11) 0.0675(13) Uani 1 1 d . . .
H166 H 0.3229 0.0569 0.5808 0.081 Uiso 1 1 calc R U .
C167 C 0.37090(16) 0.0300(2) 0.60622(12) 0.0778(15) Uani 1 1 d . . .
H167 H 0.3701 0.0091 0.5919 0.093 Uiso 1 1 calc R U .
C168 C 0.40088(15) 0.03107(19) 0.63443(12) 0.0740(14) Uani 1 1 d . . .
H168 H 0.4192 0.0106 0.6387 0.089 Uiso 1 1 calc R U .
B13 B 0.59585(16) 0.3761(2) 0.65490(14) 0.0712(15) Uani 1 1 d D U .
F1 F 0.57538(8) 0.38100(9) 0.67116(7) 0.0703(7) Uani 1 1 d D U .
F2 F 0.63015(11) 0.39325(14) 0.67104(12) 0.1206(15) Uani 1 1 d D U .
F3 F 0.60121(9) 0.33379(11) 0.65221(8) 0.0846(9) Uani 1 1 d D U .
F4 F 0.57815(16) 0.3936(2) 0.62809(11) 0.171(3) Uani 1 1 d D U .
B14 B 0.3976(2) 0.2698(3) 0.41238(19) 0.139(4) Uani 1 1 d D U .
F5 F 0.39203(18) 0.2670(3) 0.38341(13) 0.206(3) Uani 1 1 d D U .
F6 F 0.43332(16) 0.2597(3) 0.42906(14) 0.211(3) Uani 1 1 d D U .
F7 F 0.39488(18) 0.3091(2) 0.42182(18) 0.201(3) Uani 1 1 d D U .
F8 F 0.37530(14) 0.24641(19) 0.41816(12) 0.150(2) Uani 1 1 d D U .
B15 B 0.7212(3) 0.2110(4) 0.5592(2) 0.171(4) Uani 1 1 d D U .
F9 F 0.70259(18) 0.2419(2) 0.54232(14) 0.183(3) Uani 1 1 d D U .
F10 F 0.71847(15) 0.2105(3) 0.58560(13) 0.206(3) Uani 1 1 d D U .
F11 F 0.75443(18) 0.2053(3) 0.56506(15) 0.191(3) Uani 1 1 d D U .
F12 F 0.7043(3) 0.1747(3) 0.5440(2) 0.295(6) Uani 1 1 d D U .
B16 B 0.2808(2) 0.4356(3) 0.4490(2) 0.135(4) Uani 1 1 d D U .
F13 F 0.29220(11) 0.39679(15) 0.46055(9) 0.1094(13) Uani 1 1 d D U .
F14 F 0.30480(11) 0.46621(15) 0.46055(9) 0.1180(15) Uani 1 1 d D U .
F15 F 0.2505(2) 0.4474(3) 0.4540(3) 0.302(5) Uani 1 1 d D U .
F16 F 0.2678(3) 0.43486(19) 0.42049(13) 0.321(6) Uani 1 1 d D U .
C169 C 0.60749(16) 0.2396(2) 0.65961(15) 0.0911(19) Uani 1 1 d D U .
H16L H 0.5852 0.2554 0.6505 0.137 Uiso 1 1 calc R U .
H16M H 0.6129 0.2250 0.6439 0.137 Uiso 1 1 calc R U .
H16N H 0.6270 0.2589 0.6703 0.137 Uiso 1 1 calc R U .
C170 C 0.60375(17) 0.2106(3) 0.67972(18) 0.102(2) Uani 1 1 d D U .
N49 N 0.60096(18) 0.1877(2) 0.69718(17) 0.123(2) Uani 1 1 d D U .
C171 C 0.6764(4) 0.3356(4) 0.5087(2) 0.180(5) Uani 1 1 d D U .
H17C H 0.6691 0.3579 0.4936 0.270 Uiso 1 1 calc R U .
H17D H 0.6581 0.3138 0.5034 0.270 Uiso 1 1 calc R U .
H17E H 0.6991 0.3236 0.5096 0.270 Uiso 1 1 calc R U .
C172 C 0.6810(3) 0.3529(3) 0.5379(2) 0.126(3) Uani 1 1 d D U .
N50 N 0.68320(17) 0.37016(19) 0.55987(14) 0.0934(16) Uani 1 1 d D U .
C173 C 0.2885(5) 0.4032(5) 0.7710(4) 0.213(6) Uani 1 1 d D U .
H17F H 0.2954 0.4268 0.7850 0.320 Uiso 1 1 calc R U .
H17G H 0.3047 0.3797 0.7795 0.320 Uiso 1 1 calc R U .
H17H H 0.2639 0.3948 0.7677 0.320 Uiso 1 1 calc R U .
C174 C 0.2904(7) 0.4150(7) 0.7439(5) 0.271(8) Uani 1 1 d D U .
N51 N 0.2896(6) 0.4272(6) 0.7196(4) 0.288(7) Uani 1 1 d D U .
C175 C 0.1510(4) 0.4618(6) 0.8369(5) 0.285(8) Uani 1 1 d D U .
H17I H 0.1381 0.4429 0.8453 0.428 Uiso 1 1 calc R U .
H17J H 0.1436 0.4567 0.8154 0.428 Uiso 1 1 calc R U .
H17K H 0.1457 0.4908 0.8403 0.428 Uiso 1 1 calc R U .
C176 C 0.1883(4) 0.4545(6) 0.8513(6) 0.299(8) Uani 1 1 d D U .
N52 N 0.2215(4) 0.4585(4) 0.8629(5) 0.290(7) Uani 1 1 d D U .

loop_
_atom_site_aniso_label
_atom_site_aniso_U_11
_atom_site_aniso_U_22
_atom_site_aniso_U_33
_atom_site_aniso_U_23
_atom_site_aniso_U_13
_atom_site_aniso_U_12
Pd1 0.03630(16) 0.0770(2) 0.03383(17) 0.00324(13) 0.01082(12) -0.00645(13)
Pd2 0.04741(18) 0.0655(2) 0.03807(18) -0.00119(13) 0.01233(14) 0.00560(14)
Pd3 0.04525(17) 0.0758(2) 0.03098(17) 0.00296(14) 0.00571(13) -0.01828(14)
Fe1 0.0415(3) 0.0668(4) 0.0367(3) -0.0026(2) 0.0103(2) -0.0054(2)
Fe2 0.0565(4) 0.0781(4) 0.0361(3) 0.0003(3) 0.0149(3) -0.0101(3)
Fe3 0.0447(3) 0.0717(4) 0.0488(4) 0.0070(3) 0.0122(3) -0.0121(3)
Fe4 0.0476(3) 0.0891(5) 0.0389(3) -0.0065(3) 0.0065(3) -0.0129(3)
Fe5 0.0677(4) 0.0901(5) 0.0391(4) -0.0073(3) 0.0152(3) -0.0091(4)
Fe6 0.0560(5) 0.0542(5) 0.0387(5) 0.000 0.0074(4) 0.000
Fe7 0.0473(4) 0.0707(5) 0.0377(5) 0.000 0.0083(4) 0.000
O1 0.0419(15) 0.0667(18) 0.0567(19) -0.0108(14) 0.0094(13) -0.0031(13)
O2 0.0486(15) 0.0624(17) 0.0431(16) -0.0008(13) 0.0162(13) -0.0043(13)
O3 0.0547(17) 0.088(2) 0.0442(17) 0.0067(15) 0.0231(14) 0.0075(15)
O4 0.0476(16) 0.077(2) 0.0490(18) 0.0053(15) 0.0150(13) 0.0044(14)
O5 0.0456(15) 0.0686(18) 0.0456(17) -0.0073(13) 0.0159(13) -0.0049(13)
O6 0.0528(17) 0.081(2) 0.0527(19) -0.0194(15) 0.0218(15) -0.0085(15)
O7 0.070(3) 0.117(4) 0.269(8) 0.110(5) -0.016(4) -0.024(3)
O8 0.056(2) 0.063(3) 0.345(10) 0.029(4) 0.030(4) -0.002(2)
O9 0.604(19) 0.141(5) 0.060(3) -0.039(3) 0.115(7) -0.212(9)
O10 0.253(7) 0.079(3) 0.048(2) 0.0068(19) 0.065(3) 0.006(3)
O11 0.230(7) 0.070(3) 0.178(6) -0.020(3) 0.169(5) -0.029(3)
O12 0.221(7) 0.081(3) 0.323(9) 0.069(4) 0.238(7) 0.049(4)
O13 0.0486(17) 0.083(2) 0.067(2) 0.0072(17) 0.0168(15) -0.0119(15)
O14 0.0483(16) 0.078(2) 0.0535(19) 0.0063(15) 0.0144(14) -0.0144(14)
O15 0.0537(17) 0.092(2) 0.0457(18) 0.0034(16) 0.0166(14) -0.0242(16)
O16 0.0448(16) 0.082(2) 0.063(2) 0.0033(16) 0.0179(14) -0.0144(15)
O17 0.0452(16) 0.095(2) 0.065(2) 0.0124(18) 0.0195(15) -0.0116(16)
O18 0.0440(15) 0.079(2) 0.0537(18) 0.0104(15) 0.0156(13) -0.0138(14)
O19 0.0564(18) 0.090(2) 0.0368(17) -0.0046(15) 0.0160(13) -0.0125(16)
O20 0.0512(17) 0.096(2) 0.0422(17) -0.0104(16) 0.0107(14) -0.0066(16)
O21 0.069(2) 0.093(3) 0.053(2) -0.0145(18) 0.0151(17) -0.0176(18)
O22 0.0569(18) 0.101(3) 0.0434(18) -0.0125(17) 0.0161(14) -0.0200(17)
O23 0.067(2) 0.084(2) 0.0385(17) -0.0071(15) 0.0107(14) -0.0173(17)
O24 0.0558(19) 0.099(3) 0.051(2) -0.0155(18) 0.0052(15) -0.0022(17)
O25 0.095(3) 0.120(3) 0.045(2) -0.0239(19) 0.0318(19) -0.047(2)
O26 0.081(3) 0.146(4) 0.049(2) -0.023(2) 0.0248(19) -0.021(2)
O27 0.083(3) 0.111(3) 0.046(2) -0.0142(19) 0.0179(18) -0.014(2)
O28 0.102(3) 0.095(3) 0.047(2) -0.0091(18) 0.0243(19) -0.022(2)
O29 0.079(2) 0.110(3) 0.0398(18) -0.0085(17) 0.0220(16) -0.023(2)
O30 0.081(2) 0.114(3) 0.0361(18) -0.0091(17) 0.0193(16) 0.005(2)
O31 0.0543(19) 0.114(3) 0.071(2) -0.035(2) 0.0049(17) 0.0038(19)
O32 0.075(2) 0.079(2) 0.084(3) 0.018(2) -0.011(2) 0.0038(19)
O33 0.058(2) 0.122(3) 0.049(2) 0.0138(19) 0.0079(16) 0.012(2)
O34 0.0554(17) 0.095(2) 0.0345(16) -0.0045(15) 0.0064(13) -0.0140(16)
O35 0.0559(18) 0.092(2) 0.0356(16) 0.0008(15) 0.0026(13) 0.0063(16)
O36 0.0620(19) 0.079(2) 0.0476(18) 0.0008(15) 0.0043(15) -0.0134(16)
N1 0.0433(17) 0.063(2) 0.0427(19) -0.0057(15) 0.0139(14) -0.0040(15)
N2 0.0457(17) 0.0586(19) 0.0388(18) 0.0024(14) 0.0127(14) -0.0021(15)
N3 0.0471(19) 0.085(3) 0.043(2) 0.0070(18) 0.0178(16) 0.0056(18)
N4 0.0426(18) 0.079(2) 0.043(2) 0.0049(17) 0.0122(15) 0.0022(16)
N5 0.0418(17) 0.073(2) 0.0380(18) -0.0050(16) 0.0132(14) -0.0038(16)
N6 0.0478(19) 0.069(2) 0.045(2) -0.0093(16) 0.0144(16) -0.0070(16)
N7 0.0417(17) 0.070(2) 0.0355(18) -0.0002(15) 0.0159(14) -0.0097(15)
N8 0.053(2) 0.072(2) 0.044(2) -0.0031(17) 0.0171(16) 0.0006(17)
N9 0.065(3) 0.094(3) 0.107(4) 0.039(3) 0.003(3) -0.021(2)
N10 0.054(3) 0.064(3) 0.169(6) 0.000(3) 0.021(3) -0.003(2)
N11 0.332(12) 0.125(5) 0.049(3) -0.023(3) 0.056(5) -0.131(7)
N12 0.127(4) 0.081(3) 0.041(2) 0.002(2) 0.034(3) 0.001(3)
N13 0.125(4) 0.077(3) 0.078(3) -0.008(2) 0.068(3) -0.015(3)
N14 0.134(5) 0.082(3) 0.187(7) 0.047(4) 0.127(5) 0.034(3)
N15 0.052(2) 0.088(3) 0.039(2) 0.0114(18) 0.0095(16) -0.0152(19)
N16 0.0479(19) 0.075(2) 0.040(2) -0.0054(16) 0.0176(15) -0.0024(16)
N17 0.0448(19) 0.081(3) 0.056(2) 0.0075(19) 0.0135(17) -0.0109(18)
N18 0.050(2) 0.069(2) 0.050(2) 0.0051(17) 0.0122(16) -0.0130(17)
N19 0.0441(18) 0.084(3) 0.047(2) 0.0070(18) 0.0116(16) -0.0147(17)
N20 0.0443(19) 0.073(2) 0.055(2) 0.0033(18) 0.0156(17) -0.0129(16)
N21 0.050(2) 0.078(3) 0.058(2) 0.0038(19) 0.0203(18) -0.0139(18)
N22 0.0462(19) 0.070(2) 0.052(2) 0.0080(17) 0.0130(16) -0.0121(16)
N23 0.0406(17) 0.074(2) 0.043(2) 0.0071(16) 0.0105(15) -0.0054(16)
N24 0.0465(18) 0.082(3) 0.0352(19) 0.0042(16) 0.0086(15) -0.0149(17)
N25 0.0472(19) 0.091(3) 0.041(2) -0.0040(18) 0.0141(16) -0.0108(18)
N26 0.0438(19) 0.097(3) 0.040(2) -0.010(2) 0.0077(16) -0.0077(19)
N27 0.062(2) 0.091(3) 0.043(2) -0.013(2) 0.0132(18) -0.016(2)
N28 0.054(2) 0.101(3) 0.042(2) -0.008(2) 0.0120(17) -0.016(2)
N29 0.062(2) 0.081(3) 0.041(2) -0.0043(19) 0.0068(18) -0.017(2)
N30 0.055(2) 0.087(3) 0.046(2) -0.0081(19) 0.0058(18) -0.0108(19)
N31 0.0458(18) 0.079(2) 0.0318(18) 0.0000(16) 0.0064(14) -0.0153(17)
N32 0.0428(18) 0.086(3) 0.044(2) -0.0054(18) 0.0102(16) 0.0055(17)
N33 0.097(3) 0.114(4) 0.049(3) -0.018(2) 0.036(2) -0.046(3)
N34 0.073(3) 0.133(4) 0.045(2) -0.020(2) 0.020(2) -0.012(3)
N35 0.079(3) 0.095(3) 0.045(2) -0.013(2) 0.015(2) -0.012(2)
N36 0.085(3) 0.098(3) 0.044(2) -0.012(2) 0.027(2) -0.026(2)
N37 0.074(3) 0.104(3) 0.048(2) -0.008(2) 0.025(2) -0.017(2)
N38 0.071(3) 0.092(3) 0.037(2) -0.0048(19) 0.0186(18) -0.005(2)
N39 0.0438(17) 0.078(2) 0.0317(18) 0.0022(15) 0.0152(14) -0.0087(16)
N40 0.055(2) 0.075(2) 0.039(2) -0.0007(16) 0.0164(16) -0.0090(17)
N41 0.049(2) 0.103(3) 0.062(3) -0.026(2) 0.0064(19) 0.000(2)
N42 0.055(2) 0.108(3) 0.047(2) -0.017(2) 0.0074(18) -0.005(2)
N43 0.082(3) 0.059(2) 0.080(3) 0.009(2) -0.005(3) 0.001(2)
N44 0.0503(19) 0.067(2) 0.0399(19) 0.0021(16) 0.0109(15) 0.0095(16)
N45 0.050(2) 0.092(3) 0.036(2) -0.0029(18) 0.0065(16) -0.0064(19)
N46 0.054(2) 0.082(3) 0.037(2) 0.0000(18) 0.0037(17) 0.0056(18)
N47 0.059(2) 0.076(3) 0.047(2) 0.0015(18) 0.0079(18) -0.0085(19)
N48 0.0487(19) 0.080(2) 0.0336(18) 0.0012(16) 0.0106(15) -0.0179(17)
B1 0.041(2) 0.074(3) 0.045(3) -0.007(2) 0.009(2) -0.007(2)
B2 0.054(3) 0.082(4) 0.046(3) -0.005(3) 0.018(2) -0.006(3)
B3 0.062(3) 0.091(4) 0.047(3) 0.013(3) 0.017(2) -0.005(3)
B4 0.066(3) 0.081(4) 0.046(3) -0.012(2) 0.022(2) -0.017(3)
B5 0.048(3) 0.074(3) 0.065(4) 0.006(3) 0.017(2) -0.010(2)
B6 0.046(3) 0.082(4) 0.046(3) 0.006(2) 0.010(2) -0.013(2)
B7 0.052(3) 0.097(4) 0.040(3) -0.002(3) 0.013(2) -0.013(3)
B8 0.049(3) 0.098(4) 0.046(3) -0.012(3) 0.001(2) -0.008(3)
B9 0.068(3) 0.086(4) 0.048(3) -0.004(3) 0.018(3) -0.023(3)
B10 0.077(4) 0.119(6) 0.042(3) -0.007(3) 0.019(3) 0.002(4)
B11 0.061(3) 0.063(3) 0.044(3) 0.000(2) 0.007(2) 0.011(2)
B12 0.050(3) 0.081(4) 0.043(3) 0.002(2) 0.007(2) -0.004(2)
C1 0.0402(19) 0.068(3) 0.041(2) -0.0026(18) 0.0120(17) -0.0100(18)
C2 0.041(2) 0.065(2) 0.038(2) 0.0043(17) 0.0122(16) -0.0062(17)
C3 0.042(2) 0.081(3) 0.045(2) -0.009(2) 0.0106(18) -0.007(2)
C4 0.074(3) 0.086(4) 0.079(4) -0.030(3) 0.037(3) -0.032(3)
C5 0.043(2) 0.074(3) 0.041(2) 0.0010(19) 0.0106(17) -0.0035(19)
C6 0.058(3) 0.103(4) 0.061(3) -0.017(3) 0.033(2) -0.020(3)
C7 0.058(3) 0.111(4) 0.061(3) 0.034(3) 0.030(2) 0.019(3)
C8 0.054(3) 0.099(4) 0.069(3) 0.028(3) 0.026(2) 0.013(3)
C9 0.092(4) 0.175(7) 0.083(5) 0.061(5) 0.057(4) 0.047(5)
C10 0.133(8) 0.254(14) 0.186(11) 0.095(10) 0.105(8) 0.011(8)
C11 0.098(5) 0.172(8) 0.218(10) 0.139(8) 0.109(7) 0.070(6)
C12 0.095(7) 0.132(9) 0.53(3) 0.157(14) 0.094(12) 0.021(6)
C13 0.050(2) 0.072(3) 0.050(3) -0.011(2) 0.015(2) -0.011(2)
C14 0.047(2) 0.076(3) 0.040(2) -0.008(2) 0.0144(18) -0.007(2)
C15 0.059(3) 0.080(3) 0.083(4) -0.024(3) 0.030(3) -0.015(2)
C16 0.120(6) 0.141(7) 0.108(6) -0.052(5) 0.031(5) -0.022(5)
C17 0.052(2) 0.072(3) 0.063(3) -0.014(2) 0.022(2) -0.018(2)
C18 0.048(3) 0.114(5) 0.085(4) -0.013(3) 0.012(3) -0.009(3)
C19 0.041(2) 0.063(2) 0.049(2) -0.0002(19) 0.0144(18) -0.0082(17)
C20 0.042(2) 0.070(3) 0.044(2) -0.0034(19) 0.0172(17) -0.0088(18)
C21 0.048(2) 0.063(2) 0.042(2) -0.0001(18) 0.0186(18) -0.0071(18)
C22 0.049(2) 0.062(2) 0.036(2) 0.0027(17) 0.0098(17) -0.0096(18)
C23 0.046(2) 0.062(2) 0.043(2) 0.0029(18) 0.0066(18) -0.0063(18)
C24 0.055(2) 0.078(3) 0.042(2) -0.007(2) 0.017(2) -0.006(2)
C25 0.049(2) 0.068(3) 0.038(2) -0.0023(18) 0.0117(18) -0.0014(19)
C26 0.069(3) 0.077(3) 0.086(4) -0.004(3) 0.039(3) 0.004(3)
C27 0.094(4) 0.072(3) 0.116(5) 0.010(3) 0.060(4) 0.005(3)
C28 0.079(4) 0.084(4) 0.091(4) -0.003(3) 0.047(3) -0.010(3)
C29 0.058(3) 0.084(3) 0.061(3) 0.004(2) 0.022(2) -0.009(2)
C30 0.052(3) 0.081(4) 0.099(4) -0.002(3) 0.025(3) -0.002(2)
C31 0.059(3) 0.088(4) 0.079(4) 0.007(3) 0.025(3) -0.014(3)
C32 0.124(7) 0.160(8) 0.142(8) -0.014(6) 0.085(6) -0.049(6)
C33 0.053(3) 0.067(3) 0.175(8) 0.003(4) 0.031(4) 0.000(2)
C34 0.082(4) 0.095(5) 0.120(6) 0.022(4) 0.022(4) -0.005(3)
C35 0.249(11) 0.168(8) 0.036(3) -0.021(4) 0.047(5) -0.125(8)
C36 0.123(6) 0.123(5) 0.039(3) 0.000(3) 0.022(3) -0.033(4)
C37 0.207(11) 0.220(12) 0.062(5) 0.015(6) 0.020(6) -0.122(10)
C38 0.216(16) 0.58(4) 0.057(6) -0.030(12) 0.012(8) 0.09(2)
C39 0.194(10) 0.169(9) 0.050(4) 0.007(4) 0.035(5) -0.051(7)
C40 0.47(3) 0.243(17) 0.186(15) -0.013(12) 0.19(2) -0.17(2)
C41 0.067(3) 0.080(3) 0.053(3) 0.012(2) 0.028(2) 0.002(2)
C42 0.077(4) 0.080(3) 0.088(4) 0.026(3) 0.047(3) 0.019(3)
C43 0.096(4) 0.076(3) 0.091(4) 0.022(3) 0.055(4) 0.010(3)
C44 0.116(5) 0.083(4) 0.104(5) -0.002(3) 0.067(4) 0.005(4)
C45 0.093(4) 0.076(3) 0.112(5) 0.030(3) 0.068(4) 0.020(3)
C46 0.091(5) 0.158(7) 0.118(6) 0.048(5) 0.057(5) -0.005(5)
C47 0.061(3) 0.093(4) 0.040(2) 0.013(2) 0.012(2) -0.006(2)
C48 0.061(3) 0.082(3) 0.042(2) 0.006(2) 0.015(2) -0.012(2)
C49 0.052(2) 0.090(3) 0.048(3) 0.017(2) 0.009(2) -0.015(2)
C50 0.052(3) 0.106(4) 0.058(3) 0.026(3) 0.011(2) -0.007(3)
C51 0.059(3) 0.108(4) 0.053(3) 0.021(3) 0.012(2) 0.001(3)
C52 0.056(2) 0.082(3) 0.050(3) -0.014(2) 0.022(2) -0.015(2)
C53 0.065(3) 0.094(4) 0.042(3) -0.011(2) 0.022(2) -0.021(3)
C54 0.070(3) 0.096(4) 0.045(3) -0.005(2) 0.020(2) -0.009(3)
C55 0.059(3) 0.075(3) 0.050(3) -0.003(2) 0.018(2) -0.006(2)
C56 0.053(2) 0.081(3) 0.049(3) -0.005(2) 0.024(2) -0.001(2)
C57 0.057(3) 0.080(3) 0.057(3) 0.002(2) 0.017(2) -0.007(2)
C58 0.062(3) 0.074(3) 0.055(3) 0.003(2) 0.021(2) -0.008(2)
C59 0.061(3) 0.077(3) 0.089(4) 0.004(3) 0.026(3) -0.001(2)
C60 0.112(6) 0.152(8) 0.100(6) 0.000(5) 0.008(5) 0.051(5)
C61 0.059(3) 0.074(3) 0.082(4) 0.004(3) 0.020(3) -0.011(2)
C62 0.120(5) 0.098(5) 0.080(4) 0.018(4) 0.029(4) -0.032(4)
C63 0.051(2) 0.085(3) 0.047(3) 0.002(2) 0.013(2) -0.016(2)
C64 0.050(2) 0.073(3) 0.052(3) 0.002(2) 0.011(2) -0.016(2)
C65 0.070(3) 0.120(5) 0.053(3) -0.017(3) 0.029(3) -0.037(3)
C66 0.088(5) 0.202(10) 0.115(7) -0.034(6) 0.040(5) 0.023(6)
C67 0.057(3) 0.086(3) 0.064(3) -0.010(3) 0.020(2) -0.022(2)
C68 0.066(3) 0.137(6) 0.061(4) -0.008(3) 0.005(3) -0.020(3)
C69 0.050(2) 0.077(3) 0.056(3) 0.009(2) 0.016(2) -0.015(2)
C70 0.054(2) 0.075(3) 0.050(3) 0.009(2) 0.017(2) -0.013(2)
C71 0.059(3) 0.144(6) 0.079(4) 0.044(4) 0.019(3) -0.020(3)
C72 0.079(4) 0.114(5) 0.134(7) 0.048(5) 0.008(4) -0.035(4)
C73 0.046(2) 0.093(4) 0.055(3) 0.018(2) 0.007(2) -0.016(2)
C74 0.058(3) 0.087(4) 0.090(4) 0.023(3) 0.010(3) -0.010(3)
C75 0.043(2) 0.090(3) 0.059(3) 0.009(2) 0.016(2) -0.006(2)
C76 0.044(2) 0.080(3) 0.039(2) 0.007(2) 0.0109(17) -0.004(2)
C77 0.044(2) 0.092(4) 0.056(3) 0.007(2) 0.019(2) -0.005(2)
C78 0.053(3) 0.075(3) 0.086(4) 0.007(3) 0.026(3) 0.006(2)
C79 0.060(3) 0.077(3) 0.085(4) 0.004(3) 0.022(3) -0.015(2)
C80 0.049(2) 0.070(3) 0.043(2) 0.0069(19) 0.0114(18) -0.0106(19)
C81 0.045(2) 0.072(3) 0.039(2) 0.0003(19) 0.0081(17) -0.0118(19)
C82 0.054(3) 0.097(4) 0.042(3) -0.001(2) 0.012(2) -0.027(2)
C83 0.059(3) 0.114(4) 0.036(2) 0.006(2) 0.006(2) -0.025(3)
C84 0.057(3) 0.095(4) 0.041(2) 0.006(2) 0.015(2) -0.015(2)
C85 0.045(2) 0.095(4) 0.043(3) 0.000(2) 0.0151(19) -0.001(2)
C86 0.044(2) 0.094(4) 0.042(2) -0.001(2) 0.0119(18) -0.005(2)
C87 0.072(3) 0.094(4) 0.053(3) -0.002(3) 0.025(3) 0.000(3)
C88 0.085(4) 0.130(6) 0.127(6) 0.028(5) 0.055(4) 0.027(4)
C89 0.064(3) 0.106(4) 0.042(3) -0.003(2) 0.017(2) -0.009(3)
C90 0.081(4) 0.119(5) 0.055(3) -0.016(3) 0.036(3) -0.022(3)
C91 0.070(3) 0.107(4) 0.046(3) -0.012(3) 0.015(2) -0.031(3)
C92 0.065(3) 0.099(4) 0.049(3) -0.009(3) 0.014(2) -0.027(3)
C93 0.093(4) 0.123(5) 0.073(4) -0.029(4) 0.034(3) -0.044(4)
C94 0.36(2) 0.164(10) 0.114(8) -0.012(7) 0.063(10) -0.152(12)
C95 0.129(6) 0.121(5) 0.076(4) -0.028(4) 0.064(4) -0.047(4)
C96 0.34(2) 0.29(2) 0.205(17) 0.024(15) 0.182(17) 0.014(18)
C97 0.059(3) 0.080(3) 0.052(3) -0.005(2) 0.004(2) -0.012(2)
C98 0.057(3) 0.087(4) 0.057(3) -0.006(3) -0.002(2) -0.007(2)
C99 0.079(4) 0.099(4) 0.047(3) -0.002(3) -0.002(3) -0.004(3)
C100 0.153(7) 0.109(5) 0.055(4) 0.006(3) 0.012(4) -0.013(5)
C101 0.075(4) 0.092(4) 0.065(4) -0.009(3) -0.005(3) 0.007(3)
C102 0.177(12) 0.206(14) 0.162(11) 0.004(10) 0.043(9) 0.042(10)
C103 0.043(2) 0.093(3) 0.035(2) -0.004(2) 0.0070(18) -0.013(2)
C104 0.048(2) 0.076(3) 0.035(2) 0.0045(19) 0.0068(17) -0.012(2)
C105 0.052(2) 0.078(3) 0.038(2) -0.002(2) 0.0093(18) -0.016(2)
C106 0.061(3) 0.085(3) 0.043(3) 0.002(2) 0.017(2) -0.022(2)
C107 0.058(3) 0.094(4) 0.038(2) 0.002(2) 0.017(2) -0.019(2)
C108 0.053(3) 0.094(4) 0.053(3) -0.003(2) 0.006(2) -0.003(2)
C109 0.049(2) 0.082(3) 0.043(2) -0.005(2) 0.0127(19) 0.002(2)
C110 0.044(2) 0.102(4) 0.069(4) -0.016(3) 0.015(2) 0.005(2)
C111 0.044(3) 0.137(6) 0.091(5) -0.019(4) 0.008(3) 0.019(3)
C112 0.051(3) 0.120(5) 0.068(4) -0.024(3) -0.005(2) 0.005(3)
C113 0.085(4) 0.097(4) 0.051(3) -0.008(3) 0.027(3) -0.024(3)
C114 0.071(3) 0.086(4) 0.065(3) -0.010(3) 0.029(3) -0.011(3)
C115 0.100(5) 0.119(5) 0.069(4) -0.031(4) 0.037(3) -0.042(4)
C116 0.124(6) 0.155(8) 0.064(4) -0.004(4) 0.002(4) -0.021(6)
C117 0.079(4) 0.115(5) 0.067(4) -0.014(3) 0.031(3) -0.008(3)
C118 0.094(5) 0.142(6) 0.066(4) 0.007(4) 0.028(3) -0.003(4)
C119 0.052(3) 0.093(4) 0.052(3) -0.007(3) 0.012(2) -0.014(2)
C120 0.066(3) 0.085(4) 0.056(3) -0.011(2) 0.019(2) -0.030(3)
C121 0.058(3) 0.095(4) 0.056(3) -0.012(3) 0.020(2) -0.013(3)
C122 0.063(4) 0.161(7) 0.127(6) -0.056(5) 0.043(4) -0.020(4)
C123 0.094(4) 0.091(4) 0.051(3) -0.012(3) 0.020(3) -0.030(3)
C124 0.090(5) 0.169(8) 0.069(4) 0.023(5) -0.008(4) -0.038(5)
C125 0.069(3) 0.118(5) 0.048(3) -0.002(3) 0.020(2) 0.001(3)
C126 0.084(4) 0.114(5) 0.043(3) -0.002(3) 0.018(3) 0.011(3)
C127 0.085(4) 0.149(6) 0.064(4) 0.001(4) 0.031(3) 0.006(4)
C128 0.132(8) 0.187(10) 0.125(8) 0.030(7) 0.068(6) 0.024(7)
C129 0.106(5) 0.142(6) 0.044(3) 0.002(3) 0.025(3) 0.026(4)
C130 0.145(8) 0.168(9) 0.098(6) 0.032(6) 0.031(6) 0.006(7)
C131 0.057(3) 0.084(3) 0.039(2) -0.002(2) 0.0113(19) -0.018(2)
C132 0.048(2) 0.089(3) 0.038(2) 0.001(2) 0.0164(18) -0.017(2)
C133 0.056(2) 0.092(3) 0.029(2) 0.004(2) 0.0160(18) -0.008(2)
C134 0.065(3) 0.092(4) 0.039(3) 0.015(2) 0.015(2) -0.013(3)
C135 0.059(3) 0.090(3) 0.047(3) 0.008(2) 0.010(2) -0.020(2)
C136 0.066(3) 0.105(4) 0.042(3) -0.010(3) 0.016(2) -0.002(3)
C137 0.073(3) 0.154(6) 0.049(3) -0.011(3) 0.024(3) 0.016(4)
C138 0.057(3) 0.159(6) 0.043(3) -0.011(3) 0.013(2) 0.005(3)
C139 0.060(3) 0.097(4) 0.036(2) -0.005(2) 0.017(2) -0.008(2)
C140 0.059(3) 0.078(3) 0.039(2) 0.001(2) 0.014(2) -0.013(2)
C141 0.066(3) 0.100(4) 0.057(3) -0.017(3) 0.013(3) 0.002(3)
C142 0.062(3) 0.101(4) 0.059(3) -0.014(3) 0.015(2) -0.009(3)
C143 0.069(3) 0.133(6) 0.063(4) -0.024(4) 0.015(3) -0.001(4)
C144 0.139(8) 0.193(10) 0.076(5) -0.030(6) 0.032(5) 0.009(7)
C145 0.063(3) 0.141(6) 0.059(3) -0.015(4) 0.014(3) -0.014(3)
C146 0.093(5) 0.119(6) 0.132(7) -0.008(5) 0.049(5) 0.013(4)
C147 0.116(6) 0.066(4) 0.123(6) 0.004(4) -0.014(5) 0.001(4)
C148 0.226(12) 0.057(4) 0.205(12) 0.003(6) -0.073(10) 0.020(6)
C149 0.47(3) 0.175(13) 0.186(15) 0.106(12) -0.042(18) 0.026(17)
C150 0.063(3) 0.068(3) 0.041(2) 0.0018(19) 0.013(2) 0.008(2)
C151 0.056(2) 0.070(3) 0.045(2) 0.004(2) 0.012(2) 0.013(2)
C152 0.056(3) 0.081(3) 0.048(3) 0.003(2) 0.010(2) 0.018(2)
C153 0.066(3) 0.084(3) 0.055(3) -0.005(2) 0.014(2) 0.019(3)
C154 0.068(3) 0.077(3) 0.051(3) -0.008(2) 0.008(2) 0.011(2)
C155 0.054(3) 0.099(4) 0.048(3) 0.001(2) 0.012(2) -0.007(3)
C156 0.059(3) 0.101(4) 0.043(3) -0.001(2) 0.011(2) -0.013(3)
C157 0.066(3) 0.119(5) 0.047(3) 0.005(3) 0.012(2) -0.026(3)
C158 0.088(4) 0.127(6) 0.080(4) 0.022(4) 0.023(4) -0.006(4)
C159 0.062(3) 0.130(5) 0.057(3) 0.000(3) 0.011(3) -0.024(3)
C160 0.053(3) 0.204(9) 0.080(5) -0.020(5) 0.015(3) -0.011(4)
C161 0.084(4) 0.074(3) 0.071(4) -0.006(3) 0.006(3) -0.011(3)
C162 0.145(7) 0.066(4) 0.117(6) 0.006(4) -0.019(5) -0.017(4)
C163 0.189(12) 0.136(9) 0.231(15) 0.023(9) -0.004(11) -0.066(9)
C164 0.053(2) 0.082(3) 0.038(2) 0.000(2) 0.0094(19) -0.012(2)
C165 0.055(2) 0.079(3) 0.034(2) -0.0003(19) 0.0098(18) -0.018(2)
C166 0.062(3) 0.091(4) 0.040(2) -0.002(2) 0.007(2) -0.015(3)
C167 0.083(4) 0.096(4) 0.045(3) -0.009(3) 0.012(3) -0.007(3)
C168 0.064(3) 0.090(4) 0.058(3) -0.009(3) 0.012(2) -0.001(3)
B13 0.069(3) 0.092(4) 0.064(4) 0.010(3) 0.039(3) 0.001(3)
F1 0.0623(16) 0.093(2) 0.0638(18) 0.0049(14) 0.0329(14) -0.0088(14)
F2 0.100(3) 0.130(3) 0.165(4) -0.033(3) 0.087(3) -0.038(2)
F3 0.0728(19) 0.110(3) 0.072(2) -0.0050(18) 0.0285(16) -0.0013(17)
F4 0.208(5) 0.242(6) 0.107(3) 0.102(4) 0.108(4) 0.137(5)
B14 0.095(5) 0.225(8) 0.086(5) 0.022(6) 0.020(4) -0.092(6)
F5 0.174(6) 0.322(9) 0.111(4) 0.030(5) 0.040(4) -0.089(6)
F6 0.121(4) 0.360(10) 0.130(5) -0.020(6) 0.022(4) -0.052(6)
F7 0.158(5) 0.190(6) 0.215(7) 0.054(6) 0.023(5) -0.060(5)
F8 0.142(4) 0.198(5) 0.137(4) -0.016(4) 0.082(3) -0.073(4)
B15 0.143(8) 0.262(10) 0.110(7) 0.075(7) 0.049(6) 0.068(8)
F9 0.193(6) 0.202(6) 0.144(5) 0.084(4) 0.051(4) 0.105(5)
F10 0.123(4) 0.396(10) 0.111(4) 0.072(5) 0.055(3) 0.080(5)
F11 0.159(5) 0.275(8) 0.146(5) 0.050(5) 0.065(4) 0.111(5)
F12 0.301(11) 0.302(12) 0.212(9) 0.065(8) 0.016(8) -0.002(9)
B16 0.116(6) 0.168(7) 0.106(6) 0.034(6) 0.024(5) -0.075(6)
F13 0.099(3) 0.144(3) 0.087(3) 0.006(2) 0.036(2) -0.033(3)
F14 0.112(3) 0.163(4) 0.082(3) -0.049(2) 0.041(2) -0.073(3)
F15 0.143(6) 0.241(8) 0.515(14) 0.160(9) 0.114(8) -0.017(5)
F16 0.507(13) 0.138(5) 0.110(4) 0.013(4) -0.120(6) -0.156(7)
C169 0.060(3) 0.130(5) 0.078(4) 0.030(4) 0.020(3) 0.013(3)
C170 0.066(3) 0.127(6) 0.100(5) 0.020(4) 0.018(3) 0.006(4)
N49 0.103(4) 0.144(6) 0.108(5) 0.033(4) 0.025(4) -0.016(4)
C171 0.254(12) 0.153(9) 0.112(7) 0.014(6) 0.045(8) 0.056(9)
C172 0.165(7) 0.130(6) 0.094(6) 0.032(5) 0.061(5) 0.026(6)
N50 0.106(4) 0.110(4) 0.082(4) 0.022(3) 0.056(3) 0.013(3)
C173 0.297(15) 0.175(11) 0.191(14) 0.053(10) 0.119(13) 0.099(11)
C174 0.304(14) 0.261(14) 0.239(18) 0.049(14) 0.093(17) 0.127(12)
N51 0.320(15) 0.288(16) 0.253(18) 0.050(14) 0.102(16) 0.085(13)
C175 0.165(11) 0.306(15) 0.42(2) -0.162(15) 0.150(15) 0.010(12)
C176 0.223(13) 0.248(12) 0.47(2) -0.127(13) 0.185(17) 0.032(12)
N52 0.200(12) 0.160(9) 0.55(2) -0.036(12) 0.191(16) 0.019(9)

loop_
_atom_type_symbol
_atom_type_description
_atom_type_scat_dispersion_real
_atom_type_scat_dispersion_imag
_atom_type_scat_source
C C 0.0033 0.0016 'International Tables Vol C Tables 4.2.6.8 and 6.1.1.4'
H H 0.0000 0.0000 'International Tables Vol C Tables 4.2.6.8 and 6.1.1.4'
B B 0.0013 0.0007 'International Tables Vol C Tables 4.2.6.8 and 6.1.1.4'
N N 0.0061 0.0033 'International Tables Vol C Tables 4.2.6.8 and 6.1.1.4'
O O 0.0106 0.0060 'International Tables Vol C Tables 4.2.6.8 and 6.1.1.4'
F F 0.0171 0.0103 'International Tables Vol C Tables 4.2.6.8 and 6.1.1.4'
Fe Fe 0.3463 0.8444 'International Tables Vol C Tables 4.2.6.8 and 6.1.1.4'
Pd Pd -0.9988 1.0072 'International Tables Vol C Tables 4.2.6.8 and 6.1.1.4'

loop_
_geom_angle_atom_site_label_1
_geom_angle_atom_site_label_2
_geom_angle_atom_site_label_3
_geom_angle
_geom_angle_site_symmetry_1
_geom_angle_site_symmetry_3
N39 Pd1 N23 179.15(16) . .
N39 Pd1 N7 90.94(14) . .
N23 Pd1 N7 89.87(14) . .
N39 Pd1 N32 87.48(15) . 2_656
N23 Pd1 N32 91.71(15) . 2_656
N7 Pd1 N32 178.35(15) . 2_656
N40 Pd2 N8 177.83(16) 2_656 .
N40 Pd2 N44 93.93(16) 2_656 .
N8 Pd2 N44 86.50(16) . .
N40 Pd2 N16 86.36(15) 2_656 .
N8 Pd2 N16 93.29(15) . .
N44 Pd2 N16 177.69(15) . .
N24 Pd3 N31 178.85(16) . .
N24 Pd3 N48 92.36(16) . .
N31 Pd3 N48 87.41(15) . .
N24 Pd3 N15 87.90(16) . .
N31 Pd3 N15 92.33(16) . .
N48 Pd3 N15 179.73(16) . .
N3 Fe1 N5 150.48(16) . .
N3 Fe1 N6 88.94(18) . .
N5 Fe1 N6 76.13(16) . .
N3 Fe1 N1 111.28(17) . .
N5 Fe1 N1 91.85(15) . .
N6 Fe1 N1 153.23(16) . .
N3 Fe1 N4 79.32(16) . .
N5 Fe1 N4 84.21(16) . .
N6 Fe1 N4 115.24(17) . .
N1 Fe1 N4 86.60(16) . .
N3 Fe1 N2 84.60(15) . .
N5 Fe1 N2 119.84(15) . .
N6 Fe1 N2 89.11(15) . .
N1 Fe1 N2 76.09(15) . .
N4 Fe1 N2 150.24(15) . .
N14 Fe2 N13 78.3(2) . .
N14 Fe2 N12 127.2(3) . .
N13 Fe2 N12 82.7(2) . .
N14 Fe2 N11 81.6(4) . .
N13 Fe2 N11 132.0(4) . .
N12 Fe2 N11 75.8(2) . .
N14 Fe2 N10 87.1(3) . .
N13 Fe2 N10 133.2(3) . .
N12 Fe2 N10 137.9(3) . .
N11 Fe2 N10 88.1(4) . .
N14 Fe2 N9 136.9(3) . .
N13 Fe2 N9 87.7(3) . .
N12 Fe2 N9 90.2(2) . .
N11 Fe2 N9 133.9(4) . .
N10 Fe2 N9 73.3(2) . .
N21 Fe3 N19 149.5(2) . .
N21 Fe3 N18 117.09(18) . .
N19 Fe3 N18 86.85(18) . .
N21 Fe3 N17 89.39(18) . .
N19 Fe3 N17 114.62(18) . .
N18 Fe3 N17 80.07(17) . .
N21 Fe3 N20 85.44(17) . .
N19 Fe3 N20 79.02(17) . .
N18 Fe3 N20 151.96(17) . .
N17 Fe3 N20 83.98(17) . .
N21 Fe3 N22 78.08(16) . .
N19 Fe3 N22 85.65(17) . .
N18 Fe3 N22 85.77(16) . .
N17 Fe3 N22 154.29(18) . .
N20 Fe3 N22 116.77(17) . .
N28 Fe4 N26 110.20(17) . .
N28 Fe4 N25 85.46(19) . .
N26 Fe4 N25 78.03(19) . .
N28 Fe4 N30 150.0(2) . .
N26 Fe4 N30 93.13(18) . .
N25 Fe4 N30 118.61(18) . .
N28 Fe4 N27 77.0(2) . .
N26 Fe4 N27 84.27(19) . .
N25 Fe4 N27 148.98(18) . .
N30 Fe4 N27 87.34(19) . .
N28 Fe4 N29 89.99(18) . .
N26 Fe4 N29 155.02(18) . .
N25 Fe4 N29 89.51(17) . .
N30 Fe4 N29 73.80(18) . .
N27 Fe4 N29 115.51(18) . .
N34 Fe5 N37 151.7(2) . .
N34 Fe5 N36 112.8(2) . .
N37 Fe5 N36 89.7(2) . .
N34 Fe5 N35 86.3(2) . .
N37 Fe5 N35 116.4(2) . .
N36 Fe5 N35 77.2(2) . .
N34 Fe5 N33 75.7(2) . .
N37 Fe5 N33 91.4(2) . .
N36 Fe5 N33 82.5(2) . .
N35 Fe5 N33 145.1(2) . .
N34 Fe5 N38 90.9(2) . .
N37 Fe5 N38 74.86(19) . .
N36 Fe5 N38 150.0(2) . .
N35 Fe5 N38 86.7(2) . .
N33 Fe5 N38 122.6(2) . .
N42 Fe6 N42 151.2(3) 2_656 .
N42 Fe6 N41 82.65(18) 2_656 2_656
N42 Fe6 N41 82.8(2) . 2_656
N42 Fe6 N41 82.9(2) 2_656 .
N42 Fe6 N41 82.65(18) . .
N41 Fe6 N41 119.0(3) 2_656 .
N42 Fe6 N43 119.1(2) 2_656 2_656
N42 Fe6 N43 83.8(2) . 2_656
N41 Fe6 N43 84.0(2) 2_656 2_656
N41 Fe6 N43 151.4(2) . 2_656
N42 Fe6 N43 83.8(2) 2_656 .
N42 Fe6 N43 119.1(2) . .
N41 Fe6 N43 151.4(2) 2_656 .
N41 Fe6 N43 84.0(2) . .
N43 Fe6 N43 80.8(3) 2_656 .
N45 Fe7 N45 151.6(3) . 2_656
N45 Fe7 N47 85.77(18) . .
N45 Fe7 N47 116.45(19) 2_656 .
N45 Fe7 N47 116.45(19) . 2_656
N45 Fe7 N47 85.78(18) 2_656 2_656
N47 Fe7 N47 81.3(3) . 2_656
N45 Fe7 N46 81.00(17) . 2_656
N45 Fe7 N46 84.42(18) 2_656 2_656
N47 Fe7 N46 153.17(19) . 2_656
N47 Fe7 N46 83.84(18) 2_656 2_656
N45 Fe7 N46 84.42(18) . .
N45 Fe7 N46 81.00(17) 2_656 .
N47 Fe7 N46 83.85(18) . .
N47 Fe7 N46 153.18(19) 2_656 .
N46 Fe7 N46 117.7(3) 2_656 .
N1 O1 B1 113.2(3) . .
N2 O2 B2 108.3(3) . .
N3 O3 B2 115.0(3) . .
N4 O4 B1 108.0(3) . .
N5 O5 B1 113.1(3) . .
N6 O6 B2 111.5(3) . .
N9 O7 B3 114.0(4) . .
N10 O8 B4 113.8(5) . .
B4 O9 N11 113.8(5) . .
N12 O10 B3 115.8(4) . .
B3 O11 N13 113.3(5) . .
B4 O12 N14 116.0(4) . .
N17 O13 B5 109.0(3) . .
N18 O14 B6 111.4(3) . .
N19 O15 B6 115.3(3) . .
N20 O16 B5 109.5(4) . .
N21 O17 B5 115.3(3) . .
N22 O18 B6 108.3(3) . .
N25 O19 B7 109.5(4) . .
N26 O20 B8 112.1(4) . .
N27 O21 B8 110.1(4) . .
N28 O22 B7 111.7(4) . .
N29 O23 B7 111.2(3) . .
N30 O24 B8 112.4(4) . .
N33 O25 B9 109.6(4) . .
N34 O26 B10 116.0(4) . .
N35 O27 B10 109.1(4) . .
N36 O28 B9 110.5(4) . .
N37 O29 B9 115.1(4) . .
N38 O30 B10 110.6(4) . .
N41 O31 B11 111.6(4) . .
N43 O32 B11 112.5(4) . .
B11 O33 N42 114.8(4) . 2_656
N45 O34 B12 115.6(3) . .
N46 O35 B12 110.3(3) . .
N47 O36 B12 111.1(3) . .
O1 N1 C1 118.1(3) . .
O1 N1 Fe1 120.3(2) . .
C1 N1 Fe1 120.6(3) . .
C2 N2 O2 114.0(3) . .
C2 N2 Fe1 120.6(3) . .
O2 N2 Fe1 123.2(2) . .
C7 N3 O3 120.0(4) . .
C7 N3 Fe1 117.6(3) . .
O3 N3 Fe1 120.8(3) . .
C8 N4 O4 113.4(4) . .
C8 N4 Fe1 119.1(3) . .
O4 N4 Fe1 125.3(3) . .
C14 N5 O5 116.4(3) . .
C14 N5 Fe1 120.9(3) . .
O5 N5 Fe1 121.7(3) . .
C13 N6 O6 115.2(4) . .
C13 N6 Fe1 121.8(3) . .
O6 N6 Fe1 121.8(3) . .
C21 N7 C20 115.5(4) . .
C21 N7 Pd1 122.4(3) . .
C20 N7 Pd1 122.1(3) . .
C26 N8 C25 120.5(4) . .
C26 N8 Pd2 121.3(3) . .
C25 N8 Pd2 118.2(3) . .
C29 N9 O7 114.6(5) . .
C29 N9 Fe2 124.4(4) . .
O7 N9 Fe2 121.0(4) . .
C30 N10 O8 115.3(5) . .
C30 N10 Fe2 123.5(4) . .
O8 N10 Fe2 121.3(4) . .
C35 N11 O9 113.7(6) . .
C35 N11 Fe2 123.5(6) . .
O9 N11 Fe2 122.7(4) . .
C36 N12 O10 118.1(5) . .
C36 N12 Fe2 120.6(4) . .
O10 N12 Fe2 121.3(3) . .
C41 N13 O11 114.9(5) . .
C41 N13 Fe2 120.9(4) . .
O11 N13 Fe2 124.2(4) . .
C42 N14 O12 117.2(5) . .
C42 N14 Fe2 119.5(4) . .
O12 N14 Fe2 123.1(4) . .
C48 N15 C49 116.6(5) . .
C48 N15 Pd3 122.0(3) . .
C49 N15 Pd3 121.4(4) . .
C55 N16 C56 118.5(4) . .
C55 N16 Pd2 120.2(3) . .
C56 N16 Pd2 121.3(3) . .
C57 N17 O13 116.1(4) . .
C57 N17 Fe3 118.2(3) . .
O13 N17 Fe3 124.4(3) . .
C58 N18 O14 117.7(4) . .
C58 N18 Fe3 118.0(3) . .
O14 N18 Fe3 123.0(3) . .
C63 N19 O15 118.7(4) . .
C63 N19 Fe3 117.7(3) . .
O15 N19 Fe3 121.6(3) . .
C64 N20 O16 114.1(4) . .
C64 N20 Fe3 119.7(3) . .
O16 N20 Fe3 124.9(3) . .
C69 N21 O17 119.6(4) . .
C69 N21 Fe3 118.5(3) . .
O17 N21 Fe3 120.6(3) . .
C70 N22 O18 112.7(4) . .
C70 N22 Fe3 121.1(3) . .
O18 N22 Fe3 125.3(3) . .
C77 N23 C76 118.1(4) . .
C77 N23 Pd1 119.7(3) . .
C76 N23 Pd1 122.1(3) . .
C81 N24 C82 123.0(4) . .
C81 N24 Pd3 117.7(3) . .
C82 N24 Pd3 119.3(3) . .
C85 N25 O19 115.4(4) . .
C85 N25 Fe4 119.6(3) . .
O19 N25 Fe4 122.9(3) . .
C86 N26 O20 118.1(4) . .
C86 N26 Fe4 119.8(3) . .
O20 N26 Fe4 121.4(3) . .
C91 N27 O21 114.7(4) . .
C91 N27 Fe4 120.7(4) . .
O21 N27 Fe4 123.1(3) . .
C92 N28 O22 118.5(4) . .
C92 N28 Fe4 119.9(4) . .
O22 N28 Fe4 120.4(3) . .
C97 N29 O23 115.5(4) . .
C97 N29 Fe4 123.5(4) . .
O23 N29 Fe4 120.6(3) . .
O24 N30 C98 115.9(5) . .
O24 N30 Fe4 119.6(3) . .
C98 N30 Fe4 122.4(4) . .
C104 N31 C105 121.6(4) . .
C104 N31 Pd3 118.4(3) . .
C105 N31 Pd3 119.6(3) . .
C109 N32 C110 115.6(4) . .
C109 N32 Pd1 121.4(3) . 2_656
C110 N32 Pd1 122.9(3) . 2_656
C113 N33 O25 111.2(4) . .
C113 N33 Fe5 123.3(4) . .
O25 N33 Fe5 123.3(3) . .
C114 N34 O26 120.6(5) . .
C114 N34 Fe5 120.0(4) . .
O26 N34 Fe5 119.0(4) . .
C119 N35 O27 116.4(5) . .
C119 N35 Fe5 118.1(4) . .
O27 N35 Fe5 123.0(4) . .
C120 N36 O28 117.2(5) . .
C120 N36 Fe5 119.7(4) . .
O28 N36 Fe5 122.9(4) . .
C125 N37 O29 118.7(5) . .
C125 N37 Fe5 121.1(4) . .
O29 N37 Fe5 118.6(4) . .
C126 N38 O30 112.1(4) . .
C126 N38 Fe5 123.3(4) . .
O30 N38 Fe5 123.4(3) . .
C133 N39 C132 115.1(4) . .
C133 N39 Pd1 122.1(3) . .
C132 N39 Pd1 122.8(3) . .
C140 N40 C139 122.7(4) . .
C140 N40 Pd2 115.9(3) . 2_656
C139 N40 Pd2 121.3(3) . 2_656
C141 N41 O31 116.8(4) . .
C141 N41 Fe6 115.8(4) . .
O31 N41 Fe6 125.7(3) . .
C142 N42 O33 118.3(4) . 2_656
C142 N42 Fe6 115.7(4) . .
O33 N42 Fe6 125.5(3) 2_656 .
C147 N43 O32 116.8(5) . .
C147 N43 Fe6 117.5(4) . .
O32 N43 Fe6 124.7(3) . .
C152 N44 C151 119.6(4) . .
C152 N44 Pd2 117.5(3) . .
C151 N44 Pd2 122.9(3) . .
C155 N45 O34 120.0(4) . .
C155 N45 Fe7 116.2(3) . .
O34 N45 Fe7 122.9(3) . .
C156 N46 O35 114.0(4) 2_656 .
C156 N46 Fe7 118.1(3) 2_656 .
O35 N46 Fe7 125.7(3) . .
C161 N47 O36 117.1(4) . .
C161 N47 Fe7 117.0(3) . .
O36 N47 Fe7 124.9(3) . .
C166 N48 C165 118.2(4) . .
C166 N48 Pd3 118.3(3) . .
C165 N48 Pd3 123.5(3) . .
O4 B1 O5 108.7(4) . .
O4 B1 O1 113.6(4) . .
O5 B1 O1 109.6(4) . .
O4 B1 C19 106.2(4) . .
O5 B1 C19 109.6(4) . .
O1 B1 C19 109.1(4) . .
O3 B2 O2 108.7(4) . .
O3 B2 O6 109.3(4) . .
O2 B2 O6 114.7(4) . .
O3 B2 C24 112.9(4) . .
O2 B2 C24 102.2(4) . .
O6 B2 C24 109.1(4) . .
O11 B3 O10 106.7(5) . .
O11 B3 O7 111.1(6) . .
O10 B3 O7 111.7(6) . .
O11 B3 C47 110.2(5) . .
O10 B3 C47 109.5(4) . .
O7 B3 C47 107.7(4) . .
O9 B4 O12 107.6(8) . .
O9 B4 O8 113.5(7) . .
O12 B4 O8 109.1(6) . .
O9 B4 C52 108.3(5) . .
O12 B4 C52 112.4(5) . .
O8 B4 C52 106.0(5) . .
O16 B5 O13 113.4(4) . .
O16 B5 O17 108.9(4) . .
O13 B5 O17 110.2(4) . .
O16 B5 C75 108.0(4) . .
O13 B5 C75 105.6(4) . .
O17 B5 C75 110.7(4) . .
O18 B6 O14 113.2(4) . .
O18 B6 O15 110.8(4) . .
O14 B6 O15 107.2(4) . .
O18 B6 C80 107.3(4) . .
O14 B6 C80 104.8(4) . .
O15 B6 C80 113.5(4) . .
O19 B7 O22 109.0(4) . .
O19 B7 O23 112.7(4) . .
O22 B7 O23 112.2(5) . .
O19 B7 C103 104.9(5) . .
O22 B7 C103 112.6(4) . .
O23 B7 C103 105.1(4) . .
O21 B8 O20 107.6(4) . .
O21 B8 C108 108.4(5) . .
O20 B8 C108 107.7(4) . .
O21 B8 O24 111.8(4) . .
O20 B8 O24 112.9(5) . .
C108 B8 O24 108.2(4) . .
O25 B9 O28 112.6(5) . .
O25 B9 C131 103.9(4) . .
O28 B9 C131 110.0(5) . .
O25 B9 O29 111.3(5) . .
O28 B9 O29 108.9(4) . .
C131 B9 O29 110.0(5) . .
O30 B10 O26 115.2(6) . .
O30 B10 O27 110.5(5) . .
O26 B10 O27 107.0(5) . .
O30 B10 C136 103.5(5) . .
O26 B10 C136 117.2(5) . .
O27 B10 C136 102.9(5) . .
O33 B11 O32 109.9(4) . .
O33 B11 O31 106.2(4) . .
O32 B11 O31 111.0(5) . .
O33 B11 C150 111.6(4) . .
O32 B11 C150 108.6(4) . .
O31 B11 C150 109.5(4) . .
O36 B12 O35 111.7(4) . .
O36 B12 O34 109.5(4) . .
O35 B12 O34 107.2(4) . .
O36 B12 C164 107.4(4) . .
O35 B12 C164 107.9(4) . .
O34 B12 C164 113.1(4) . .
N1 C1 C2 112.1(4) . .
N1 C1 C3 124.6(4) . .
C2 C1 C3 123.3(4) . .
N2 C2 C1 109.0(3) . .
N2 C2 C5 125.6(4) . .
C1 C2 C5 125.3(4) . .
C1 C3 C4 115.7(4) . .
C1 C3 H3A 108.4 . .
C4 C3 H3A 108.4 . .
C1 C3 H3B 108.3 . .
C4 C3 H3B 108.3 . .
H3A C3 H3B 107.4 . .
C3 C4 H4A 109.5 . .
C3 C4 H4B 109.5 . .
H4A C4 H4B 109.5 . .
C3 C4 H4C 109.5 . .
H4A C4 H4C 109.5 . .
H4B C4 H4C 109.5 . .
C6 C5 C2 110.9(4) . .
C6 C5 H5A 109.5 . .
C2 C5 H5A 109.5 . .
C6 C5 H5B 109.5 . .
C2 C5 H5B 109.5 . .
H5A C5 H5B 108.0 . .
C5 C6 H6A 109.5 . .
C5 C6 H6B 109.5 . .
H6A C6 H6B 109.5 . .
C5 C6 H6C 109.5 . .
H6A C6 H6C 109.5 . .
H6B C6 H6C 109.5 . .
N3 C7 C9 121.6(5) . .
N3 C7 C8 113.9(4) . .
C9 C7 C8 124.4(5) . .
N4 C8 C7 108.7(5) . .
N4 C8 C11 122.3(5) . .
C7 C8 C11 128.4(5) . .
C7 C9 C10 110.4(7) . .
C7 C9 H9A 109.6 . .
C10 C9 H9A 109.6 . .
C7 C9 H9B 109.6 . .
C10 C9 H9B 109.6 . .
H9A C9 H9B 108.1 . .
C9 C10 H10A 109.5 . .
C9 C10 H10B 109.5 . .
H10A C10 H10B 109.5 . .
C9 C10 H10C 109.5 . .
H10A C10 H10C 109.5 . .
H10B C10 H10C 109.5 . .
C8 C11 C12 107.1(7) . .
C8 C11 H11A 110.3 . .
C12 C11 H11A 110.3 . .
C8 C11 H11B 110.3 . .
C12 C11 H11B 110.3 . .
H11A C11 H11B 108.6 . .
C11 C12 H12A 109.5 . .
C11 C12 H12B 109.5 . .
H12A C12 H12B 109.5 . .
C11 C12 H12C 109.5 . .
H12A C12 H12C 109.5 . .
H12B C12 H12C 109.5 . .
N6 C13 C14 109.1(4) . .
N6 C13 C15 125.8(4) . .
C14 C13 C15 125.1(4) . .
N5 C14 C13 111.4(4) . .
N5 C14 C17 124.7(4) . .
C13 C14 C17 123.8(4) . .
C13 C15 C16 112.1(6) . .
C13 C15 H15A 109.2 . .
C16 C15 H15A 109.2 . .
C13 C15 H15B 109.2 . .
C16 C15 H15B 109.2 . .
H15A C15 H15B 107.9 . .
C15 C16 H16A 109.5 . .
C15 C16 H16B 109.5 . .
H16A C16 H16B 109.5 . .
C15 C16 H16C 109.5 . .
H16A C16 H16C 109.5 . .
H16B C16 H16C 109.5 . .
C14 C17 C18 115.9(4) . .
C14 C17 H17A 108.3 . .
C18 C17 H17A 108.3 . .
C14 C17 H17B 108.3 . .
C18 C17 H17B 108.3 . .
H17A C17 H17B 107.4 . .
C17 C18 H18A 109.5 . .
C17 C18 H18B 109.5 . .
H18A C18 H18B 109.5 . .
C17 C18 H18C 109.5 . .
H18A C18 H18C 109.5 . .
H18B C18 H18C 109.5 . .
C23 C19 C20 118.4(4) . .
C23 C19 B1 119.3(4) . .
C20 C19 B1 122.3(4) . .
N7 C20 C19 124.8(4) . .
N7 C20 H20 117.6 . .
C19 C20 H20 117.6 . .
N7 C21 C22 122.6(4) . .
N7 C21 H21 118.7 . .
C22 C21 H21 118.7 . .
C23 C22 C21 121.4(4) . .
C23 C22 H22 119.3 . .
C21 C22 H22 119.3 . .
C19 C23 C22 117.2(4) . .
C19 C23 H23 121.4 . .
C22 C23 H23 121.4 . .
C25 C24 C28 115.7(5) . .
C25 C24 B2 120.2(5) . .
C28 C24 B2 124.0(5) . .
N8 C25 C24 122.6(5) . .
N8 C25 H25 118.7 . .
C24 C25 H25 118.7 . .
N8 C26 C27 121.0(5) . .
N8 C26 H26 119.5 . .
C27 C26 H26 119.5 . .
C26 C27 C28 118.0(6) . .
C26 C27 H27 121.0 . .
C28 C27 H27 121.0 . .
C27 C28 C24 122.1(5) . .
C27 C28 H28 119.0 . .
C24 C28 H28 119.0 . .
N9 C29 C30 109.1(5) . .
N9 C29 C31 126.3(5) . .
C30 C29 C31 124.6(5) . .
N10 C30 C29 109.6(5) . .
N10 C30 C33 125.3(5) . .
C29 C30 C33 124.7(5) . .
C32 C31 C29 107.9(6) . .
C32 C31 H31A 110.1 . .
C29 C31 H31A 110.1 . .
C32 C31 H31B 110.1 . .
C29 C31 H31B 110.1 . .
H31A C31 H31B 108.4 . .
C31 C32 H32A 109.5 . .
C31 C32 H32B 109.5 . .
H32A C32 H32B 109.5 . .
C31 C32 H32C 109.5 . .
H32A C32 H32C 109.5 . .
H32B C32 H32C 109.5 . .
C34 C33 C30 114.5(6) . .
C34 C33 H33A 108.6 . .
C30 C33 H33A 108.6 . .
C34 C33 H33B 108.6 . .
C30 C33 H33B 108.6 . .
H33A C33 H33B 107.6 . .
C33 C34 H34A 109.5 . .
C33 C34 H34B 109.5 . .
H34A C34 H34B 109.5 . .
C33 C34 H34C 109.5 . .
H34A C34 H34C 109.5 . .
H34B C34 H34C 109.5 . .
N11 C35 C36 107.6(6) . .
N11 C35 C37 120.9(8) . .
C36 C35 C37 130.9(6) . .
N12 C36 C35 112.3(5) . .
N12 C36 C39 123.1(7) . .
C35 C36 C39 124.5(7) . .
C38 C37 C35 92.6(12) . .
C38 C37 H37A 113.2 . .
C35 C37 H37A 113.2 . .
C38 C37 H37B 113.2 . .
C35 C37 H37B 113.2 . .
H37A C37 H37B 110.5 . .
C37 C38 H38A 109.5 . .
C37 C38 H38B 109.5 . .
H38A C38 H38B 109.5 . .
C37 C38 H38C 109.5 . .
H38A C38 H38C 109.5 . .
H38B C38 H38C 109.5 . .
C36 C39 C40 101.1(9) . .
C36 C39 H39A 111.6 . .
C40 C39 H39A 111.5 . .
C36 C39 H39B 111.6 . .
C40 C39 H39B 111.6 . .
H39A C39 H39B 109.4 . .
C39 C40 H40A 109.5 . .
C39 C40 H40B 109.5 . .
H40A C40 H40B 109.5 . .
C39 C40 H40C 109.5 . .
H40A C40 H40C 109.5 . .
H40B C40 H40C 109.5 . .
N13 C41 C42 108.4(5) . .
N13 C41 C43 124.5(5) . .
C42 C41 C43 127.0(5) . .
N14 C42 C41 112.7(5) . .
N14 C42 C45 121.6(5) . .
C41 C42 C45 125.6(5) . .
C41 C43 C44 109.9(5) . .
C41 C43 H43A 109.7 . .
C44 C43 H43A 109.7 . .
C41 C43 H43B 109.7 . .
C44 C43 H43B 109.7 . .
H43A C43 H43B 108.2 . .
C43 C44 H44A 109.5 . .
C43 C44 H44B 109.5 . .
H44A C44 H44B 109.5 . .
C43 C44 H44C 109.5 . .
H44A C44 H44C 109.5 . .
H44B C44 H44C 109.5 . .
C42 C45 C46 114.4(6) . .
C42 C45 H45A 108.7 . .
C46 C45 H45A 108.7 . .
C42 C45 H45B 108.7 . .
C46 C45 H45B 108.7 . .
H45A C45 H45B 107.6 . .
C45 C46 H46A 109.5 . .
C45 C46 H46B 109.5 . .
H46A C46 H46B 109.5 . .
C45 C46 H46C 109.5 . .
H46A C46 H46C 109.5 . .
H46B C46 H46C 109.5 . .
C48 C47 C51 117.1(5) . .
C48 C47 B3 122.7(5) . .
C51 C47 B3 120.1(5) . .
N15 C48 C47 124.5(5) . .
N15 C48 H48 117.8 . .
C47 C48 H48 117.8 . .
N15 C49 C50 122.7(5) . .
N15 C49 H49 118.7 . .
C50 C49 H49 118.7 . .
C51 C50 C49 119.8(5) . .
C51 C50 H50 120.1 . .
C49 C50 H50 120.1 . .
C50 C51 C47 119.3(5) . .
C50 C51 H51 120.4 . .
C47 C51 H51 120.4 . .
C53 C52 C56 116.3(5) . .
C53 C52 B4 122.2(4) . .
C56 C52 B4 121.4(5) . .
C54 C53 C52 119.7(5) . .
C54 C53 H53 120.1 . .
C52 C53 H53 120.1 . .
C53 C54 C55 119.9(5) . .
C53 C54 H54 120.0 . .
C55 C54 H54 120.0 . .
N16 C55 C54 122.0(5) . .
N16 C55 H55 119.0 . .
C54 C55 H55 119.0 . .
N16 C56 C52 123.5(5) . .
N16 C56 H56 118.2 . .
C52 C56 H56 118.2 . .
N17 C57 C58 110.7(4) . .
N17 C57 C59 123.0(5) . .
C58 C57 C59 126.3(5) . .
N18 C58 C61 123.4(4) . .
N18 C58 C57 112.4(4) . .
C61 C58 C57 124.0(5) . .
C57 C59 C60 113.5(6) . .
C57 C59 H59A 108.9 . .
C60 C59 H59A 108.9 . .
C57 C59 H59B 108.9 . .
C60 C59 H59B 108.9 . .
H59A C59 H59B 107.7 . .
C59 C60 H60A 109.5 . .
C59 C60 H60B 109.5 . .
H60A C60 H60B 109.5 . .
C59 C60 H60C 109.5 . .
H60A C60 H60C 109.5 . .
H60B C60 H60C 109.5 . .
C62 C61 C58 111.1(5) . .
C62 C61 H61A 109.4 . .
C58 C61 H61A 109.4 . .
C62 C61 H61B 109.4 . .
C58 C61 H61B 109.4 . .
H61A C61 H61B 108.0 . .
C61 C62 H62A 109.5 . .
C61 C62 H62B 109.5 . .
H62A C62 H62B 109.5 . .
C61 C62 H62C 109.5 . .
H62A C62 H62C 109.5 . .
H62B C62 H62C 109.5 . .
N19 C63 C65 122.0(4) . .
N19 C63 C64 114.5(5) . .
C65 C63 C64 123.3(5) . .
N20 C64 C63 108.0(4) . .
N20 C64 C67 125.6(4) . .
C63 C64 C67 126.3(5) . .
C63 C65 C66 112.2(5) . .
C63 C65 H65A 109.2 . .
C66 C65 H65A 109.2 . .
C63 C65 H65B 109.2 . .
C66 C65 H65B 109.2 . .
H65A C65 H65B 107.9 . .
C65 C66 H66A 109.5 . .
C65 C66 H66B 109.5 . .
H66A C66 H66B 109.5 . .
C65 C66 H66C 109.5 . .
H66A C66 H66C 109.5 . .
H66B C66 H66C 109.5 . .
C68 C67 C64 113.6(5) . .
C68 C67 H67A 108.8 . .
C64 C67 H67A 108.8 . .
C68 C67 H67B 108.8 . .
C64 C67 H67B 108.8 . .
H67A C67 H67B 107.7 . .
C67 C68 H68A 109.5 . .
C67 C68 H68B 109.5 . .
H68A C68 H68B 109.5 . .
C67 C68 H68C 109.5 . .
H68A C68 H68C 109.5 . .
H68B C68 H68C 109.5 . .
N21 C69 C71 122.6(4) . .
N21 C69 C70 114.3(4) . .
C71 C69 C70 122.9(5) . .
N22 C70 C69 107.4(4) . .
N22 C70 C73 126.3(4) . .
C69 C70 C73 126.3(4) . .
C69 C71 C72 113.2(6) . .
C69 C71 H71A 108.9 . .
C72 C71 H71A 108.9 . .
C69 C71 H71B 108.9 . .
C72 C71 H71B 108.9 . .
H71A C71 H71B 107.7 . .
C71 C72 H72A 109.5 . .
C71 C72 H72B 109.5 . .
H72A C72 H72B 109.5 . .
C71 C72 H72C 109.5 . .
H72A C72 H72C 109.5 . .
H72B C72 H72C 109.5 . .
C74 C73 C70 111.3(4) . .
C74 C73 H73A 109.4 . .
C70 C73 H73A 109.4 . .
C74 C73 H73B 109.4 . .
C70 C73 H73B 109.4 . .
H73A C73 H73B 108.0 . .
C73 C74 H74A 109.5 . .
C73 C74 H74B 109.5 . .
H74A C74 H74B 109.5 . .
C73 C74 H74C 109.5 . .
H74A C74 H74C 109.5 . .
H74B C74 H74C 109.5 . .
C79 C75 C76 115.7(4) . .
C79 C75 B5 122.5(5) . .
C76 C75 B5 121.7(5) . .
N23 C76 C75 124.2(5) . .
N23 C76 H76 117.9 . .
C75 C76 H76 117.9 . .
N23 C77 C78 121.5(4) . .
N23 C77 H77 119.3 . .
C78 C77 H77 119.3 . .
C77 C78 C79 119.2(5) . .
C77 C78 H78 120.4 . .
C79 C78 H78 120.4 . .
C78 C79 C75 121.3(5) . .
C78 C79 H79 119.4 . .
C75 C79 H79 119.4 . .
C81 C80 C84 115.3(4) . .
C81 C80 B6 118.2(4) . .
C84 C80 B6 126.3(4) . .
C80 C81 N24 120.4(4) . .
C80 C81 H81 119.8 . .
N24 C81 H81 119.8 . .
C83 C82 N24 120.1(4) . .
C83 C82 H82 119.9 . .
N24 C82 H82 119.9 . .
C82 C83 C84 116.2(4) . .
C82 C83 H83 121.9 . .
C84 C83 H83 121.9 . .
C83 C84 C80 124.9(4) . .
C83 C84 H84 117.5 . .
C80 C84 H84 117.5 . .
N25 C85 C86 109.8(5) . .
N25 C85 C87 126.1(5) . .
C86 C85 C87 123.9(4) . .
N26 C86 C85 111.5(4) . .
N26 C86 C89 122.7(5) . .
C85 C86 C89 125.6(5) . .
C85 C87 C88 111.4(5) . .
C85 C87 H87A 109.4 . .
C88 C87 H87A 109.4 . .
C85 C87 H87B 109.4 . .
C88 C87 H87B 109.4 . .
H87A C87 H87B 108.0 . .
C87 C88 H88A 109.5 . .
C87 C88 H88B 109.5 . .
H88A C88 H88B 109.5 . .
C87 C88 H88C 109.5 . .
H88A C88 H88C 109.5 . .
H88B C88 H88C 109.5 . .
C86 C89 C90 108.2(5) . .
C86 C89 H89A 110.1 . .
C90 C89 H89A 110.1 . .
C86 C89 H89B 110.1 . .
C90 C89 H89B 110.1 . .
H89A C89 H89B 108.4 . .
C89 C90 H90A 109.5 . .
C89 C90 H90B 109.5 . .
H90A C90 H90B 109.5 . .
C89 C90 H90C 109.5 . .
H90A C90 H90C 109.5 . .
H90B C90 H90C 109.5 . .
N27 C91 C92 109.0(5) . .
N27 C91 C93 125.5(6) . .
C92 C91 C93 125.5(5) . .
N28 C92 C91 112.7(5) . .
N28 C92 C95 125.5(6) . .
C91 C92 C95 121.8(5) . .
C94 C93 C91 110.0(6) . .
C94 C93 H93A 109.7 . .
C91 C93 H93A 109.7 . .
C94 C93 H93B 109.7 . .
C91 C93 H93B 109.7 . .
H93A C93 H93B 108.2 . .
C93 C94 H94A 109.5 . .
C93 C94 H94B 109.5 . .
H94A C94 H94B 109.5 . .
C93 C94 H94C 109.5 . .
H94A C94 H94C 109.5 . .
H94B C94 H94C 109.5 . .
C92 C95 C96 106.0(9) . .
C92 C95 H95A 110.5 . .
C96 C95 H95A 110.6 . .
C92 C95 H95B 110.5 . .
C96 C95 H95B 110.5 . .
H95A C95 H95B 108.7 . .
C95 C96 H96A 109.5 . .
C95 C96 H96B 109.5 . .
H96A C96 H96B 109.5 . .
C95 C96 H96C 109.5 . .
H96A C96 H96C 109.5 . .
H96B C96 H96C 109.5 . .
N29 C97 C98 109.3(4) . .
N29 C97 C99 128.1(5) . .
C98 C97 C99 122.6(5) . .
N30 C98 C97 110.1(5) . .
N30 C98 C101 125.9(5) . .
C97 C98 C101 124.1(5) . .
C100 C99 C97 109.3(5) . .
C100 C99 H99A 109.8 . .
C97 C99 H99A 109.8 . .
C100 C99 H99B 109.8 . .
C97 C99 H99B 109.8 . .
H99A C99 H99B 108.3 . .
C99 C100 H10A 109.5 . .
C99 C100 H10B 109.5 . .
H10A C100 H10B 109.5 . .
C99 C100 H10C 109.5 . .
H10A C100 H10C 109.5 . .
H10B C100 H10C 109.5 . .
C102 C101 C98 108.8(7) . .
C102 C101 H10D 109.9 . .
C98 C101 H10D 109.9 . .
C102 C101 H10E 109.9 . .
C98 C101 H10E 109.9 . .
H10D C101 H10E 108.3 . .
C101 C102 H10F 109.5 . .
C101 C102 H10G 109.5 . .
H10F C102 H10G 109.5 . .
C101 C102 H10H 109.5 . .
H10F C102 H10H 109.5 . .
H10G C102 H10H 109.5 . .
C104 C103 C107 115.8(5) . .
C104 C103 B7 118.2(5) . .
C107 C103 B7 125.8(4) . .
N31 C104 C103 121.2(4) . .
N31 C104 H104 119.4 . .
C103 C104 H104 119.4 . .
C106 C105 N31 121.1(5) . .
C106 C105 H105 119.5 . .
N31 C105 H105 119.5 . .
C105 C106 C107 116.9(5) . .
C105 C106 H106 121.6 . .
C107 C106 H106 121.6 . .
C106 C107 C103 123.3(4) . .
C106 C107 H107 118.3 . .
C103 C107 H107 118.3 . .
C112 C108 C109 119.6(5) . .
C112 C108 B8 120.3(5) . .
C109 C108 B8 120.1(5) . .
N32 C109 C108 123.6(4) . .
N32 C109 H109 118.2 . .
C108 C109 H109 118.2 . .
N32 C110 C111 124.1(5) . .
N32 C110 H110 117.9 . .
C111 C110 H110 117.9 . .
C112 C111 C110 119.7(5) . .
C112 C111 H111 120.2 . .
C110 C111 H111 120.2 . .
C111 C112 C108 117.3(5) . .
C111 C112 H112 121.4 . .
C108 C112 H112 121.4 . .
N33 C113 C114 105.5(5) . .
N33 C113 C115 127.1(5) . .
C114 C113 C115 127.2(5) . .
N34 C114 C113 113.5(5) . .
N34 C114 C117 126.7(5) . .
C113 C114 C117 119.9(5) . .
C113 C115 C116 112.4(6) . .
C113 C115 H11C 109.1 . .
C116 C115 H11C 109.1 . .
C113 C115 H11D 109.1 . .
C116 C115 H11D 109.1 . .
H11C C115 H11D 107.8 . .
C115 C116 H11A 109.5 . .
C115 C116 H11B 109.5 . .
H11A C116 H11B 109.5 . .
C115 C116 H11C 109.5 . .
H11A C116 H11C 109.5 . .
H11B C116 H11C 109.5 . .
C114 C117 C118 110.5(6) . .
C114 C117 H11E 109.5 . .
C118 C117 H11E 109.5 . .
C114 C117 H11F 109.5 . .
C118 C117 H11F 109.6 . .
H11E C117 H11F 108.1 . .
C117 C118 H11D 109.5 . .
C117 C118 H11E 109.5 . .
H11D C118 H11E 109.5 . .
C117 C118 H11F 109.5 . .
H11D C118 H11F 109.5 . .
H11E C118 H11F 109.5 . .
N35 C119 C120 111.3(5) . .
N35 C119 C121 123.4(5) . .
C120 C119 C121 125.3(5) . .
N36 C120 C119 111.8(5) . .
N36 C120 C123 122.8(5) . .
C119 C120 C123 125.3(5) . .
C119 C121 C122 111.3(5) . .
C119 C121 H12D 109.4 . .
C122 C121 H12D 109.4 . .
C119 C121 H12E 109.4 . .
C122 C121 H12E 109.4 . .
H12D C121 H12E 108.0 . .
C121 C122 H12F 109.5 . .
C121 C122 H12G 109.5 . .
H12F C122 H12G 109.5 . .
C121 C122 H12H 109.5 . .
H12F C122 H12H 109.5 . .
H12G C122 H12H 109.5 . .
C120 C123 C124 115.2(5) . .
C120 C123 H12I 108.5 . .
C124 C123 H12I 108.5 . .
C120 C123 H12J 108.5 . .
C124 C123 H12J 108.5 . .
H12I C123 H12J 107.5 . .
C123 C124 H12K 109.5 . .
C123 C124 H12L 109.5 . .
H12K C124 H12L 109.5 . .
C123 C124 H12M 109.5 . .
H12K C124 H12M 109.5 . .
H12L C124 H12M 109.5 . .
N37 C125 C126 113.1(5) . .
N37 C125 C127 126.4(5) . .
C126 C125 C127 120.4(6) . .
N38 C126 C125 107.2(5) . .
N38 C126 C129 126.3(5) . .
C125 C126 C129 126.3(6) . .
C128 C127 C125 112.0(7) . .
C128 C127 H12A 109.2 . .
C125 C127 H12A 109.2 . .
C128 C127 H12B 109.2 . .
C125 C127 H12B 109.2 . .
H12A C127 H12B 107.9 . .
C127 C128 H12C 109.5 . .
C127 C128 H12D 109.5 . .
H12C C128 H12D 109.5 . .
C127 C128 H12E 109.5 . .
H12C C128 H12E 109.5 . .
H12D C128 H12E 109.5 . .
C130 C129 C126 109.9(7) . .
C130 C129 H12F 109.7 . .
C126 C129 H12F 109.7 . .
C130 C129 H12G 109.7 . .
C126 C129 H12G 109.7 . .
H12F C129 H12G 108.2 . .
C129 C130 H13A 109.5 . .
C129 C130 H13B 109.5 . .
H13A C130 H13B 109.5 . .
C129 C130 H13C 109.5 . .
H13A C130 H13C 109.5 . .
H13B C130 H13C 109.5 . .
C135 C131 C132 116.3(4) . .
C135 C131 B9 121.8(5) . .
C132 C131 B9 121.7(4) . .
N39 C132 C131 126.7(4) . .
N39 C132 H132 116.7 . .
C131 C132 H132 116.7 . .
N39 C133 C134 123.1(4) . .
N39 C133 H133 118.5 . .
C134 C133 H133 118.5 . .
C135 C134 C133 120.6(4) . .
C135 C134 H134 119.7 . .
C133 C134 H134 119.7 . .
C134 C135 C131 118.2(5) . .
C134 C135 H135 120.9 . .
C131 C135 H135 120.9 . .
C140 C136 C137 118.4(5) . .
C140 C136 B10 119.2(5) . .
C137 C136 B10 122.3(5) . .
C138 C137 C136 123.0(5) . .
C138 C137 H137 118.5 . .
C136 C137 H137 118.5 . .
C139 C138 C137 114.8(5) . .
C139 C138 H138 122.6 . .
C137 C138 H138 122.6 . .
C138 C139 N40 122.8(5) . .
C138 C139 H139 118.6 . .
N40 C139 H139 118.6 . .
C136 C140 N40 118.4(4) . .
C136 C140 H140 120.8 . .
N40 C140 H140 120.8 . .
N41 C141 C142 111.7(5) . .
N41 C141 C143 120.1(5) . .
C142 C141 C143 128.0(5) . .
N42 C142 C145 119.5(5) . .
N42 C142 C141 113.3(5) . .
C145 C142 C141 127.2(5) . .
C144 C143 C141 105.2(6) . .
C144 C143 H14A 110.7 . .
C141 C143 H14A 110.7 . .
C144 C143 H14B 110.7 . .
C141 C143 H14B 110.7 . .
H14A C143 H14B 108.8 . .
C143 C144 H14C 109.5 . .
C143 C144 H14D 109.5 . .
H14C C144 H14D 109.5 . .
C143 C144 H14E 109.5 . .
H14C C144 H14E 109.5 . .
H14D C144 H14E 109.5 . .
C142 C145 C146 112.9(6) . .
C142 C145 H14F 109.0 . .
C146 C145 H14F 109.0 . .
C142 C145 H14G 109.0 . .
C146 C145 H14G 109.0 . .
H14F C145 H14G 107.8 . .
C145 C146 H14H 109.5 . .
C145 C146 H14I 109.5 . .
H14H C146 H14I 109.5 . .
C145 C146 H14J 109.5 . .
H14H C146 H14J 109.5 . .
H14I C146 H14J 109.5 . .
N43 C147 C147 111.9(4) . 2_656
N43 C147 C148 121.0(7) . .
C147 C147 C148 127.1(5) 2_656 .
C147 C148 C149 107.9(10) . .
C147 C148 H14K 110.1 . .
C149 C148 H14K 110.1 . .
C147 C148 H14L 110.1 . .
C149 C148 H14L 110.1 . .
H14K C148 H14L 108.4 . .
C148 C149 H14M 109.5 . .
C148 C149 H14N 109.5 . .
H14M C149 H14N 109.5 . .
C148 C149 H14O 109.4 . .
H14M C149 H14O 109.5 . .
H14N C149 H14O 109.5 . .
C154 C150 C151 113.2(4) . .
C154 C150 B11 122.8(4) . .
C151 C150 B11 124.0(4) . .
C150 C151 N44 125.8(4) . .
C150 C151 H151 117.1 . .
N44 C151 H151 117.1 . .
N44 C152 C153 119.1(4) . .
N44 C152 H152 120.4 . .
C153 C152 H152 120.4 . .
C152 C153 C154 120.8(5) . .
C152 C153 H153 119.6 . .
C154 C153 H153 119.6 . .
C150 C154 C153 121.5(5) . .
C150 C154 H154 119.2 . .
C153 C154 H154 119.2 . .
N45 C155 C157 121.0(5) . .
N45 C155 C156 114.8(5) . .
C157 C155 C156 124.2(5) . .
N46 C156 C155 108.7(4) 2_656 .
N46 C156 C159 122.0(5) 2_656 .
C155 C156 C159 129.1(5) . .
C155 C157 C158 113.7(6) . .
C155 C157 H15C 108.8 . .
C158 C157 H15C 108.8 . .
C155 C157 H15D 108.8 . .
C158 C157 H15D 108.8 . .
H15C C157 H15D 107.7 . .
C157 C158 H15E 109.5 . .
C157 C158 H15F 109.5 . .
H15E C158 H15F 109.5 . .
C157 C158 H15G 109.5 . .
H15E C158 H15G 109.5 . .
H15F C158 H15G 109.5 . .
C160 C159 C156 109.9(6) . .
C160 C159 H15H 109.7 . .
C156 C159 H15H 109.7 . .
C160 C159 H15I 109.7 . .
C156 C159 H15I 109.7 . .
H15H C159 H15I 108.2 . .
C159 C160 H16D 109.5 . .
C159 C160 H16E 109.5 . .
H16D C160 H16E 109.5 . .
C159 C160 H16F 109.5 . .
H16D C160 H16F 109.5 . .
H16E C160 H16F 109.5 . .
N47 C161 C162 122.0(5) . .
N47 C161 C161 112.1(3) . 2_656
C162 C161 C161 125.8(4) . 2_656
C161 C162 C163 107.0(8) . .
C161 C162 H16G 110.3 . .
C163 C162 H16G 110.3 . .
C161 C162 H16H 110.3 . .
C163 C162 H16H 110.3 . .
H16G C162 H16H 108.6 . .
C162 C163 H16I 109.5 . .
C162 C163 H16J 109.5 . .
H16I C163 H16J 109.5 . .
C162 C163 H16K 109.5 . .
H16I C163 H16K 109.5 . .
H16J C163 H16K 109.5 . .
C168 C164 C165 113.7(4) . .
C168 C164 B12 121.1(5) . .
C165 C164 B12 125.2(4) . .
N48 C165 C164 126.8(4) . .
N48 C165 H165 116.6 . .
C164 C165 H165 116.6 . .
N48 C166 C167 119.0(4) . .
N48 C166 H166 120.5 . .
C167 C166 H166 120.5 . .
C166 C167 C168 121.9(5) . .
C166 C167 H167 119.1 . .
C168 C167 H167 119.1 . .
C164 C168 C167 120.5(5) . .
C164 C168 H168 119.8 . .
C167 C168 H168 119.8 . .
F4 B13 F1 106.8(5) . .
F4 B13 F3 111.4(5) . .
F1 B13 F3 108.6(4) . .
F4 B13 F2 115.0(5) . .
F1 B13 F2 108.9(5) . .
F3 B13 F2 105.9(5) . .
F8 B14 F5 109.4(7) . .
F8 B14 F7 108.4(8) . .
F5 B14 F7 114.4(8) . .
F8 B14 F6 113.4(8) . .
F5 B14 F6 108.5(8) . .
F7 B14 F6 102.7(7) . .
F11 B15 F10 104.4(8) . .
F11 B15 F9 123.5(10) . .
F10 B15 F9 111.4(9) . .
F11 B15 F12 105.3(10) . .
F10 B15 F12 106.9(10) . .
F9 B15 F12 104.2(9) . .
F16 B16 F14 113.6(6) . .
F16 B16 F13 111.2(8) . .
F14 B16 F13 114.5(7) . .
F16 B16 F15 99.1(8) . .
F14 B16 F15 106.1(8) . .
F13 B16 F15 111.2(6) . .
C170 C169 H16L 109.5 . .
C170 C169 H16M 109.5 . .
H16L C169 H16M 109.5 . .
C170 C169 H16N 109.5 . .
H16L C169 H16N 109.5 . .
H16M C169 H16N 109.5 . .
N49 C170 C169 177.4(10) . .
C172 C171 H17C 109.5 . .
C172 C171 H17D 109.5 . .
H17C C171 H17D 109.5 . .
C172 C171 H17E 109.5 . .
H17C C171 H17E 109.5 . .
H17D C171 H17E 109.5 . .
N50 C172 C171 173.7(10) . .
C174 C173 H17F 109.5 . .
C174 C173 H17G 109.5 . .
H17F C173 H17G 109.5 . .
C174 C173 H17H 109.5 . .
H17F C173 H17H 109.5 . .
H17G C173 H17H 109.5 . .
N51 C174 C173 175(2) . .
C176 C175 H17I 110.0 . .
C176 C175 H17J 109.9 . .
H17I C175 H17J 108.9 . .
C176 C175 H17K 110.0 . .
H17I C175 H17K 109.0 . .
H17J C175 H17K 109.0 . .
N52 C176 C175 165(2) . .

loop_
_geom_bond_atom_site_label_1
_geom_bond_atom_site_label_2
_geom_bond_distance
_geom_bond_site_symmetry_2
Pd1 N39 2.022(4) .
Pd1 N23 2.038(4) .
Pd1 N7 2.108(3) .
Pd1 N32 2.109(4) 2_656
Pd2 N40 1.963(4) 2_656
Pd2 N8 1.970(4) .
Pd2 N44 2.039(4) .
Pd2 N16 2.043(4) .
Pd3 N24 1.935(4) .
Pd3 N31 1.940(4) .
Pd3 N48 2.056(4) .
Pd3 N15 2.068(4) .
Fe1 N3 1.827(4) .
Fe1 N5 1.874(3) .
Fe1 N6 1.904(4) .
Fe1 N1 1.909(4) .
Fe1 N4 1.939(4) .
Fe1 N2 1.992(3) .
Fe2 N14 1.824(5) .
Fe2 N13 1.863(5) .
Fe2 N12 1.875(4) .
Fe2 N11 1.883(6) .
Fe2 N10 1.927(5) .
Fe2 N9 1.935(5) .
Fe3 N21 1.821(4) .
Fe3 N19 1.822(4) .
Fe3 N18 1.910(4) .
Fe3 N17 1.953(4) .
Fe3 N20 1.956(4) .
Fe3 N22 1.992(4) .
Fe4 N28 1.861(4) .
Fe4 N26 1.879(4) .
Fe4 N25 1.888(4) .
Fe4 N30 1.918(5) .
Fe4 N27 1.930(4) .
Fe4 N29 1.944(4) .
Fe5 N34 1.841(5) .
Fe5 N37 1.871(5) .
Fe5 N36 1.915(5) .
Fe5 N35 1.927(5) .
Fe5 N33 1.939(4) .
Fe5 N38 1.963(4) .
Fe6 N42 1.856(5) 2_656
Fe6 N42 1.857(5) .
Fe6 N41 1.917(4) 2_656
Fe6 N41 1.917(4) .
Fe6 N43 1.927(4) 2_656
Fe6 N43 1.927(4) .
Fe7 N45 1.833(4) .
Fe7 N45 1.833(4) 2_656
Fe7 N47 1.927(4) .
Fe7 N47 1.927(4) 2_656
Fe7 N46 1.951(4) 2_656
Fe7 N46 1.951(4) .
O1 N1 1.371(5) .
O1 B1 1.568(5) .
O2 N2 1.356(5) .
O2 B2 1.508(6) .
O3 N3 1.385(5) .
O3 B2 1.458(7) .
O4 N4 1.363(5) .
O4 B1 1.449(6) .
O5 N5 1.356(5) .
O5 B1 1.511(6) .
O6 N6 1.371(5) .
O6 B2 1.523(6) .
O7 N9 1.374(7) .
O7 B3 1.511(8) .
O8 N10 1.381(7) .
O8 B4 1.490(7) .
O9 B4 1.366(8) .
O9 N11 1.404(9) .
O10 N12 1.368(7) .
O10 B3 1.470(8) .
O11 B3 1.385(7) .
O11 N13 1.387(6) .
O12 B4 1.372(8) .
O12 N14 1.386(7) .
O13 N17 1.405(5) .
O13 B5 1.493(7) .
O14 N18 1.416(5) .
O14 B6 1.493(7) .
O15 N19 1.408(4) .
O15 B6 1.500(6) .
O16 N20 1.388(4) .
O16 B5 1.441(7) .
O17 N21 1.401(5) .
O17 B5 1.532(7) .
O18 N22 1.390(4) .
O18 B6 1.472(6) .
O19 N25 1.362(5) .
O19 B7 1.430(7) .
O20 N26 1.362(5) .
O20 B8 1.513(8) .
O21 N27 1.347(6) .
O21 B8 1.457(8) .
O22 N28 1.374(6) .
O22 B7 1.535(6) .
O23 N29 1.345(6) .
O23 B7 1.535(7) .
O24 N30 1.343(5) .
O24 B8 1.560(6) .
O25 N33 1.363(6) .
O25 B9 1.417(7) .
O26 N34 1.373(6) .
O26 B10 1.515(8) .
O27 N35 1.373(6) .
O27 B10 1.521(9) .
O28 N36 1.383(5) .
O28 B9 1.475(8) .
O29 N37 1.363(5) .
O29 B9 1.595(7) .
O30 N38 1.337(5) .
O30 B10 1.468(8) .
O31 N41 1.438(5) .
O31 B11 1.479(7) .
O32 N43 1.447(6) .
O32 B11 1.467(7) .
O33 B11 1.422(7) .
O33 N42 1.439(5) 2_656
O34 N45 1.443(5) .
O34 B12 1.481(6) .
O35 N46 1.419(5) .
O35 B12 1.476(7) .
O36 N47 1.441(5) .
O36 B12 1.469(7) .
N1 C1 1.374(5) .
N2 C2 1.336(5) .
N3 C7 1.304(6) .
N4 C8 1.242(6) .
N5 C14 1.315(6) .
N6 C13 1.301(6) .
N7 C21 1.323(6) .
N7 C20 1.335(6) .
N8 C26 1.337(7) .
N8 C25 1.340(6) .
N9 C29 1.331(7) .
N10 C30 1.351(7) .
N11 C35 1.279(9) .
N12 C36 1.286(8) .
N13 C41 1.258(7) .
N14 C42 1.262(7) .
N15 C48 1.345(6) .
N15 C49 1.369(6) .
N16 C55 1.328(6) .
N16 C56 1.333(6) .
N17 C57 1.305(7) .
N18 C58 1.319(7) .
N19 C63 1.321(6) .
N20 C64 1.258(6) .
N21 C69 1.357(6) .
N22 C70 1.254(6) .
N23 C77 1.348(6) .
N23 C76 1.360(5) .
N24 C81 1.356(5) .
N24 C82 1.398(6) .
N25 C85 1.315(6) .
N26 C86 1.305(7) .
N27 C91 1.289(7) .
N28 C92 1.316(7) .
N29 C97 1.335(7) .
N30 C98 1.362(6) .
N31 C104 1.329(6) .
N31 C105 1.340(6) .
N32 C109 1.309(6) .
N32 C110 1.352(6) .
N32 Pd1 2.109(4) 2_656
N33 C113 1.284(7) .
N34 C114 1.348(7) .
N35 C119 1.309(7) .
N36 C120 1.292(7) .
N37 C125 1.352(7) .
N38 C126 1.307(7) .
N39 C133 1.311(6) .
N39 C132 1.328(6) .
N40 C140 1.359(6) .
N40 C139 1.397(6) .
N40 Pd2 1.963(4) 2_656
N41 C141 1.265(7) .
N42 C142 1.300(7) .
N42 O33 1.439(5) 2_656
N43 C147 1.307(8) .
N44 C152 1.339(6) .
N44 C151 1.405(6) .
N45 C155 1.300(6) .
N46 C156 1.238(7) 2_656
N47 C161 1.307(7) .
N48 C166 1.324(7) .
N48 C165 1.402(5) .
B1 C19 1.582(7) .
B2 C24 1.580(8) .
B3 C47 1.595(8) .
B4 C52 1.589(8) .
B5 C75 1.638(7) .
B6 C80 1.609(6) .
B7 C103 1.557(8) .
B8 C108 1.559(9) .
B9 C131 1.565(8) .
B10 C136 1.589(8) .
B11 C150 1.663(7) .
B12 C164 1.656(7) .
C1 C2 1.437(6) .
C1 C3 1.486(6) .
C2 C5 1.566(6) .
C3 C4 1.529(7) .
C3 H3A 0.9900 .
C3 H3B 0.9900 .
C4 H4A 0.9800 .
C4 H4B 0.9800 .
C4 H4C 0.9800 .
C5 C6 1.472(6) .
C5 H5A 0.9900 .
C5 H5B 0.9900 .
C6 H6A 0.9800 .
C6 H6B 0.9800 .
C6 H6C 0.9800 .
C7 C9 1.420(8) .
C7 C8 1.464(7) .
C8 C11 1.509(9) .
C9 C10 1.554(10) .
C9 H9A 0.9900 .
C9 H9B 0.9900 .
C10 H10A 0.9800 .
C10 H10B 0.9800 .
C10 H10C 0.9800 .
C11 C12 1.606(13) .
C11 H11A 0.9900 .
C11 H11B 0.9900 .
C12 H12A 0.9800 .
C12 H12B 0.9800 .
C12 H12C 0.9800 .
C13 C14 1.416(7) .
C13 C15 1.502(7) .
C14 C17 1.509(6) .
C15 C16 1.524(10) .
C15 H15A 0.9900 .
C15 H15B 0.9900 .
C16 H16A 0.9800 .
C16 H16B 0.9800 .
C16 H16C 0.9800 .
C17 C18 1.580(8) .
C17 H17A 0.9900 .
C17 H17B 0.9900 .
C18 H18A 0.9800 .
C18 H18B 0.9800 .
C18 H18C 0.9800 .
C19 C23 1.360(6) .
C19 C20 1.449(6) .
C20 H20 0.9500 .
C21 C22 1.436(6) .
C21 H21 0.9500 .
C22 C23 1.362(6) .
C22 H22 0.9500 .
C23 H23 0.9500 .
C24 C25 1.346(6) .
C24 C28 1.400(8) .
C25 H25 0.9500 .
C26 C27 1.346(8) .
C26 H26 0.9500 .
C27 C28 1.370(8) .
C27 H27 0.9500 .
C28 H28 0.9500 .
C29 C30 1.415(8) .
C29 C31 1.539(7) .
C30 C33 1.575(9) .
C31 C32 1.480(10) .
C31 H31A 0.9900 .
C31 H31B 0.9900 .
C32 H32A 0.9800 .
C32 H32B 0.9800 .
C32 H32C 0.9800 .
C33 C34 1.484(11) .
C33 H33A 0.9900 .
C33 H33B 0.9900 .
C34 H34A 0.9800 .
C34 H34B 0.9800 .
C34 H34C 0.9800 .
C35 C36 1.431(11) .
C35 C37 1.664(11) .
C36 C39 1.528(10) .
C37 C38 1.500(12) .
C37 H37A 0.9900 .
C37 H37B 0.9900 .
C38 H38A 0.9800 .
C38 H38B 0.9800 .
C38 H38C 0.9800 .
C39 C40 1.529(13) .
C39 H39A 0.9900 .
C39 H39B 0.9900 .
C40 H40A 0.9800 .
C40 H40B 0.9800 .
C40 H40C 0.9800 .
C41 C42 1.442(7) .
C41 C43 1.466(8) .
C42 C45 1.458(8) .
C43 C44 1.565(10) .
C43 H43A 0.9900 .
C43 H43B 0.9900 .
C44 H44A 0.9800 .
C44 H44B 0.9800 .
C44 H44C 0.9800 .
C45 C46 1.545(11) .
C45 H45A 0.9900 .
C45 H45B 0.9900 .
C46 H46A 0.9800 .
C46 H46B 0.9800 .
C46 H46C 0.9800 .
C47 C48 1.401(8) .
C47 C51 1.409(7) .
C48 H48 0.9500 .
C49 C50 1.386(8) .
C49 H49 0.9500 .
C50 C51 1.374(8) .
C50 H50 0.9500 .
C51 H51 0.9500 .
C52 C53 1.391(7) .
C52 C56 1.423(7) .
C53 C54 1.368(8) .
C53 H53 0.9500 .
C54 C55 1.394(7) .
C54 H54 0.9500 .
C55 H55 0.9500 .
C56 H56 0.9500 .
C57 C58 1.515(7) .
C57 C59 1.518(8) .
C58 C61 1.498(7) .
C59 C60 1.570(11) .
C59 H59A 0.9900 .
C59 H59B 0.9900 .
C60 H60A 0.9800 .
C60 H60B 0.9800 .
C60 H60C 0.9800 .
C61 C62 1.486(9) .
C61 H61A 0.9900 .
C61 H61B 0.9900 .
C62 H62A 0.9800 .
C62 H62B 0.9800 .
C62 H62C 0.9800 .
C63 C65 1.438(8) .
C63 C64 1.458(6) .
C64 C67 1.529(7) .
C65 C66 1.591(11) .
C65 H65A 0.9900 .
C65 H65B 0.9900 .
C66 H66A 0.9800 .
C66 H66B 0.9800 .
C66 H66C 0.9800 .
C67 C68 1.526(8) .
C67 H67A 0.9900 .
C67 H67B 0.9900 .
C68 H68A 0.9800 .
C68 H68B 0.9800 .
C68 H68C 0.9800 .
C69 C71 1.449(7) .
C69 C70 1.464(6) .
C70 C73 1.572(6) .
C71 C72 1.555(9) .
C71 H71A 0.9900 .
C71 H71B 0.9900 .
C72 H72A 0.9800 .
C72 H72B 0.9800 .
C72 H72C 0.9800 .
C73 C74 1.516(8) .
C73 H73A 0.9900 .
C73 H73B 0.9900 .
C74 H74A 0.9800 .
C74 H74B 0.9800 .
C74 H74C 0.9800 .
C75 C79 1.387(8) .
C75 C76 1.393(7) .
C76 H76 0.9500 .
C77 C78 1.381(8) .
C77 H77 0.9500 .
C78 C79 1.386(7) .
C78 H78 0.9500 .
C79 H79 0.9500 .
C80 C81 1.329(6) .
C80 C84 1.435(6) .
C81 H81 0.9500 .
C82 C83 1.318(7) .
C82 H82 0.9500 .
C83 C84 1.385(7) .
C83 H83 0.9500 .
C84 H84 0.9500 .
C85 C86 1.436(7) .
C85 C87 1.491(8) .
C86 C89 1.472(7) .
C87 C88 1.593(8) .
C87 H87A 0.9900 .
C87 H87B 0.9900 .
C88 H88A 0.9800 .
C88 H88B 0.9800 .
C88 H88C 0.9800 .
C89 C90 1.499(8) .
C89 H89A 0.9900 .
C89 H89B 0.9900 .
C90 H90A 0.9800 .
C90 H90B 0.9800 .
C90 H90C 0.9800 .
C91 C92 1.424(9) .
C91 C93 1.531(8) .
C92 C95 1.464(9) .
C93 C94 1.508(11) .
C93 H93A 0.9900 .
C93 H93B 0.9900 .
C94 H94A 0.9800 .
C94 H94B 0.9800 .
C94 H94C 0.9800 .
C95 C96 1.512(17) .
C95 H95A 0.9900 .
C95 H95B 0.9900 .
C96 H96A 0.9800 .
C96 H96B 0.9800 .
C96 H96C 0.9800 .
C97 C98 1.407(8) .
C97 C99 1.558(7) .
C98 C101 1.522(8) .
C99 C100 1.475(9) .
C99 H99A 0.9900 .
C99 H99B 0.9900 .
C100 H10A 0.9800 .
C100 H10B 0.9800 .
C100 H10C 0.9800 .
C101 C102 1.513(15) .
C101 H10D 0.9900 .
C101 H10E 0.9900 .
C102 H10F 0.9800 .
C102 H10G 0.9800 .
C102 H10H 0.9800 .
C103 C104 1.334(7) .
C103 C107 1.388(7) .
C104 H104 0.9500 .
C105 C106 1.322(6) .
C105 H105 0.9500 .
C106 C107 1.363(7) .
C106 H106 0.9500 .
C107 H107 0.9500 .
C108 C112 1.393(8) .
C108 C109 1.447(7) .
C109 H109 0.9500 .
C110 C111 1.437(8) .
C110 H110 0.9500 .
C111 C112 1.347(9) .
C111 H111 0.9500 .
C112 H112 0.9500 .
C113 C114 1.427(8) .
C113 C115 1.579(8) .
C114 C117 1.463(8) .
C115 C116 1.579(11) .
C115 H11C 0.9900 .
C115 H11D 0.9900 .
C116 H11A 0.9800 .
C116 H11B 0.9800 .
C116 H11C 0.9800 .
C117 C118 1.512(10) .
C117 H11E 0.9900 .
C117 H11F 0.9900 .
C118 H11D 0.9800 .
C118 H11E 0.9800 .
C118 H11F 0.9800 .
C119 C120 1.428(8) .
C119 C121 1.478(8) .
C120 C123 1.488(8) .
C121 C122 1.488(8) .
C121 H12D 0.9900 .
C121 H12E 0.9900 .
C122 H12F 0.9800 .
C122 H12G 0.9800 .
C122 H12H 0.9800 .
C123 C124 1.579(9) .
C123 H12I 0.9900 .
C123 H12J 0.9900 .
C124 H12K 0.9800 .
C124 H12L 0.9800 .
C124 H12M 0.9800 .
C125 C126 1.410(8) .
C125 C127 1.511(9) .
C126 C129 1.580(8) .
C127 C128 1.486(12) .
C127 H12A 0.9900 .
C127 H12B 0.9900 .
C128 H12C 0.9800 .
C128 H12D 0.9800 .
C128 H12E 0.9800 .
C129 C130 1.472(12) .
C129 H12F 0.9900 .
C129 H12G 0.9900 .
C130 H13A 0.9800 .
C130 H13B 0.9800 .
C130 H13C 0.9800 .
C131 C135 1.371(7) .
C131 C132 1.373(7) .
C132 H132 0.9500 .
C133 C134 1.371(7) .
C133 H133 0.9500 .
C134 C135 1.359(8) .
C134 H134 0.9500 .
C135 H135 0.9500 .
C136 C140 1.335(7) .
C136 C137 1.462(8) .
C137 C138 1.392(8) .
C137 H137 0.9500 .
C138 C139 1.338(8) .
C138 H138 0.9500 .
C139 H139 0.9500 .
C140 H140 0.9500 .
C141 C142 1.505(8) .
C141 C143 1.532(8) .
C142 C145 1.486(8) .
C143 C144 1.508(12) .
C143 H14A 0.9900 .
C143 H14B 0.9900 .
C144 H14C 0.9800 .
C144 H14D 0.9800 .
C144 H14E 0.9800 .
C145 C146 1.550(11) .
C145 H14F 0.9900 .
C145 H14G 0.9900 .
C146 H14H 0.9800 .
C146 H14I 0.9800 .
C146 H14J 0.9800 .
C147 C147 1.521(14) 2_656
C147 C148 1.554(10) .
C148 C149 1.575(14) .
C148 H14K 0.9900 .
C148 H14L 0.9900 .
C149 H14M 0.9800 .
C149 H14N 0.9800 .
C149 H14O 0.9800 .
C150 C154 1.384(7) .
C150 C151 1.396(7) .
C151 H151 0.9500 .
C152 C153 1.366(7) .
C152 H152 0.9500 .
C153 C154 1.460(7) .
C153 H153 0.9500 .
C154 H154 0.9500 .
C155 C157 1.456(8) .
C155 C156 1.507(7) .
C156 N46 1.238(7) 2_656
C156 C159 1.532(7) .
C157 C158 1.579(10) .
C157 H15C 0.9900 .
C157 H15D 0.9900 .
C158 H15E 0.9800 .
C158 H15F 0.9800 .
C158 H15G 0.9800 .
C159 C160 1.534(11) .
C159 H15H 0.9900 .
C159 H15I 0.9900 .
C160 H16D 0.9800 .
C160 H16E 0.9800 .
C160 H16F 0.9800 .
C161 C162 1.511(9) .
C161 C161 1.524(11) 2_656
C162 C163 1.557(12) .
C162 H16G 0.9900 .
C162 H16H 0.9900 .
C163 H16I 0.9800 .
C163 H16J 0.9800 .
C163 H16K 0.9800 .
C164 C168 1.368(7) .
C164 C165 1.410(7) .
C165 H165 0.9500 .
C166 C167 1.399(8) .
C166 H166 0.9500 .
C167 C168 1.440(7) .
C167 H167 0.9500 .
C168 H168 0.9500 .
B13 F4 1.340(7) .
B13 F1 1.345(6) .
B13 F3 1.385(7) .
B13 F2 1.419(7) .
B14 F8 1.282(7) .
B14 F5 1.329(9) .
B14 F7 1.355(10) .
B14 F6 1.399(9) .
B15 F11 1.275(10) .
B15 F10 1.319(10) .
B15 F9 1.320(10) .
B15 F12 1.403(12) .
B16 F16 1.272(9) .
B16 F14 1.343(8) .
B16 F13 1.367(9) .
B16 F15 1.385(10) .
C169 C170 1.391(9) .
C169 H16L 0.9800 .
C169 H16M 0.9800 .
C169 H16N 0.9800 .
C170 N49 1.151(8) .
C171 C172 1.454(11) .
C171 H17C 0.9800 .
C171 H17D 0.9800 .
C171 H17E 0.9800 .
C172 N50 1.167(9) .
C173 C174 1.387(14) .
C173 H17F 0.9800 .
C173 H17G 0.9800 .
C173 H17H 0.9800 .
C174 N51 1.224(13) .
C175 C176 1.421(14) .
C175 H17I 0.9848 .
C175 H17J 0.9846 .
C175 H17K 0.9847 .
C176 N52 1.250(13) .

loop_
_geom_torsion_atom_site_label_1
_geom_torsion_atom_site_label_2
_geom_torsion_atom_site_label_3
_geom_torsion_atom_site_label_4
_geom_torsion
_geom_torsion_site_symmetry_1
_geom_torsion_site_symmetry_4
B1 O1 N1 C1 159.4(4) . .
B1 O1 N1 Fe1 -9.6(5) . .
B2 O2 N2 C2 146.5(4) . .
B2 O2 N2 Fe1 -16.6(4) . .
B2 O3 N3 C7 151.9(5) . .
B2 O3 N3 Fe1 -13.1(5) . .
N5 Fe1 N3 C7 -55.5(6) . .
N6 Fe1 N3 C7 -114.2(5) . .
N1 Fe1 N3 C7 83.8(5) . .
N4 Fe1 N3 C7 1.8(4) . .
N2 Fe1 N3 C7 156.6(5) . .
N5 Fe1 N3 O3 110.0(4) . .
N6 Fe1 N3 O3 51.2(3) . .
N1 Fe1 N3 O3 -110.7(3) . .
N4 Fe1 N3 O3 167.2(4) . .
N2 Fe1 N3 O3 -38.0(3) . .
B1 O4 N4 C8 146.4(5) . .
B1 O4 N4 Fe1 -16.6(5) . .
B1 O5 N5 C14 151.7(4) . .
B1 O5 N5 Fe1 -16.8(4) . .
N3 Fe1 N5 C14 -58.9(5) . .
N6 Fe1 N5 C14 2.8(3) . .
N1 Fe1 N5 C14 158.6(4) . .
N4 Fe1 N5 C14 -115.0(4) . .
N2 Fe1 N5 C14 83.6(4) . .
N3 Fe1 N5 O5 109.1(4) . .
N6 Fe1 N5 O5 170.7(3) . .
N1 Fe1 N5 O5 -33.5(3) . .
N4 Fe1 N5 O5 52.9(3) . .
N2 Fe1 N5 O5 -108.5(3) . .
B2 O6 N6 C13 153.9(4) . .
B2 O6 N6 Fe1 -14.3(5) . .
B3 O7 N9 C29 -180.0(7) . .
B3 O7 N9 Fe2 -0.4(10) . .
B4 O8 N10 C30 171.4(6) . .
B4 O8 N10 Fe2 -7.2(10) . .
B4 O9 N11 C35 174.2(11) . .
B4 O9 N11 Fe2 -8.8(16) . .
N14 Fe2 N11 C35 -132.8(12) . .
N13 Fe2 N11 C35 -66.9(12) . .
N12 Fe2 N11 C35 -0.9(11) . .
N10 Fe2 N11 C35 139.9(12) . .
N9 Fe2 N11 C35 75.4(13) . .
N14 Fe2 N11 O9 50.5(11) . .
N13 Fe2 N11 O9 116.3(10) . .
N12 Fe2 N11 O9 -177.6(12) . .
N10 Fe2 N11 O9 -36.8(11) . .
N9 Fe2 N11 O9 -101.3(10) . .
B3 O10 N12 C36 -179.1(7) . .
B3 O10 N12 Fe2 1.2(8) . .
N14 Fe2 N12 C36 64.9(7) . .
N13 Fe2 N12 C36 134.2(7) . .
N11 Fe2 N12 C36 -2.6(7) . .
N10 Fe2 N12 C36 -73.3(7) . .
N9 Fe2 N12 C36 -138.2(6) . .
N14 Fe2 N12 O10 -115.3(6) . .
N13 Fe2 N12 O10 -46.1(5) . .
N11 Fe2 N12 O10 177.1(7) . .
N10 Fe2 N12 O10 106.4(5) . .
N9 Fe2 N12 O10 41.6(6) . .
B3 O11 N13 C41 172.6(6) . .
B3 O11 N13 Fe2 -4.2(9) . .
N14 Fe2 N13 C41 3.9(5) . .
N12 Fe2 N13 C41 -126.6(5) . .
N11 Fe2 N13 C41 -63.3(6) . .
N10 Fe2 N13 C41 78.5(6) . .
N9 Fe2 N13 C41 142.9(5) . .
N14 Fe2 N13 O11 -179.5(7) . .
N12 Fe2 N13 O11 50.0(6) . .
N11 Fe2 N13 O11 113.3(6) . .
N10 Fe2 N13 O11 -104.9(6) . .
N9 Fe2 N13 O11 -40.6(6) . .
B4 O12 N14 C42 179.8(8) . .
B4 O12 N14 Fe2 -3.5(12) . .
N13 Fe2 N14 C42 -3.1(7) . .
N12 Fe2 N14 C42 68.2(8) . .
N11 Fe2 N14 C42 133.1(8) . .
N10 Fe2 N14 C42 -138.3(7) . .
N9 Fe2 N14 C42 -76.7(8) . .
N13 Fe2 N14 O12 -179.7(8) . .
N12 Fe2 N14 O12 -108.4(7) . .
N11 Fe2 N14 O12 -43.5(8) . .
N10 Fe2 N14 O12 45.1(8) . .
N9 Fe2 N14 O12 106.6(8) . .
B5 O13 N17 C57 154.3(5) . .
B5 O13 N17 Fe3 -12.5(5) . .
B6 O14 N18 C58 151.2(4) . .
B6 O14 N18 Fe3 -16.1(5) . .
B6 O15 N19 C63 146.7(5) . .
B6 O15 N19 Fe3 -16.6(5) . .
N21 Fe3 N19 C63 -55.0(5) . .
N18 Fe3 N19 C63 161.5(4) . .
N17 Fe3 N19 C63 83.9(4) . .
N20 Fe3 N19 C63 5.8(4) . .
N22 Fe3 N19 C63 -112.5(4) . .
N21 Fe3 N19 O15 108.5(4) . .
N18 Fe3 N19 O15 -35.1(3) . .
N17 Fe3 N19 O15 -112.6(3) . .
N20 Fe3 N19 O15 169.3(4) . .
N22 Fe3 N19 O15 50.9(3) . .
B5 O16 N20 C64 153.3(4) . .
B5 O16 N20 Fe3 -13.9(5) . .
B5 O17 N21 C69 149.2(5) . .
B5 O17 N21 Fe3 -17.3(6) . .
N19 Fe3 N21 C69 -54.9(6) . .
N18 Fe3 N21 C69 83.3(4) . .
N17 Fe3 N21 C69 161.8(4) . .
N20 Fe3 N21 C69 -114.1(4) . .
N22 Fe3 N21 C69 4.4(4) . .
N19 Fe3 N21 O17 111.8(4) . .
N18 Fe3 N21 O17 -110.0(4) . .
N17 Fe3 N21 O17 -31.5(4) . .
N20 Fe3 N21 O17 52.5(4) . .
N22 Fe3 N21 O17 171.1(4) . .
B6 O18 N22 C70 155.1(5) . .
B6 O18 N22 Fe3 -14.3(5) . .
B7 O19 N25 C85 -143.4(4) . .
B7 O19 N25 Fe4 19.9(5) . .
N28 Fe4 N25 C85 103.0(4) . .
N26 Fe4 N25 C85 -8.8(3) . .
N30 Fe4 N25 C85 -95.8(4) . .
N27 Fe4 N25 C85 47.8(5) . .
N29 Fe4 N25 C85 -167.0(4) . .
N28 Fe4 N25 O19 -59.7(3) . .
N26 Fe4 N25 O19 -171.5(3) . .
N30 Fe4 N25 O19 101.5(3) . .
N27 Fe4 N25 O19 -114.9(4) . .
N29 Fe4 N25 O19 30.3(3) . .
B8 O20 N26 C86 -156.8(4) . .
B8 O20 N26 Fe4 13.3(5) . .
N28 Fe4 N26 C86 -78.5(4) . .
N25 Fe4 N26 C86 2.1(3) . .
N30 Fe4 N26 C86 120.7(4) . .
N27 Fe4 N26 C86 -152.3(4) . .
N29 Fe4 N26 C86 63.7(6) . .
N28 Fe4 N26 O20 111.6(3) . .
N25 Fe4 N26 O20 -167.9(3) . .
N30 Fe4 N26 O20 -49.3(3) . .
N27 Fe4 N26 O20 37.7(3) . .
N29 Fe4 N26 O20 -106.3(5) . .
B8 O21 N27 C91 -151.3(5) . .
B8 O21 N27 Fe4 15.0(5) . .
B7 O22 N28 C92 -151.7(5) . .
B7 O22 N28 Fe4 16.1(5) . .
N26 Fe4 N28 C92 -81.4(4) . .
N25 Fe4 N28 C92 -156.8(4) . .
N30 Fe4 N28 C92 57.6(6) . .
N27 Fe4 N28 C92 -2.6(4) . .
N29 Fe4 N28 C92 113.6(4) . .
N26 Fe4 N28 O22 110.9(4) . .
N25 Fe4 N28 O22 35.5(4) . .
N30 Fe4 N28 O22 -110.0(5) . .
N27 Fe4 N28 O22 -170.3(4) . .
N29 Fe4 N28 O22 -54.0(4) . .
B7 O23 N29 C97 -160.3(4) . .
B7 O23 N29 Fe4 12.8(5) . .
B8 O24 N30 C98 -145.2(5) . .
B8 O24 N30 Fe4 18.7(6) . .
B9 O25 N33 C113 143.4(6) . .
B9 O25 N33 Fe5 -20.2(7) . .
B10 O26 N34 C114 162.4(6) . .
B10 O26 N34 Fe5 -11.0(7) . .
N37 Fe5 N34 C114 -68.9(7) . .
N36 Fe5 N34 C114 71.5(6) . .
N35 Fe5 N34 C114 146.0(5) . .
N33 Fe5 N34 C114 -3.8(5) . .
N38 Fe5 N34 C114 -127.4(5) . .
N37 Fe5 N34 O26 104.5(6) . .
N36 Fe5 N34 O26 -115.0(5) . .
N35 Fe5 N34 O26 -40.5(5) . .
N33 Fe5 N34 O26 169.6(5) . .
N38 Fe5 N34 O26 46.1(5) . .
B10 O27 N35 C119 146.8(5) . .
B10 O27 N35 Fe5 -14.9(6) . .
B9 O28 N36 C120 163.4(5) . .
B9 O28 N36 Fe5 -10.7(6) . .
B9 O29 N37 C125 153.3(5) . .
B9 O29 N37 Fe5 -12.2(6) . .
N34 Fe5 N37 C125 -57.7(7) . .
N36 Fe5 N37 C125 158.2(5) . .
N35 Fe5 N37 C125 82.6(5) . .
N33 Fe5 N37 C125 -119.3(5) . .
N38 Fe5 N37 C125 4.2(5) . .
N34 Fe5 N37 O29 107.4(5) . .
N36 Fe5 N37 O29 -36.7(4) . .
N35 Fe5 N37 O29 -112.3(4) . .
N33 Fe5 N37 O29 45.8(4) . .
N38 Fe5 N37 O29 169.4(4) . .
B10 O30 N38 C126 159.8(6) . .
B10 O30 N38 Fe5 -8.2(6) . .
B11 O31 N41 C141 -147.6(6) . .
B11 O31 N41 Fe6 16.9(7) . .
N42 Fe6 N42 C142 61.8(5) 2_656 .
N41 Fe6 N42 C142 122.1(5) 2_656 .
N41 Fe6 N42 C142 1.5(5) . .
N43 Fe6 N42 C142 -153.3(5) 2_656 .
N43 Fe6 N42 C142 -77.4(5) . .
N42 Fe6 N42 O33 -109.7(4) 2_656 2_656
N41 Fe6 N42 O33 -49.4(5) 2_656 2_656
N41 Fe6 N42 O33 -170.0(5) . 2_656
N43 Fe6 N42 O33 35.2(5) 2_656 2_656
N43 Fe6 N42 O33 111.1(4) . 2_656
B11 O32 N43 C147 -153.9(7) . .
B11 O32 N43 Fe6 14.5(7) . .
B12 O34 N45 C155 -154.5(5) . .
B12 O34 N45 Fe7 14.9(6) . .
N45 Fe7 N45 C155 60.3(4) 2_656 .
N47 Fe7 N45 C155 -156.3(4) . .
N47 Fe7 N45 C155 -78.2(5) 2_656 .
N46 Fe7 N45 C155 0.3(4) 2_656 .
N46 Fe7 N45 C155 119.5(4) . .
N45 Fe7 N45 O34 -109.6(4) 2_656 .
N47 Fe7 N45 O34 33.9(4) . .
N47 Fe7 N45 O34 112.0(4) 2_656 .
N46 Fe7 N45 O34 -169.5(4) 2_656 .
N46 Fe7 N45 O34 -50.3(4) . .
B12 O35 N46 C156 -146.2(5) . 2_656
B12 O35 N46 Fe7 16.7(5) . .
B12 O36 N47 C161 -151.8(5) . .
B12 O36 N47 Fe7 16.4(5) . .
N4 O4 B1 O5 71.1(4) . .
N4 O4 B1 O1 -51.1(5) . .
N4 O4 B1 C19 -171.0(3) . .
N5 O5 B1 O4 -55.8(4) . .
N5 O5 B1 O1 68.9(4) . .
N5 O5 B1 C19 -171.4(3) . .
N1 O1 B1 O4 68.4(5) . .
N1 O1 B1 O5 -53.4(5) . .
N1 O1 B1 C19 -173.4(4) . .
N3 O3 B2 O2 72.6(5) . .
N3 O3 B2 O6 -53.2(5) . .
N3 O3 B2 C24 -174.8(4) . .
N2 O2 B2 O3 -51.9(4) . .
N2 O2 B2 O6 70.7(5) . .
N2 O2 B2 C24 -171.4(3) . .
N6 O6 B2 O3 67.3(5) . .
N6 O6 B2 O2 -55.0(6) . .
N6 O6 B2 C24 -168.9(4) . .
N13 O11 B3 O10 -58.9(8) . .
N13 O11 B3 O7 63.1(8) . .
N13 O11 B3 C47 -177.7(5) . .
N12 O10 B3 O11 61.9(8) . .
N12 O10 B3 O7 -59.6(8) . .
N12 O10 B3 C47 -178.9(5) . .
N9 O7 B3 O11 -60.8(9) . .
N9 O7 B3 O10 58.2(9) . .
N9 O7 B3 C47 178.5(7) . .
N11 O9 B4 O12 -56.1(12) . .
N11 O9 B4 O8 64.7(13) . .
N11 O9 B4 C52 -177.8(9) . .
N14 O12 B4 O9 64.6(9) . .
N14 O12 B4 O8 -58.9(9) . .
N14 O12 B4 C52 -176.2(7) . .
N10 O8 B4 O9 -56.2(10) . .
N10 O8 B4 O12 63.8(9) . .
N10 O8 B4 C52 -175.0(6) . .
N20 O16 B5 O13 -57.0(5) . .
N20 O16 B5 O17 66.1(5) . .
N20 O16 B5 C75 -173.6(4) . .
N17 O13 B5 O16 71.6(5) . .
N17 O13 B5 O17 -50.8(5) . .
N17 O13 B5 C75 -170.4(4) . .
N21 O17 B5 O16 -53.4(5) . .
N21 O17 B5 O13 71.5(5) . .
N21 O17 B5 C75 -172.0(4) . .
N22 O18 B6 O14 -54.2(5) . .
N22 O18 B6 O15 66.3(5) . .
N22 O18 B6 C80 -169.4(4) . .
N18 O14 B6 O18 73.0(4) . .
N18 O14 B6 O15 -49.5(4) . .
N18 O14 B6 C80 -170.4(3) . .
N19 O15 B6 O18 -54.0(5) . .
N19 O15 B6 O14 70.1(5) . .
N19 O15 B6 C80 -174.7(4) . .
N25 O19 B7 O22 51.3(5) . .
N25 O19 B7 O23 -74.0(5) . .
N25 O19 B7 C103 172.1(3) . .
N28 O22 B7 O19 -73.5(5) . .
N28 O22 B7 O23 52.1(5) . .
N28 O22 B7 C103 170.6(4) . .
N29 O23 B7 O19 55.7(5) . .
N29 O23 B7 O22 -67.8(5) . .
N29 O23 B7 C103 169.4(4) . .
N27 O21 B8 O20 55.1(5) . .
N27 O21 B8 C108 171.4(4) . .
N27 O21 B8 O24 -69.4(6) . .
N26 O20 B8 O21 -73.1(5) . .
N26 O20 B8 C108 170.2(4) . .
N26 O20 B8 O24 50.8(6) . .
N30 O24 B8 O21 51.7(6) . .
N30 O24 B8 O20 -69.9(6) . .
N30 O24 B8 C108 171.0(5) . .
N33 O25 B9 O28 -52.9(6) . .
N33 O25 B9 C131 -171.9(5) . .
N33 O25 B9 O29 69.8(6) . .
N36 O28 B9 O25 70.8(6) . .
N36 O28 B9 C131 -173.8(4) . .
N36 O28 B9 O29 -53.2(5) . .
N37 O29 B9 O25 -54.9(6) . .
N37 O29 B9 O28 69.8(5) . .
N37 O29 B9 C131 -169.5(4) . .
N38 O30 B10 O26 60.9(6) . .
N38 O30 B10 O27 -60.4(6) . .
N38 O30 B10 C136 -169.9(5) . .
N34 O26 B10 O30 -53.0(7) . .
N34 O26 B10 O27 70.2(7) . .
N34 O26 B10 C136 -175.1(6) . .
N35 O27 B10 O30 74.1(6) . .
N35 O27 B10 O26 -52.0(6) . .
N35 O27 B10 C136 -176.0(4) . .
N42 O33 B11 O32 -65.6(6) 2_656 .
N42 O33 B11 O31 54.6(6) 2_656 .
N42 O33 B11 C150 173.9(4) 2_656 .
N43 O32 B11 O33 50.0(6) . .
N43 O32 B11 O31 -67.2(6) . .
N43 O32 B11 C150 172.4(4) . .
N41 O31 B11 O33 -68.6(6) . .
N41 O31 B11 O32 50.9(6) . .
N41 O31 B11 C150 170.8(4) . .
N47 O36 B12 O35 -70.4(5) . .
N47 O36 B12 O34 48.2(5) . .
N47 O36 B12 C164 171.5(4) . .
N46 O35 B12 O36 52.6(5) . .
N46 O35 B12 O34 -67.5(5) . .
N46 O35 B12 C164 170.3(4) . .
N45 O34 B12 O36 -67.5(5) . .
N45 O34 B12 O35 53.9(5) . .
N45 O34 B12 C164 172.7(4) . .
O1 N1 C1 C2 -175.1(3) . .
Fe1 N1 C1 C2 -6.0(5) . .
O1 N1 C1 C3 3.4(6) . .
Fe1 N1 C1 C3 172.4(3) . .
O2 N2 C2 C1 -177.4(3) . .
Fe1 N2 C2 C1 -13.8(5) . .
O2 N2 C2 C5 -1.5(6) . .
Fe1 N2 C2 C5 162.1(3) . .
N1 C1 C2 N2 12.0(5) . .
C3 C1 C2 N2 -166.5(4) . .
N1 C1 C2 C5 -163.9(4) . .
C3 C1 C2 C5 17.6(6) . .
N1 C1 C3 C4 78.4(6) . .
C2 C1 C3 C4 -103.3(5) . .
N2 C2 C5 C6 -75.3(6) . .
C1 C2 C5 C6 99.9(5) . .
O3 N3 C7 C9 4.5(9) . .
Fe1 N3 C7 C9 170.0(6) . .
O3 N3 C7 C8 -173.7(5) . .
Fe1 N3 C7 C8 -8.2(7) . .
O4 N4 C8 C7 -175.7(4) . .
Fe1 N4 C8 C7 -11.5(7) . .
O4 N4 C8 C11 -3.8(9) . .
Fe1 N4 C8 C11 160.4(6) . .
N3 C7 C8 N4 12.4(8) . .
C9 C7 C8 N4 -165.8(7) . .
N3 C7 C8 C11 -158.8(8) . .
C9 C7 C8 C11 23.0(12) . .
N3 C7 C9 C10 79.0(9) . .
C8 C7 C9 C10 -102.9(8) . .
N4 C8 C11 C12 -79.4(9) . .
C7 C8 C11 C12 90.8(9) . .
O6 N6 C13 C14 -174.7(4) . .
Fe1 N6 C13 C14 -6.6(6) . .
O6 N6 C13 C15 5.0(7) . .
Fe1 N6 C13 C15 173.1(4) . .
O5 N5 C14 C13 -175.5(4) . .
Fe1 N5 C14 C13 -6.9(5) . .
O5 N5 C14 C17 1.7(6) . .
Fe1 N5 C14 C17 170.2(4) . .
N6 C13 C14 N5 8.0(6) . .
C15 C13 C14 N5 -171.7(5) . .
N6 C13 C14 C17 -169.2(4) . .
C15 C13 C14 C17 11.1(8) . .
N6 C13 C15 C16 89.5(7) . .
C14 C13 C15 C16 -90.8(7) . .
N5 C14 C17 C18 -77.2(6) . .
C13 C14 C17 C18 99.7(6) . .
O4 B1 C19 C23 156.6(4) . .
O5 B1 C19 C23 -86.1(5) . .
O1 B1 C19 C23 33.8(6) . .
O4 B1 C19 C20 -22.2(6) . .
O5 B1 C19 C20 95.1(5) . .
O1 B1 C19 C20 -145.0(4) . .
C21 N7 C20 C19 -1.7(6) . .
Pd1 N7 C20 C19 176.2(3) . .
C23 C19 C20 N7 0.7(6) . .
B1 C19 C20 N7 179.5(4) . .
C20 N7 C21 C22 1.7(6) . .
Pd1 N7 C21 C22 -176.2(3) . .
N7 C21 C22 C23 -0.8(6) . .
C20 C19 C23 C22 0.4(6) . .
B1 C19 C23 C22 -178.5(4) . .
C21 C22 C23 C19 -0.3(6) . .
O3 B2 C24 C25 -17.6(6) . .
O2 B2 C24 C25 99.0(5) . .
O6 B2 C24 C25 -139.3(4) . .
O3 B2 C24 C28 166.2(5) . .
O2 B2 C24 C28 -77.3(6) . .
O6 B2 C24 C28 44.5(7) . .
C26 N8 C25 C24 -0.6(7) . .
Pd2 N8 C25 C24 178.7(3) . .
C28 C24 C25 N8 0.5(7) . .
B2 C24 C25 N8 -176.0(4) . .
C25 N8 C26 C27 0.2(9) . .
Pd2 N8 C26 C27 -179.1(5) . .
N8 C26 C27 C28 0.3(10) . .
C26 C27 C28 C24 -0.4(11) . .
C25 C24 C28 C27 0.0(9) . .
B2 C24 C28 C27 176.4(6) . .
O7 N9 C29 C30 -177.8(7) . .
Fe2 N9 C29 C30 2.7(8) . .
O7 N9 C29 C31 3.2(10) . .
Fe2 N9 C29 C31 -176.4(5) . .
O8 N10 C30 C29 179.4(7) . .
Fe2 N10 C30 C29 -2.0(8) . .
O8 N10 C30 C33 5.7(11) . .
Fe2 N10 C30 C33 -175.8(6) . .
N9 C29 C30 N10 -0.4(8) . .
C31 C29 C30 N10 178.7(6) . .
N9 C29 C30 C33 173.4(7) . .
C31 C29 C30 C33 -7.5(10) . .
N9 C29 C31 C32 80.7(9) . .
C30 C29 C31 C32 -98.2(8) . .
N10 C30 C33 C34 80.9(9) . .
C29 C30 C33 C34 -91.9(8) . .
O9 N11 C35 C36 -179.5(10) . .
Fe2 N11 C35 C36 3.5(15) . .
O9 N11 C35 C37 9.1(17) . .
Fe2 N11 C35 C37 -167.9(8) . .
O10 N12 C36 C35 -174.6(8) . .
Fe2 N12 C36 C35 5.2(11) . .
O10 N12 C36 C39 2.7(12) . .
Fe2 N12 C36 C39 -177.5(7) . .
N11 C35 C36 N12 -5.2(13) . .
C37 C35 C36 N12 165.0(11) . .
N11 C35 C36 C39 177.6(10) . .
C37 C35 C36 C39 -12.2(18) . .
N11 C35 C37 C38 -87.4(14) . .
C36 C35 C37 C38 103.5(14) . .
N12 C36 C39 C40 -93.9(11) . .
C35 C36 C39 C40 83.1(12) . .
O11 N13 C41 C42 179.4(6) . .
Fe2 N13 C41 C42 -3.7(7) . .
O11 N13 C41 C43 2.2(9) . .
Fe2 N13 C41 C43 179.1(5) . .
O12 N14 C42 C41 178.8(7) . .
Fe2 N14 C42 C41 2.0(10) . .
O12 N14 C42 C45 0.5(12) . .
Fe2 N14 C42 C45 -176.3(6) . .
N13 C41 C42 N14 1.0(9) . .
C43 C41 C42 N14 178.1(7) . .
N13 C41 C42 C45 179.3(7) . .
C43 C41 C42 C45 -3.6(11) . .
N13 C41 C43 C44 88.6(7) . .
C42 C41 C43 C44 -88.1(7) . .
N14 C42 C45 C46 83.6(9) . .
C41 C42 C45 C46 -94.5(9) . .
O11 B3 C47 C48 35.8(7) . .
O10 B3 C47 C48 -81.2(7) . .
O7 B3 C47 C48 157.1(6) . .
O11 B3 C47 C51 -145.6(6) . .
O10 B3 C47 C51 97.4(6) . .
O7 B3 C47 C51 -24.2(8) . .
C49 N15 C48 C47 -0.6(7) . .
Pd3 N15 C48 C47 -179.6(4) . .
C51 C47 C48 N15 1.2(8) . .
B3 C47 C48 N15 179.8(5) . .
C48 N15 C49 C50 -0.7(7) . .
Pd3 N15 C49 C50 178.3(4) . .
N15 C49 C50 C51 1.5(8) . .
C49 C50 C51 C47 -0.9(8) . .
C48 C47 C51 C50 -0.3(8) . .
B3 C47 C51 C50 -179.0(5) . .
O9 B4 C52 C53 -166.5(8) . .
O12 B4 C52 C53 74.7(8) . .
O8 B4 C52 C53 -44.4(7) . .
O9 B4 C52 C56 10.7(9) . .
O12 B4 C52 C56 -108.0(7) . .
O8 B4 C52 C56 132.8(6) . .
C56 C52 C53 C54 -1.1(7) . .
B4 C52 C53 C54 176.2(5) . .
C52 C53 C54 C55 -0.2(8) . .
C56 N16 C55 C54 0.5(7) . .
Pd2 N16 C55 C54 -176.4(4) . .
C53 C54 C55 N16 0.5(8) . .
C55 N16 C56 C52 -1.9(7) . .
Pd2 N16 C56 C52 174.9(3) . .
C53 C52 C56 N16 2.2(7) . .
B4 C52 C56 N16 -175.2(4) . .
O13 N17 C57 C58 -173.7(4) . .
Fe3 N17 C57 C58 -6.0(6) . .
O13 N17 C57 C59 4.8(7) . .
Fe3 N17 C57 C59 172.4(4) . .
O14 N18 C58 C61 0.8(7) . .
Fe3 N18 C58 C61 168.7(4) . .
O14 N18 C58 C57 -174.8(4) . .
Fe3 N18 C58 C57 -6.9(6) . .
N17 C57 C58 N18 8.2(6) . .
C59 C57 C58 N18 -170.3(5) . .
N17 C57 C58 C61 -167.4(5) . .
C59 C57 C58 C61 14.2(8) . .
N17 C57 C59 C60 80.3(8) . .
C58 C57 C59 C60 -101.4(7) . .
N18 C58 C61 C62 -81.5(7) . .
C57 C58 C61 C62 93.6(7) . .
O15 N19 C63 C65 -0.1(7) . .
Fe3 N19 C63 C65 163.9(4) . .
O15 N19 C63 C64 -175.1(4) . .
Fe3 N19 C63 C64 -11.1(6) . .
O16 N20 C64 C63 -174.5(4) . .
Fe3 N20 C64 C63 -6.6(6) . .
O16 N20 C64 C67 2.5(7) . .
Fe3 N20 C64 C67 170.4(4) . .
N19 C63 C64 N20 11.0(6) . .
C65 C63 C64 N20 -163.9(5) . .
N19 C63 C64 C67 -166.0(5) . .
C65 C63 C64 C67 19.1(8) . .
N19 C63 C65 C66 -81.5(7) . .
C64 C63 C65 C66 93.0(7) . .
N20 C64 C67 C68 -109.0(6) . .
C63 C64 C67 C68 67.5(7) . .
O17 N21 C69 C71 0.0(8) . .
Fe3 N21 C69 C71 166.8(5) . .
O17 N21 C69 C70 -175.5(4) . .
Fe3 N21 C69 C70 -8.7(6) . .
O18 N22 C70 C69 -175.3(4) . .
Fe3 N22 C70 C69 -5.4(6) . .
O18 N22 C70 C73 6.2(7) . .
Fe3 N22 C70 C73 176.1(4) . .
N21 C69 C70 N22 8.6(7) . .
C71 C69 C70 N22 -166.9(6) . .
N21 C69 C70 C73 -172.9(5) . .
C71 C69 C70 C73 11.6(9) . .
N21 C69 C71 C72 -72.9(8) . .
C70 C69 C71 C72 102.2(7) . .
N22 C70 C73 C74 96.8(6) . .
C69 C70 C73 C74 -81.5(7) . .
O16 B5 C75 C79 153.5(5) . .
O13 B5 C75 C79 32.0(7) . .
O17 B5 C75 C79 -87.3(6) . .
O16 B5 C75 C76 -29.3(7) . .
O13 B5 C75 C76 -150.8(5) . .
O17 B5 C75 C76 89.9(6) . .
C77 N23 C76 C75 -0.1(7) . .
Pd1 N23 C76 C75 -177.2(4) . .
C79 C75 C76 N23 0.3(7) . .
B5 C75 C76 N23 -177.1(4) . .
C76 N23 C77 C78 -0.5(7) . .
Pd1 N23 C77 C78 176.7(4) . .
N23 C77 C78 C79 0.9(8) . .
C77 C78 C79 C75 -0.7(9) . .
C76 C75 C79 C78 0.1(8) . .
B5 C75 C79 C78 177.5(5) . .
O18 B6 C80 C81 -145.7(5) . .
O14 B6 C80 C81 93.6(5) . .
O15 B6 C80 C81 -23.0(7) . .
O18 B6 C80 C84 39.8(7) . .
O14 B6 C80 C84 -80.9(6) . .
O15 B6 C80 C84 162.5(5) . .
C84 C80 C81 N24 0.8(7) . .
B6 C80 C81 N24 -174.2(5) . .
C82 N24 C81 C80 0.9(8) . .
Pd3 N24 C81 C80 -178.2(4) . .
C81 N24 C82 C83 -1.1(9) . .
Pd3 N24 C82 C83 178.0(5) . .
N24 C82 C83 C84 -0.6(9) . .
C82 C83 C84 C80 2.4(10) . .
C81 C80 C84 C83 -2.6(8) . .
B6 C80 C84 C83 172.0(6) . .
O19 N25 C85 C86 176.8(3) . .
Fe4 N25 C85 C86 12.8(5) . .
O19 N25 C85 C87 1.2(6) . .
Fe4 N25 C85 C87 -162.8(4) . .
O20 N26 C86 C85 174.3(3) . .
Fe4 N26 C86 C85 4.0(5) . .
O20 N26 C86 C89 -2.7(6) . .
Fe4 N26 C86 C89 -173.0(3) . .
N25 C85 C86 N26 -10.2(5) . .
C87 C85 C86 N26 165.5(4) . .
N25 C85 C86 C89 166.6(4) . .
C87 C85 C86 C89 -17.6(7) . .
N25 C85 C87 C88 100.8(6) . .
C86 C85 C87 C88 -74.3(6) . .
N26 C86 C89 C90 72.8(6) . .
C85 C86 C89 C90 -103.7(6) . .
O21 N27 C91 C92 174.3(4) . .
Fe4 N27 C91 C92 7.6(6) . .
O21 N27 C91 C93 -2.5(8) . .
Fe4 N27 C91 C93 -169.2(5) . .
O22 N28 C92 C91 175.2(4) . .
Fe4 N28 C92 C91 7.3(6) . .
O22 N28 C92 C95 -4.0(9) . .
Fe4 N28 C92 C95 -171.9(5) . .
N27 C91 C92 N28 -9.0(7) . .
C93 C91 C92 N28 167.8(6) . .
N27 C91 C92 C95 170.2(6) . .
C93 C91 C92 C95 -12.9(10) . .
N27 C91 C93 C94 -84.7(10) . .
C92 C91 C93 C94 99.0(10) . .
N28 C92 C95 C96 92.4(11) . .
C91 C92 C95 C96 -86.7(10) . .
O23 N29 C97 C98 172.8(4) . .
Fe4 N29 C97 C98 -0.1(6) . .
O23 N29 C97 C99 -8.1(8) . .
Fe4 N29 C97 C99 179.0(4) . .
O24 N30 C98 C97 174.9(4) . .
Fe4 N30 C98 C97 11.5(7) . .
O24 N30 C98 C101 -6.2(8) . .
Fe4 N30 C98 C101 -169.6(5) . .
N29 C97 C98 N30 -6.5(7) . .
C99 C97 C98 N30 174.3(5) . .
N29 C97 C98 C101 174.5(6) . .
C99 C97 C98 C101 -4.7(9) . .
N29 C97 C99 C100 -91.7(8) . .
C98 C97 C99 C100 87.4(8) . .
N30 C98 C101 C102 76.6(9) . .
C97 C98 C101 C102 -104.6(8) . .
O19 B7 C103 C104 -175.5(4) . .
O22 B7 C103 C104 -57.2(6) . .
O23 B7 C103 C104 65.4(5) . .
O19 B7 C103 C107 8.3(7) . .
O22 B7 C103 C107 126.7(5) . .
O23 B7 C103 C107 -110.8(5) . .
C105 N31 C104 C103 -0.8(7) . .
Pd3 N31 C104 C103 172.2(4) . .
C107 C103 C104 N31 -0.6(7) . .
B7 C103 C104 N31 -177.1(4) . .
C104 N31 C105 C106 1.0(7) . .
Pd3 N31 C105 C106 -171.9(4) . .
N31 C105 C106 C107 0.2(7) . .
C105 C106 C107 C103 -1.6(8) . .
C104 C103 C107 C106 1.8(7) . .
B7 C103 C107 C106 178.1(5) . .
O21 B8 C108 C112 121.9(6) . .
O20 B8 C108 C112 -121.9(6) . .
O24 B8 C108 C112 0.4(8) . .
O21 B8 C108 C109 -59.0(7) . .
O20 B8 C108 C109 57.2(7) . .
O24 B8 C108 C109 179.6(5) . .
C110 N32 C109 C108 -3.1(8) . .
Pd1 N32 C109 C108 178.0(4) 2_656 .
C112 C108 C109 N32 2.9(9) . .
B8 C108 C109 N32 -176.3(5) . .
C109 N32 C110 C111 0.7(9) . .
Pd1 N32 C110 C111 179.6(5) 2_656 .
N32 C110 C111 C112 2.1(12) . .
C110 C111 C112 C108 -2.3(11) . .
C109 C108 C112 C111 0.1(10) . .
B8 C108 C112 C111 179.3(7) . .
O25 N33 C113 C114 -179.5(5) . .
Fe5 N33 C113 C114 -15.9(8) . .
O25 N33 C113 C115 -4.5(10) . .
Fe5 N33 C113 C115 159.1(5) . .
O26 N34 C114 C113 -176.5(6) . .
Fe5 N34 C114 C113 -3.1(8) . .
O26 N34 C114 C117 3.5(10) . .
Fe5 N34 C114 C117 176.9(5) . .
N33 C113 C114 N34 11.3(8) . .
C115 C113 C114 N34 -163.7(6) . .
N33 C113 C114 C117 -168.8(6) . .
C115 C113 C114 C117 16.3(10) . .
N33 C113 C115 C116 -76.4(9) . .
C114 C113 C115 C116 97.6(8) . .
N34 C114 C117 C118 -108.3(7) . .
C113 C114 C117 C118 71.7(8) . .
O27 N35 C119 C120 -178.4(4) . .
Fe5 N35 C119 C120 -15.7(6) . .
O27 N35 C119 C121 1.2(8) . .
Fe5 N35 C119 C121 163.9(4) . .
O28 N36 C120 C119 -178.1(4) . .
Fe5 N36 C120 C119 -3.7(7) . .
O28 N36 C120 C123 2.2(8) . .
Fe5 N36 C120 C123 176.5(4) . .
N35 C119 C120 N36 12.1(7) . .
C121 C119 C120 N36 -167.5(5) . .
N35 C119 C120 C123 -168.1(5) . .
C121 C119 C120 C123 12.2(9) . .
N35 C119 C121 C122 -91.0(7) . .
C120 C119 C121 C122 88.6(7) . .
N36 C120 C123 C124 77.9(8) . .
C119 C120 C123 C124 -101.8(7) . .
O29 N37 C125 C126 -172.7(5) . .
Fe5 N37 C125 C126 -7.6(8) . .
O29 N37 C125 C127 4.3(9) . .
Fe5 N37 C125 C127 169.4(5) . .
O30 N38 C126 C125 -171.6(5) . .
Fe5 N38 C126 C125 -3.6(8) . .
O30 N38 C126 C129 3.1(9) . .
Fe5 N38 C126 C129 171.0(5) . .
N37 C125 C126 N38 6.5(8) . .
C127 C125 C126 N38 -170.6(6) . .
N37 C125 C126 C129 -168.1(7) . .
C127 C125 C126 C129 14.7(11) . .
N37 C125 C127 C128 97.1(8) . .
C126 C125 C127 C128 -86.2(9) . .
N38 C126 C129 C130 79.0(10) . .
C125 C126 C129 C130 -107.3(9) . .
O25 B9 C131 C135 162.1(5) . .
O28 B9 C131 C135 41.3(7) . .
O29 B9 C131 C135 -78.6(7) . .
O25 B9 C131 C132 -23.2(7) . .
O28 B9 C131 C132 -144.0(5) . .
O29 B9 C131 C132 96.0(6) . .
C133 N39 C132 C131 -1.6(7) . .
Pd1 N39 C132 C131 176.6(4) . .
C135 C131 C132 N39 2.2(8) . .
B9 C131 C132 N39 -172.8(5) . .
C132 N39 C133 C134 1.4(7) . .
Pd1 N39 C133 C134 -176.8(4) . .
N39 C133 C134 C135 -2.1(8) . .
C133 C134 C135 C131 2.6(8) . .
C132 C131 C135 C134 -2.6(7) . .
B9 C131 C135 C134 172.4(5) . .
O30 B10 C136 C140 -154.6(5) . .
O26 B10 C136 C140 -26.7(9) . .
O27 B10 C136 C140 90.3(7) . .
O30 B10 C136 C137 28.1(9) . .
O26 B10 C136 C137 156.0(6) . .
O27 B10 C136 C137 -87.0(7) . .
C140 C136 C137 C138 -2.5(11) . .
B10 C136 C137 C138 174.8(7) . .
C136 C137 C138 C139 0.7(11) . .
C137 C138 C139 N40 1.1(10) . .
C140 N40 C139 C138 -1.2(8) . .
Pd2 N40 C139 C138 176.8(5) 2_656 .
C137 C136 C140 N40 2.3(8) . .
B10 C136 C140 N40 -175.1(5) . .
C139 N40 C140 C136 -0.7(7) . .
Pd2 N40 C140 C136 -178.8(4) 2_656 .
O31 N41 C141 C142 176.6(5) . .
Fe6 N41 C141 C142 10.6(7) . .
O31 N41 C141 C143 1.7(9) . .
Fe6 N41 C141 C143 -164.4(5) . .
O33 N42 C142 C145 -3.1(9) 2_656 .
Fe6 N42 C142 C145 -175.3(5) . .
O33 N42 C142 C141 175.6(5) 2_656 .
Fe6 N42 C142 C141 3.5(7) . .
N41 C141 C142 N42 -9.3(8) . .
C143 C141 C142 N42 165.2(7) . .
N41 C141 C142 C145 169.4(7) . .
C143 C141 C142 C145 -16.2(11) . .
N41 C141 C143 C144 85.4(8) . .
C142 C141 C143 C144 -88.6(9) . .
N42 C142 C145 C146 80.5(8) . .
C141 C142 C145 C146 -98.0(8) . .
O32 N43 C147 C147 174.8(9) . 2_656
Fe6 N43 C147 C147 5.5(14) . 2_656
O32 N43 C147 C148 -3.9(14) . .
Fe6 N43 C147 C148 -173.2(9) . .
N43 C147 C148 C149 -80.5(14) . .
C147 C147 C148 C149 101.1(17) 2_656 .
O33 B11 C150 C154 66.6(7) . .
O32 B11 C150 C154 -54.7(7) . .
O31 B11 C150 C154 -176.1(5) . .
O33 B11 C150 C151 -115.4(5) . .
O32 B11 C150 C151 123.3(5) . .
O31 B11 C150 C151 1.9(7) . .
C154 C150 C151 N44 -1.7(7) . .
B11 C150 C151 N44 -179.9(5) . .
C152 N44 C151 C150 1.5(7) . .
Pd2 N44 C151 C150 178.6(4) . .
C151 N44 C152 C153 -0.7(7) . .
Pd2 N44 C152 C153 -178.0(4) . .
N44 C152 C153 C154 0.3(8) . .
C151 C150 C154 C153 1.3(8) . .
B11 C150 C154 C153 179.5(5) . .
C152 C153 C154 C150 -0.7(9) . .
O34 N45 C155 C157 -4.0(8) . .
Fe7 N45 C155 C157 -174.1(5) . .
O34 N45 C155 C156 175.4(4) . .
Fe7 N45 C155 C156 5.3(7) . .
N45 C155 C156 N46 -10.6(8) . 2_656
C157 C155 C156 N46 168.8(6) . 2_656
N45 C155 C156 C159 165.1(6) . .
C157 C155 C156 C159 -15.5(10) . .
N45 C155 C157 C158 80.9(7) . .
C156 C155 C157 C158 -98.4(7) . .
N46 C156 C159 C160 80.5(8) 2_656 .
C155 C156 C159 C160 -94.7(8) . .
O36 N47 C161 C162 -3.4(10) . .
Fe7 N47 C161 C162 -172.5(6) . .
O36 N47 C161 C161 174.5(6) . 2_656
Fe7 N47 C161 C161 5.4(9) . 2_656
N47 C161 C162 C163 -81.7(9) . .
C161 C161 C162 C163 100.7(11) 2_656 .
O36 B12 C164 C168 -55.4(6) . .
O35 B12 C164 C168 -175.9(5) . .
O34 B12 C164 C168 65.6(6) . .
O36 B12 C164 C165 121.8(5) . .
O35 B12 C164 C165 1.2(7) . .
O34 B12 C164 C165 -117.2(5) . .
C166 N48 C165 C164 2.0(7) . .
Pd3 N48 C165 C164 179.7(4) . .
C168 C164 C165 N48 -1.2(7) . .
B12 C164 C165 N48 -178.5(4) . .
C165 N48 C166 C167 -2.5(7) . .
Pd3 N48 C166 C167 179.7(4) . .
N48 C166 C167 C168 2.4(8) . .
C165 C164 C168 C167 1.0(8) . .
B12 C164 C168 C167 178.4(5) . .
C166 C167 C168 C164 -1.7(9) . .

loop_
_publcif_info_datablock.id
_publcif_info_datablock.publ_exptl
_publcif_info_datablock.publ_geom
_publcif_info_datablock.structure
{41029640-71e2-4dd8-8fa5-7c10579b94ef} y y y

loop_
_publcif_info_exptl_table_extra_item
sin_theta_over_lambda_max

loop_
_publcif_info_tables.block_id
_publcif_info_tables.reference_item
{41029640-71e2-4dd8-8fa5-7c10579b94ef} '_publcif_info_datablock.publ_exptl'
